data_4121146
loop_
_publ_author_name
'Amelia B. Hadler'
'Nicholas A. Harris'
'Daniel C. Fredrickson'

_publ_contact_author_address
; Department of Chemistry
University of Wisconsin
1101 University Avenue
Madison, WI
53706
;
_publ_contact_author_email danny@chem.wisc.edu
_publ_contact_author_name ' Daniel C. Fredrickson'
_publ_section_title
;
 New Roles for Icosahedral Clusters in Intermetallic Phases: Micelle-like
 Segregation of Ca-Cd and Cu-Cd Interactions in Ca10Cd27Cu2
;
_journal_name_full 'Journal of the American Chemical Society'
_journal_page_first 17369
_journal_page_last 17378
_journal_paper_doi 10.1021/ja407291t
_journal_volume 135
_journal_year 2013
_chemical_formula_sum 'Ca10.399 Cd26.704 Cu1.937'
_chemical_formula_weight 3541.71
_chemical_name_common Ca10Cd27Cu2
_chemical_name_systematic ' ?'
_space_group_IT_number 12
_symmetry_cell_setting monoclinic
_symmetry_Int_Tables_number 12
_symmetry_space_group_name_Hall '-C 2y'
_symmetry_space_group_name_H-M 'C 1 2/m 1'
_audit_creation_method 'Jana2006 Version : 01/07/2011'
_cell_angle_alpha 90
_cell_angle_beta 104.3959(14)
_cell_angle_gamma 90
_cell_formula_units_Z 6
_cell_length_a 22.7005(6)
_cell_length_b 15.5829(4)
_cell_length_c 16.2015(4)
_cell_measurement_temperature 293
_cell_volume 5551.2(2)
_computing_cell_refinement 'SAINT Ver. 7.68A (Bruker-AXS, 2007)'
_computing_data_collection ' APEX2 Ver 2010. 11-3 (Bruker-AXS, 2010)'
_computing_data_reduction 'SAINT Ver. 7.68A'
_diffrn_ambient_temperature 293
_diffrn_measured_fraction_theta_full 0.99
_diffrn_measured_fraction_theta_max 0.99
_diffrn_measurement_device_type 'Bruker SMART APEX2 area detector'
_diffrn_measurement_method '0.50\% \w and 0.5\% \f scans'
_diffrn_radiation_monochromator 'mirror optics'
_diffrn_radiation_source 'x-ray tube'
_diffrn_radiation_type 'Mo K\a'
_diffrn_radiation_wavelength 0.71069
_diffrn_reflns_av_R_equivalents 0.0572
_diffrn_reflns_av_sigmaI/netI 0.0279
_diffrn_reflns_limit_h_max 37
_diffrn_reflns_limit_h_min -37
_diffrn_reflns_limit_k_max 26
_diffrn_reflns_limit_k_min -26
_diffrn_reflns_limit_l_max 27
_diffrn_reflns_limit_l_min -27
_diffrn_reflns_number 193527
_diffrn_reflns_theta_full 36.49
_diffrn_reflns_theta_max 36.49
_diffrn_reflns_theta_min 1.3
_diffrn_source 'microfocus sealed x-ray tube'
_diffrn_standards_number 0
_exptl_absorpt_coefficient_mu 17.486
_exptl_absorpt_correction_T_max 0.7459
_exptl_absorpt_correction_T_min 0.5502
_exptl_absorpt_correction_type analytical
_exptl_absorpt_process_details
;
SADABS (Bruker-AXS, 2007)
;
_exptl_crystal_colour 'metallic grey'
_exptl_crystal_density_diffrn 6.3545
_exptl_crystal_description Irregular
_exptl_crystal_F_000 9313
_exptl_crystal_size_max 0.054
_exptl_crystal_size_mid 0.038
_exptl_crystal_size_min 0.036
_refine_diff_density_max 4.92
_refine_diff_density_min -3.85
_refine_ls_extinction_method none
_refine_ls_goodness_of_fit_gt 1.37
_refine_ls_goodness_of_fit_ref 1.27
_refine_ls_number_constraints 37
_refine_ls_number_parameters 290
_refine_ls_number_reflns 13968
_refine_ls_number_restraints 0
_refine_ls_R_factor_all 0.0507
_refine_ls_R_factor_gt 0.0284
_refine_ls_shift/su_max 0.0125
_refine_ls_shift/su_mean 0.0004
_refine_ls_structure_factor_coef Fsqd
_refine_ls_weighting_details w=1/(\s^2^(I)+0.0004I^2^)
_refine_ls_weighting_scheme sigma
_refine_ls_wR_factor_gt 0.0562
_refine_ls_wR_factor_ref 0.0618
_reflns_number_gt 10077
_reflns_number_total 13968
_reflns_threshold_expression I>3\s(I)
_cod_data_source_file ja407291t_si_002.cif
_cod_data_source_block I
_cod_original_cell_volume 5551.2(3)
_cod_database_code 4121146
_cod_database_fobs_code 4121146

loop_
_symmetry_equiv_pos_site_id
_symmetry_equiv_pos_as_xyz
1 x,y,z
2 -x,y,-z
3 -x,-y,-z
4 x,-y,z
5 x+1/2,y+1/2,z
6 -x+1/2,y+1/2,-z
7 -x+1/2,-y+1/2,-z
8 x+1/2,-y+1/2,z

loop_
_atom_site_label
_atom_site_type_symbol
_atom_site_fract_x
_atom_site_fract_y
_atom_site_fract_z
_atom_site_adp_type
_atom_site_U_iso_or_equiv
_atom_site_symmetry_multiplicity
_atom_site_occupancy
_atom_site_calc_flag
Ca1 Ca 0.38669(4) 0.37965(5) 0.21205(5) Uani 0.0140(2) 8 1 d
Ca2 Ca 0.23171(5) 0 0.13722(7) Uani 0.0131(3) 4 1 d
Ca3 Ca 0.04769(4) 0.19063(5) 0.26491(5) Uani 0.0151(2) 8 1 d
Ca4 Ca 0.18571(4) 0.19011(5) 0.00328(5) Uani 0.0147(2) 8 1 d
Ca5 Ca 0.30423(4) 0.30944(6) 0.37189(5) Uani 0.0193(2) 8 1 d
Ca6a Ca 0.15582(11) 0 0.31490(16) Uiso 0.0149(3) 4 0.5608(11) d
Ca6b Ca 0.16769(15) 0 0.3296(2) Uiso 0.0149(3) 4 0.4392(11) d
Ca7 Ca 0.07042(4) 0.31810(6) 0.46047(6) Uani 0.0190(2) 8 1 d
Ca8 Ca 0.39230(5) 0 0.21839(7) Uani 0.0127(3) 4 1 d
Ca9a Ca 0.63546(15) 0 0.1556(2) Uiso 0.0237(4) 4 0.5608(11) d
Ca9b Ca 0.62476(19) 0 0.1399(3) Uiso 0.0237(4) 4 0.4392(11) d
Ca10a Ca 0.06763(8) 0.30956(10) 0.07897(9) Uiso 0.0237(2) 8 0.7995(18) d
Ca10b Cd 0.08469(11) 0.29011(14) 0.08987(13) Uiso 0.0237(2) 8 0.2005(18) d
Cd1 Cd 0.384276(18) 0.5 0.03684(3) Uani 0.01223(10) 4 1 d
Cd2 Cd 0.427373(15) 0.18036(2) 0.32411(2) Uani 0.01826(9) 8 1 d
Cd3 Cd 0.332124(14) 0.095081(18) 0.023741(18) Uani 0.01549(8) 8 1 d
Cd4 Cd 0.186665(15) 0.20139(2) 0.40992(2) Uani 0.01975(9) 8 1 d
Cd5 Cd 0.310839(13) 0.191790(18) 0.175695(18) Uani 0.01387(8) 8 1 d
Cd6 Cd 0.431734(14) 0.188139(19) 0.133836(19) Uani 0.01577(8) 8 1 d
Cd7 Cd 0.462617(13) 0.338756(18) 0.410143(17) Uani 0.01285(7) 8 1 d
Cd8 Cd 0.028330(14) 0.405113(19) 0.24902(2) Uani 0.01667(8) 8 1 d
Cd9 Cd 0.464718(13) 0.344012(17) 0.065516(17) Uani 0.01276(7) 8 1 d
Cd10 Cd 0.096120(13) 0.095702(18) 0.111670(18) Uani 0.01360(8) 8 1 d
Cd11 Cd 0.155290(15) 0.35015(2) 0.29240(2) Uani 0.01987(9) 8 1 d
Cd12 Cd 0.230428(14) 0.342726(18) 0.153540(18) Uani 0.01514(8) 8 1 d
Cd13 Cd 0.094234(14) 0.101400(18) 0.456979(18) Uani 0.01411(8) 8 1 d
Cd14 Cd 0.191088(14) 0.185119(19) 0.226129(19) Uani 0.01565(8) 8 1 d
Cd15 Cd 0.272088(19) 0.5 0.08015(3) Uani 0.01542(11) 4 1 d
Cd16 Cd 0.49570(2) 0 0.40233(3) Uani 0.02377(14) 4 1 d
Cd17 Cd 0.300871(16) 0.09772(2) 0.32876(2) Uani 0.02066(9) 8 1 d
Cd18 Cd 0.46565(2) 0 0.06471(3) Uani 0.02620(15) 4 1 d
Cd19a Cd 0.20840(3) 0.39491(5) 0.49207(4) Uiso 0.01898(9) 8 0.5608(11) d
Cd19b Cd 0.20595(4) 0.37160(6) 0.49324(6) Uiso 0.01898(9) 8 0.4392(11) d
Cd20a Cd 0.27794(4) 0.5 0.25657(6) Uiso 0.01836(12) 4 0.5608(11) d
Cd20b Cd 0.25941(6) 0.5 0.27171(7) Uiso 0.01836(12) 4 0.4392(11) d
Cd21 Cd 0.386827(19) 0.5 0.37961(3) Uani 0.01490(11) 4 1 d
Cd22a Cd 0.00362(2) 0 0.33485(3) Uani 0.01421(13) 4 0.958(5) d
Cd22b Cu 0.00362(2) 0 0.33485(3) Uani 0.01421(13) 4 0.042(5) d
Cd23a Cd 0.001918(19) 0 0.16794(3) Uani 0.01266(12) 4 0.961(5) d
Cd23b Cu 0.001918(19) 0 0.16794(3) Uani 0.01266(12) 4 0.039(5) d
Cd24a Cd 0.38594(2) 0 0.45146(3) Uani 0.02223(16) 4 0.858(6) d
Cd24b Cu 0.38594(2) 0 0.45146(3) Uani 0.02223(16) 4 0.142(6) d
Cu1 Cu 0 0 0 Uani 0.0134(3) 2 1 d
Cu2 Cu 0 0 0.5 Uani 0.0160(3) 2 1 d
Cu3a Cu 0.21126(7) 0.5 0.35885(10) Uani 0.0257(5) 4 0.5608(11) d
Cu4a Cu 0.30459(8) 0.5 0.47956(11) Uiso 0.02007(18) 4 0.5608(11) d
Cu4b Cd 0.28991(6) 0.5 0.46198(8) Uiso 0.02007(18) 4 0.4392(11) d
Cu5a Cu 0.10945(8) 0.5 0.37828(9) Uiso 0.01796(16) 4 0.5608(11) d
Cu5b Cd 0.13146(6) 0.5 0.37343(7) Uiso 0.01796(16) 4 0.4392(11) d

loop_
_atom_site_aniso_label
_atom_site_aniso_type_symbol
_atom_site_aniso_U_11
_atom_site_aniso_U_22
_atom_site_aniso_U_33
_atom_site_aniso_U_12
_atom_site_aniso_U_13
_atom_site_aniso_U_23
Ca1 Ca 0.0155(4) 0.0147(3) 0.0118(3) -0.0014(3) 0.0034(3) -0.0009(3)
Ca2 Ca 0.0122(5) 0.0137(5) 0.0131(5) 0 0.0024(4) 0
Ca3 Ca 0.0161(4) 0.0155(4) 0.0137(3) -0.0003(3) 0.0035(3) 0.0000(3)
Ca4 Ca 0.0155(4) 0.0141(3) 0.0141(3) -0.0028(3) 0.0027(3) 0.0011(3)
Ca5 Ca 0.0147(4) 0.0267(4) 0.0163(4) -0.0054(3) 0.0035(3) -0.0003(3)
Ca7 Ca 0.0178(4) 0.0169(4) 0.0223(4) -0.0020(3) 0.0050(3) 0.0020(3)
Ca8 Ca 0.0117(5) 0.0114(4) 0.0142(5) 0 0.0016(4) 0
Cd1 Cd 0.01180(17) 0.01252(16) 0.01270(17) 0 0.00366(13) 0
Cd2 Cd 0.01926(15) 0.01639(13) 0.01747(14) -0.00106(11) 0.00141(11) -0.00559(11)
Cd3 Cd 0.01788(14) 0.01334(12) 0.01387(12) -0.00214(10) 0.00135(10) -0.00121(10)
Cd4 Cd 0.01811(15) 0.02326(15) 0.01885(14) -0.00204(12) 0.00642(12) 0.00429(12)
Cd5 Cd 0.01338(13) 0.01425(12) 0.01467(12) 0.00014(10) 0.00476(10) 0.00120(10)
Cd6 Cd 0.01454(13) 0.01531(13) 0.01662(13) -0.00227(10) 0.00229(10) 0.00248(10)
Cd7 Cd 0.01481(13) 0.01202(12) 0.01162(12) -0.00049(10) 0.00313(10) -0.00141(9)
Cd8 Cd 0.01331(13) 0.01362(13) 0.02194(14) -0.00030(10) 0.00222(11) -0.00197(11)
Cd9 Cd 0.01479(13) 0.01125(11) 0.01280(12) -0.00077(10) 0.00451(10) 0.00058(9)
Cd10 Cd 0.01353(13) 0.01391(12) 0.01369(12) -0.00201(10) 0.00398(10) -0.00237(10)
Cd11 Cd 0.01848(15) 0.01676(14) 0.02256(15) 0.00128(11) 0.00169(12) 0.00139(11)
Cd12 Cd 0.01770(14) 0.01228(12) 0.01568(13) -0.00073(10) 0.00461(11) 0.00096(10)
Cd13 Cd 0.01608(13) 0.01360(12) 0.01373(12) -0.00062(10) 0.00576(10) 0.00096(10)
Cd14 Cd 0.01536(13) 0.01592(13) 0.01651(13) -0.00280(10) 0.00553(11) -0.00169(10)
Cd15 Cd 0.01306(18) 0.01480(18) 0.01775(19) 0 0.00258(15) 0
Cd16 Cd 0.0239(2) 0.0273(2) 0.0177(2) 0 0.00069(17) 0
Cd17 Cd 0.02858(17) 0.01729(14) 0.01653(14) 0.00147(12) 0.00643(12) 0.00260(11)
Cd18 Cd 0.0247(2) 0.0349(3) 0.0229(2) 0 0.01326(19) 0
Cd21 Cd 0.01659(19) 0.01561(18) 0.01287(17) 0 0.00434(14) 0
Cd22a Cd 0.0187(2) 0.0145(2) 0.01013(19) 0 0.00481(15) 0
Cd22b Cu 0.0187(2) 0.0145(2) 0.01013(19) 0 0.00481(15) 0
Cd23a Cd 0.0158(2) 0.0130(2) 0.00989(19) 0 0.00457(14) 0
Cd23b Cu 0.0158(2) 0.0130(2) 0.00989(19) 0 0.00457(14) 0
Cd24a Cd 0.0182(3) 0.0264(3) 0.0192(3) 0 -0.00083(18) 0
Cd24b Cu 0.0182(3) 0.0264(3) 0.0192(3) 0 -0.00083(18) 0
Cu1 Cu 0.0148(5) 0.0144(4) 0.0114(4) 0 0.0044(3) 0
Cu2 Cu 0.0200(5) 0.0175(5) 0.0110(4) 0 0.0045(4) 0
Cu3a Cu 0.0274(8) 0.0279(8) 0.0223(7) 0 0.0071(6) 0

loop_
_atom_type_symbol
_atom_type_scat_dispersion_real
_atom_type_scat_dispersion_imag
_atom_type_scat_source
Ca 0.2262 0.3064 'International Tables Vol C tables 4.2.6.8 and 6.1.1.1'
Cd -0.8075 1.2024 'International Tables Vol C tables 4.2.6.8 and 6.1.1.1'
Cu 0.3201 1.2651 'International Tables Vol C tables 4.2.6.8 and 6.1.1.1'

loop_
_geom_angle_atom_site_label_1
_geom_angle_atom_site_label_2
_geom_angle_atom_site_label_3
_geom_angle_site_symmetry_1
_geom_angle_site_symmetry_3
_geom_angle
Ca1 Ca1 Ca3 4_565 8_555 107.19(3)
Ca1 Ca1 Ca4 4_565 7_555 107.41(3)
Ca1 Ca1 Ca5 4_565 . 107.12(3)
Ca1 Ca1 Cd1 4_565 . 56.427(18)
Ca1 Ca1 Cd2 4_565 . 149.62(3)
Ca1 Ca1 Cd5 4_565 . 150.21(3)
Ca1 Ca1 Cd6 4_565 . 148.69(3)
Ca1 Ca1 Cd7 4_565 . 101.12(2)
Ca1 Ca1 Cd9 4_565 . 99.56(3)
Ca1 Ca1 Cd12 4_565 . 99.51(2)
Ca1 Ca1 Cd15 4_565 . 57.356(17)
Ca1 Ca1 Cd20a 4_565 . 55.60(2)
Ca1 Ca1 Cd21 4_565 . 55.355(18)
Ca1 Ca1 Cd22a 4_565 5_555 57.059(17)
Ca1 Ca1 Cd23a 4_565 5_555 56.909(19)
Ca3 Ca1 Ca4 8_555 7_555 108.55(3)
Ca3 Ca1 Ca5 8_555 . 112.99(3)
Ca3 Ca1 Cd1 8_555 . 99.59(3)
Ca3 Ca1 Cd2 8_555 . 60.918(19)
Ca3 Ca1 Cd5 8_555 . 102.43(2)
Ca3 Ca1 Cd6 8_555 . 58.033(18)
Ca3 Ca1 Cd7 8_555 . 58.159(18)
Ca3 Ca1 Cd9 8_555 . 56.547(19)
Ca3 Ca1 Cd12 8_555 . 153.24(3)
Ca3 Ca1 Cd15 8_555 . 147.75(3)
Ca3 Ca1 Cd20a 8_555 . 149.41(3)
Ca3 Ca1 Cd21 8_555 . 100.30(2)
Ca3 Ca1 Cd22a 8_555 5_555 56.909(18)
Ca3 Ca1 Cd23a 8_555 5_555 56.713(19)
Ca4 Ca1 Ca5 7_555 . 113.26(3)
Ca4 Ca1 Cd1 7_555 . 56.800(18)
Ca4 Ca1 Cd2 7_555 . 102.96(2)
Ca4 Ca1 Cd5 7_555 . 58.887(19)
Ca4 Ca1 Cd6 7_555 . 59.961(19)
Ca4 Ca1 Cd7 7_555 . 151.25(3)
Ca4 Ca1 Cd9 7_555 . 57.41(2)
Ca4 Ca1 Cd12 7_555 . 60.166(19)
Ca4 Ca1 Cd15 7_555 . 58.702(18)
Ca4 Ca1 Cd20a 7_555 . 101.21(3)
Ca4 Ca1 Cd21 7_555 . 150.21(3)
Ca4 Ca1 Cd22a 7_555 5_555 144.69(3)
Ca4 Ca1 Cd23a 7_555 5_555 98.61(3)
Ca5 Ca1 Cd1 . . 147.11(3)
Ca5 Ca1 Cd2 . . 60.35(2)
Ca5 Ca1 Cd5 . . 62.78(2)
Ca5 Ca1 Cd6 . . 104.17(3)
Ca5 Ca1 Cd7 . . 59.880(19)
Ca5 Ca1 Cd9 . . 153.31(3)
Ca5 Ca1 Cd12 . . 59.069(19)
Ca5 Ca1 Cd15 . . 99.06(3)
Ca5 Ca1 Cd20a . . 58.96(2)
Ca5 Ca1 Cd21 . . 59.44(2)
Ca5 Ca1 Cd22a . 5_555 101.94(2)
Ca5 Ca1 Cd23a . 5_555 147.89(3)
Cd1 Ca1 Cd2 . . 147.99(3)
Cd1 Ca1 Cd5 . . 115.62(2)
Cd1 Ca1 Cd6 . . 96.55(2)
Cd1 Ca1 Cd7 . . 144.62(3)
Cd1 Ca1 Cd9 . . 53.022(15)
Cd1 Ca1 Cd12 . . 93.445(19)
Cd1 Ca1 Cd15 . . 48.187(14)
Cd1 Ca1 Cd20a . . 90.65(2)
Cd1 Ca1 Cd21 . . 111.78(2)
Cd1 Ca1 Cd22a . 5_555 91.84(2)
Cd1 Ca1 Cd23a . 5_555 51.583(15)
Cd2 Ca1 Cd5 . . 52.784(13)
Cd2 Ca1 Cd6 . . 52.006(13)
Cd2 Ca1 Cd7 . . 48.515(12)
Cd2 Ca1 Cd9 . . 95.74(2)
Cd2 Ca1 Cd12 . . 96.37(2)
Cd2 Ca1 Cd15 . . 146.54(3)
Cd2 Ca1 Cd20a . . 119.29(3)
Cd2 Ca1 Cd21 . . 97.34(2)
Cd2 Ca1 Cd22a . 5_555 96.548(18)
Cd2 Ca1 Cd23a . 5_555 117.57(2)
Cd5 Ca1 Cd6 . . 51.533(14)
Cd5 Ca1 Cd7 . . 97.04(2)
Cd5 Ca1 Cd9 . . 93.98(2)
Cd5 Ca1 Cd12 . . 50.817(13)
Cd5 Ca1 Cd15 . . 95.125(19)
Cd5 Ca1 Cd20a . . 98.82(3)
Cd5 Ca1 Cd21 . . 122.21(3)
Cd5 Ca1 Cd22a . 5_555 149.20(2)
Cd5 Ca1 Cd23a . 5_555 145.04(3)
Cd6 Ca1 Cd7 . . 93.35(2)
Cd6 Ca1 Cd9 . . 49.141(14)
Cd6 Ca1 Cd12 . . 97.48(2)
Cd6 Ca1 Cd15 . . 118.66(2)
Cd6 Ca1 Cd20a . . 149.56(3)
Cd6 Ca1 Cd21 . . 147.54(2)
Cd6 Ca1 Cd22a . 5_555 114.91(2)
Cd6 Ca1 Cd23a . 5_555 94.83(2)
Cd7 Ca1 Cd9 . . 114.65(2)
Cd7 Ca1 Cd12 . . 118.83(3)
Cd7 Ca1 Cd15 . . 146.16(3)
Cd7 Ca1 Cd20a . . 97.73(3)
Cd7 Ca1 Cd21 . . 54.340(14)
Cd7 Ca1 Cd22a . 5_555 53.417(13)
Cd7 Ca1 Cd23a . 5_555 93.84(2)
Cd9 Ca1 Cd12 . . 117.56(2)
Cd9 Ca1 Cd15 . . 95.78(2)
Cd9 Ca1 Cd20a . . 143.35(3)
Cd9 Ca1 Cd21 . . 141.88(3)
Cd9 Ca1 Cd22a . 5_555 91.85(2)
Cd9 Ca1 Cd23a . 5_555 51.506(15)
Cd12 Ca1 Cd15 . . 50.673(13)
Cd12 Ca1 Cd20a . . 52.448(18)
Cd12 Ca1 Cd21 . . 96.34(2)
Cd12 Ca1 Cd22a . 5_555 146.32(3)
Cd12 Ca1 Cd23a . 5_555 144.09(2)
Cd15 Ca1 Cd20a . . 49.12(2)
Cd15 Ca1 Cd21 . . 92.67(2)
Cd15 Ca1 Cd22a . 5_555 114.34(2)
Cd15 Ca1 Cd23a . 5_555 94.00(2)
Cd20a Ca1 Cd21 . . 49.35(2)
Cd20a Ca1 Cd22a . 5_555 94.29(2)
Cd20a Ca1 Cd23a . 5_555 112.50(3)
Cd21 Ca1 Cd22a . 5_555 51.174(15)
Cd21 Ca1 Cd23a . 5_555 90.91(2)
Cd22a Ca1 Cd23a 5_555 5_555 46.090(14)
Ca4 Ca2 Ca4 . 4_555 107.76(3)
Ca4 Ca2 Ca6a . . 109.93(3)
Ca4 Ca2 Ca6b . . 112.30(3)
Ca4 Ca2 Ca8 . . 109.51(3)
Ca4 Ca2 Cd1 . 6_545 56.809(18)
Ca4 Ca2 Cd3 . . 59.11(2)
Ca4 Ca2 Cd3 . 4_555 98.87(3)
Ca4 Ca2 Cd5 . . 57.858(14)
Ca4 Ca2 Cd5 . 4_555 149.59(4)
Ca4 Ca2 Cd10 . . 56.625(19)
Ca4 Ca2 Cd10 . 4_555 99.71(3)
Ca4 Ca2 Cd14 . . 60.356(15)
Ca4 Ca2 Cd14 . 4_555 148.87(4)
Ca4 Ca2 Cd15 . 6_545 58.17(2)
Ca4 Ca2 Cd17 . . 100.022(14)
Ca4 Ca2 Cd17 . 4_555 152.19(2)
Ca4 Ca2 Ca6a 4_555 . 109.93(3)
Ca4 Ca2 Ca6b 4_555 . 112.30(3)
Ca4 Ca2 Ca8 4_555 . 109.51(3)
Ca4 Ca2 Cd1 4_555 6_545 56.809(18)
Ca4 Ca2 Cd3 4_555 . 98.87(3)
Ca4 Ca2 Cd3 4_555 4_555 59.11(2)
Ca4 Ca2 Cd5 4_555 . 149.59(4)
Ca4 Ca2 Cd5 4_555 4_555 57.858(14)
Ca4 Ca2 Cd10 4_555 . 99.71(3)
Ca4 Ca2 Cd10 4_555 4_555 56.625(19)
Ca4 Ca2 Cd14 4_555 . 148.87(4)
Ca4 Ca2 Cd14 4_555 4_555 60.356(15)
Ca4 Ca2 Cd15 4_555 6_545 58.17(2)
Ca4 Ca2 Cd17 4_555 . 152.19(2)
Ca4 Ca2 Cd17 4_555 4_555 100.022(14)
Ca6a Ca2 Ca6b . . 4.74(6)
Ca6a Ca2 Ca8 . . 110.17(5)
Ca6a Ca2 Cd1 . 6_545 103.56(5)
Ca6a Ca2 Cd3 . . 151.20(3)
Ca6a Ca2 Cd3 . 4_555 151.20(3)
Ca6a Ca2 Cd5 . . 100.41(3)
Ca6a Ca2 Cd5 . 4_555 100.41(3)
Ca6a Ca2 Cd10 . . 60.38(4)
Ca6a Ca2 Cd10 . 4_555 60.38(4)
Ca6a Ca2 Cd14 . . 56.728(18)
Ca6a Ca2 Cd14 . 4_555 56.728(18)
Ca6a Ca2 Cd15 . 6_545 151.86(5)
Ca6a Ca2 Cd17 . . 59.89(4)
Ca6a Ca2 Cd17 . 4_555 59.89(4)
Ca6b Ca2 Ca8 . . 105.43(6)
Ca6b Ca2 Cd1 . 6_545 108.30(6)
Ca6b Ca2 Cd3 . . 148.52(3)
Ca6b Ca2 Cd3 . 4_555 148.52(3)
Ca6b Ca2 Cd5 . . 98.11(3)
Ca6b Ca2 Cd5 . 4_555 98.11(3)
Ca6b Ca2 Cd10 . . 64.48(5)
Ca6b Ca2 Cd10 . 4_555 64.48(5)
Ca6b Ca2 Cd14 . . 56.930(19)
Ca6b Ca2 Cd14 . 4_555 56.930(19)
Ca6b Ca2 Cd15 . 6_545 156.60(6)
Ca6b Ca2 Cd17 . . 55.84(4)
Ca6b Ca2 Cd17 . 4_555 55.84(4)
Ca8 Ca2 Cd1 . 6_545 146.27(5)
Ca8 Ca2 Cd3 . . 57.69(3)
Ca8 Ca2 Cd3 . 4_555 57.69(3)
Ca8 Ca2 Cd5 . . 59.669(16)
Ca8 Ca2 Cd5 . 4_555 59.669(16)
Ca8 Ca2 Cd10 . . 150.629(19)
Ca8 Ca2 Cd10 . 4_555 150.629(19)
Ca8 Ca2 Cd14 . . 101.62(2)
Ca8 Ca2 Cd14 . 4_555 101.62(2)
Ca8 Ca2 Cd15 . 6_545 97.97(4)
Ca8 Ca2 Cd17 . . 58.24(2)
Ca8 Ca2 Cd17 . 4_555 58.24(2)
Cd1 Ca2 Cd3 6_545 . 92.02(3)
Cd1 Ca2 Cd3 6_545 4_555 92.02(3)
Cd1 Ca2 Cd5 6_545 . 114.587(18)
Cd1 Ca2 Cd5 6_545 4_555 114.587(18)
Cd1 Ca2 Cd10 6_545 . 52.399(17)
Cd1 Ca2 Cd10 6_545 4_555 52.399(17)
Cd1 Ca2 Cd14 6_545 . 96.65(2)
Cd1 Ca2 Cd14 6_545 4_555 96.65(2)
Cd1 Ca2 Cd15 6_545 6_545 48.300(18)
Cd1 Ca2 Cd17 6_545 . 147.33(3)
Cd1 Ca2 Cd17 6_545 4_555 147.33(3)
Cd3 Ca2 Cd3 . 4_555 48.818(18)
Cd3 Ca2 Cd5 . . 50.815(15)
Cd3 Ca2 Cd5 . 4_555 94.68(3)
Cd3 Ca2 Cd10 . . 115.732(19)
Cd3 Ca2 Cd10 . 4_555 143.31(3)
Cd3 Ca2 Cd14 . . 97.964(12)
Cd3 Ca2 Cd14 . 4_555 146.04(3)
Cd3 Ca2 Cd15 . 6_545 49.008(18)
Cd3 Ca2 Cd17 . . 94.21(2)
Cd3 Ca2 Cd17 . 4_555 115.90(3)
Cd3 Ca2 Cd5 4_555 . 94.68(3)
Cd3 Ca2 Cd5 4_555 4_555 50.815(15)
Cd3 Ca2 Cd10 4_555 . 143.31(3)
Cd3 Ca2 Cd10 4_555 4_555 115.732(19)
Cd3 Ca2 Cd14 4_555 . 146.04(3)
Cd3 Ca2 Cd14 4_555 4_555 97.964(12)
Cd3 Ca2 Cd15 4_555 6_545 49.008(18)
Cd3 Ca2 Cd17 4_555 . 115.90(3)
Cd3 Ca2 Cd17 4_555 4_555 94.21(2)
Cd5 Ca2 Cd5 . 4_555 119.33(3)
Cd5 Ca2 Cd10 . . 93.299(11)
Cd5 Ca2 Cd10 . 4_555 145.64(3)
Cd5 Ca2 Cd14 . . 51.963(9)
Cd5 Ca2 Cd14 . 4_555 145.78(3)
Cd5 Ca2 Cd15 . 6_545 93.61(2)
Cd5 Ca2 Cd17 . . 50.194(12)
Cd5 Ca2 Cd17 . 4_555 96.83(2)
Cd5 Ca2 Cd10 4_555 . 145.64(3)
Cd5 Ca2 Cd10 4_555 4_555 93.299(11)
Cd5 Ca2 Cd14 4_555 . 145.78(3)
Cd5 Ca2 Cd14 4_555 4_555 51.963(9)
Cd5 Ca2 Cd15 4_555 6_545 93.61(2)
Cd5 Ca2 Cd17 4_555 . 96.83(2)
Cd5 Ca2 Cd17 4_555 4_555 50.194(12)
Cd10 Ca2 Cd10 . 4_555 52.834(19)
Cd10 Ca2 Cd14 . . 49.242(14)
Cd10 Ca2 Cd14 . 4_555 95.22(3)
Cd10 Ca2 Cd15 . 6_545 94.79(2)
Cd10 Ca2 Cd17 . . 96.48(2)
Cd10 Ca2 Cd17 . 4_555 120.27(4)
Cd10 Ca2 Cd14 4_555 . 95.22(3)
Cd10 Ca2 Cd14 4_555 4_555 49.242(14)
Cd10 Ca2 Cd15 4_555 6_545 94.79(2)
Cd10 Ca2 Cd17 4_555 . 120.27(4)
Cd10 Ca2 Cd17 4_555 4_555 96.48(2)
Cd14 Ca2 Cd14 . 4_555 113.43(4)
Cd14 Ca2 Cd15 . 6_545 118.527(18)
Cd14 Ca2 Cd17 . . 50.725(13)
Cd14 Ca2 Cd17 . 4_555 95.86(3)
Cd14 Ca2 Cd15 4_555 6_545 118.527(18)
Cd14 Ca2 Cd17 4_555 . 95.86(3)
Cd14 Ca2 Cd17 4_555 4_555 50.725(13)
Cd15 Ca2 Cd17 6_545 . 142.53(3)
Cd15 Ca2 Cd17 6_545 4_555 142.53(3)
Cd17 Ca2 Cd17 . 4_555 52.175(17)
Ca1 Ca3 Ca6a 8_455 . 111.40(4)
Ca1 Ca3 Ca6b 8_455 . 114.22(4)
Ca1 Ca3 Ca7 8_455 . 106.18(3)
Ca1 Ca3 Ca10a 8_455 . 106.03(3)
Ca1 Ca3 Ca10b 8_455 . 111.34(4)
Ca1 Ca3 Cd4 8_455 . 149.00(3)
Ca1 Ca3 Cd6 8_455 8_455 57.932(18)
Ca1 Ca3 Cd7 8_455 8_455 55.056(19)
Ca1 Ca3 Cd8 8_455 . 99.95(2)
Ca1 Ca3 Cd9 8_455 8_455 56.251(18)
Ca1 Ca3 Cd10 8_455 . 100.79(2)
Ca1 Ca3 Cd11 8_455 . 150.73(3)
Ca1 Ca3 Cd13 8_455 . 99.09(3)
Ca1 Ca3 Cd14 8_455 . 150.16(3)
Ca1 Ca3 Cd22a 8_455 . 57.751(19)
Ca1 Ca3 Cd23a 8_455 . 57.621(19)
Ca1 Ca3 Cd23b 8_455 . 57.621(19)
Ca6a Ca3 Ca6b . . 3.75(5)
Ca6a Ca3 Ca7 . . 107.10(4)
Ca6a Ca3 Ca10a . . 111.40(6)
Ca6a Ca3 Ca10b . . 104.18(6)
Ca6a Ca3 Cd4 . . 57.28(3)
Ca6a Ca3 Cd6 . 8_455 153.92(4)
Ca6a Ca3 Cd7 . 8_455 101.14(5)
Ca6a Ca3 Cd8 . . 148.62(4)
Ca6a Ca3 Cd9 . 8_455 104.90(4)
Ca6a Ca3 Cd10 . . 59.57(4)
Ca6a Ca3 Cd11 . . 97.87(4)
Ca6a Ca3 Cd13 . . 55.81(4)
Ca6a Ca3 Cd14 . . 55.59(4)
Ca6a Ca3 Cd22a . . 58.53(4)
Ca6a Ca3 Cd23a . . 61.56(3)
Ca6a Ca3 Cd23b . . 61.56(3)
Ca6b Ca3 Ca7 . . 103.66(5)
Ca6b Ca3 Ca10a . . 112.16(6)
Ca6b Ca3 Ca10b . . 104.83(7)
Ca6b Ca3 Cd4 . . 53.57(4)
Ca6b Ca3 Cd6 . 8_455 157.42(5)
Ca6b Ca3 Cd7 . 8_455 100.64(6)
Ca6b Ca3 Cd8 . . 145.62(4)
Ca6b Ca3 Cd9 . 8_455 108.44(5)
Ca6b Ca3 Cd10 . . 62.04(5)
Ca6b Ca3 Cd11 . . 95.03(4)
Ca6b Ca3 Cd13 . . 53.61(5)
Ca6b Ca3 Cd14 . . 54.46(5)
Ca6b Ca3 Cd22a . . 60.18(5)
Ca6b Ca3 Cd23a . . 65.24(4)
Ca6b Ca3 Cd23b . . 65.24(4)
Ca7 Ca3 Ca10a . . 114.67(3)
Ca7 Ca3 Ca10b . . 116.63(4)
Ca7 Ca3 Cd4 . . 58.316(19)
Ca7 Ca3 Cd6 . 8_455 98.92(2)
Ca7 Ca3 Cd7 . 8_455 57.39(2)
Ca7 Ca3 Cd8 . . 61.10(2)
Ca7 Ca3 Cd9 . 8_455 147.60(3)
Ca7 Ca3 Cd10 . . 152.93(3)
Ca7 Ca3 Cd11 . . 63.46(2)
Ca7 Ca3 Cd13 . . 58.334(19)
Ca7 Ca3 Cd14 . . 103.50(2)
Ca7 Ca3 Cd22a . . 100.04(3)
Ca7 Ca3 Cd23a . . 146.51(3)
Ca7 Ca3 Cd23b . . 146.51(3)
Ca10a Ca3 Ca10b . . 7.46(5)
Ca10a Ca3 Cd4 . . 104.93(3)
Ca10a Ca3 Cd6 . 8_455 56.97(3)
Ca10a Ca3 Cd7 . 8_455 147.06(4)
Ca10a Ca3 Cd8 . . 58.38(3)
Ca10a Ca3 Cd9 . 8_455 56.18(3)
Ca10a Ca3 Cd10 . . 58.39(3)
Ca10a Ca3 Cd11 . . 60.72(3)
Ca10a Ca3 Cd13 . . 154.81(4)
Ca10a Ca3 Cd14 . . 63.22(3)
Ca10a Ca3 Cd22a . . 145.05(3)
Ca10a Ca3 Cd23a . . 98.52(3)
Ca10a Ca3 Cd23b . . 98.52(3)
Ca10b Ca3 Cd4 . . 99.63(4)
Ca10b Ca3 Cd6 . 8_455 64.29(4)
Ca10b Ca3 Cd7 . 8_455 154.48(5)
Ca10b Ca3 Cd8 . . 63.49(4)
Ca10b Ca3 Cd9 . 8_455 58.87(4)
Ca10b Ca3 Cd10 . . 53.12(4)
Ca10b Ca3 Cd11 . . 58.69(4)
Ca10b Ca3 Cd13 . . 148.70(5)
Ca10b Ca3 Cd14 . . 55.99(4)
Ca10b Ca3 Cd22a . . 143.14(4)
Ca10b Ca3 Cd23a . . 96.86(4)
Ca10b Ca3 Cd23b . . 96.86(4)
Cd4 Ca3 Cd6 . 8_455 144.40(3)
Cd4 Ca3 Cd7 . 8_455 96.63(2)
Cd4 Ca3 Cd8 . . 94.81(2)
Cd4 Ca3 Cd9 . 8_455 150.04(3)
Cd4 Ca3 Cd10 . . 96.61(2)
Cd4 Ca3 Cd11 . . 51.240(14)
Cd4 Ca3 Cd13 . . 50.051(13)
Cd4 Ca3 Cd14 . . 51.788(14)
Cd4 Ca3 Cd22a . . 96.34(2)
Cd4 Ca3 Cd23a . . 118.79(2)
Cd4 Ca3 Cd23b . . 118.79(2)
Cd6 Ca3 Cd7 8_455 8_455 91.23(2)
Cd6 Ca3 Cd8 8_455 . 49.766(13)
Cd6 Ca3 Cd9 8_455 8_455 49.029(12)
Cd6 Ca3 Cd10 8_455 . 97.26(2)
Cd6 Ca3 Cd11 8_455 . 95.24(2)
Cd6 Ca3 Cd13 8_455 . 143.98(3)
Cd6 Ca3 Cd14 8_455 . 120.15(3)
Cd6 Ca3 Cd22a 8_455 . 115.65(2)
Cd6 Ca3 Cd23a 8_455 . 95.390(19)
Cd6 Ca3 Cd23b 8_455 . 95.390(19)
Cd7 Ca3 Cd8 8_455 . 95.73(2)
Cd7 Ca3 Cd9 8_455 8_455 111.26(2)
Cd7 Ca3 Cd10 8_455 . 143.70(3)
Cd7 Ca3 Cd11 8_455 . 120.78(2)
Cd7 Ca3 Cd13 8_455 . 53.463(15)
Cd7 Ca3 Cd14 8_455 . 146.76(2)
Cd7 Ca3 Cd22a 8_455 . 52.729(16)
Cd7 Ca3 Cd23a 8_455 . 92.34(2)
Cd7 Ca3 Cd23b 8_455 . 92.34(2)
Cd8 Ca3 Cd9 . 8_455 93.13(2)
Cd8 Ca3 Cd10 . . 116.59(3)
Cd8 Ca3 Cd11 . . 50.787(14)
Cd8 Ca3 Cd13 . . 119.34(2)
Cd8 Ca3 Cd14 . . 96.96(2)
Cd8 Ca3 Cd22a . . 147.52(3)
Cd8 Ca3 Cd23a . . 144.24(2)
Cd8 Ca3 Cd23b . . 144.24(2)
Cd9 Ca3 Cd10 8_455 . 54.290(14)
Cd9 Ca3 Cd11 8_455 . 116.89(3)
Cd9 Ca3 Cd13 8_455 . 143.54(3)
Cd9 Ca3 Cd14 8_455 . 98.58(2)
Cd9 Ca3 Cd22a 8_455 . 92.23(2)
Cd9 Ca3 Cd23a 8_455 . 51.714(13)
Cd9 Ca3 Cd23b 8_455 . 51.714(13)
Cd10 Ca3 Cd11 . . 93.60(2)
Cd10 Ca3 Cd13 . . 115.31(2)
Cd10 Ca3 Cd14 . . 49.447(15)
Cd10 Ca3 Cd22a . . 92.27(2)
Cd10 Ca3 Cd23a . . 51.847(15)
Cd10 Ca3 Cd23b . . 51.847(15)
Cd11 Ca3 Cd13 . . 97.51(2)
Cd11 Ca3 Cd14 . . 51.097(15)
Cd11 Ca3 Cd22a . . 147.51(2)
Cd11 Ca3 Cd23a . . 144.87(3)
Cd11 Ca3 Cd23b . . 144.87(3)
Cd13 Ca3 Cd14 . . 93.73(2)
Cd13 Ca3 Cd22a . . 51.563(14)
Cd13 Ca3 Cd23a . . 93.24(2)
Cd13 Ca3 Cd23b . . 93.24(2)
Cd14 Ca3 Cd22a . . 113.84(2)
Cd14 Ca3 Cd23a . . 95.02(2)
Cd14 Ca3 Cd23b . . 95.02(2)
Cd22a Ca3 Cd23a . . 46.572(14)
Cd22a Ca3 Cd23b . . 46.572(14)
Cd23a Ca3 Cd23b . . 0.0(5)
Ca1 Ca4 Ca2 7_555 . 108.71(3)
Ca1 Ca4 Ca4 7_555 7_555 108.24(3)
Ca1 Ca4 Ca10a 7_555 . 106.01(3)
Ca1 Ca4 Ca10b 7_555 . 110.33(4)
Ca1 Ca4 Cd1 7_555 6_545 57.952(19)
Ca1 Ca4 Cd3 7_555 . 98.81(3)
Ca1 Ca4 Cd3 7_555 7_555 99.24(2)
Ca1 Ca4 Cd5 7_555 . 149.72(3)
Ca1 Ca4 Cd5 7_555 7_555 56.788(19)
Ca1 Ca4 Cd6 7_555 7_555 58.064(18)
Ca1 Ca4 Cd9 7_555 7_555 56.940(19)
Ca1 Ca4 Cd10 7_555 . 100.59(2)
Ca1 Ca4 Cd12 7_555 . 152.47(3)
Ca1 Ca4 Cd12 7_555 7_555 57.85(2)
Ca1 Ca4 Cd14 7_555 . 148.76(3)
Ca1 Ca4 Cd15 7_555 6_545 58.404(19)
Ca2 Ca4 Ca4 . 7_555 109.45(3)
Ca2 Ca4 Ca10a . . 109.41(4)
Ca2 Ca4 Ca10b . . 104.56(5)
Ca2 Ca4 Cd1 . 6_545 56.746(19)
Ca2 Ca4 Cd3 . . 59.31(2)
Ca2 Ca4 Cd3 . 7_555 151.90(3)
Ca2 Ca4 Cd5 . . 58.099(19)
Ca2 Ca4 Cd5 . 7_555 149.91(3)
Ca2 Ca4 Cd6 . 7_555 149.08(3)
Ca2 Ca4 Cd9 . 7_555 100.65(3)
Ca2 Ca4 Cd10 . . 56.92(2)
Ca2 Ca4 Cd12 . . 98.75(2)
Ca2 Ca4 Cd12 . 7_555 100.46(3)
Ca2 Ca4 Cd14 . . 56.83(2)
Ca2 Ca4 Cd15 . 6_545 58.53(2)
Ca4 Ca4 Ca10a 7_555 . 114.83(4)
Ca4 Ca4 Ca10b 7_555 . 115.36(5)
Ca4 Ca4 Cd1 7_555 6_545 145.87(3)
Ca4 Ca4 Cd3 7_555 . 57.26(2)
Ca4 Ca4 Cd3 7_555 7_555 62.70(2)
Ca4 Ca4 Cd5 7_555 . 59.628(19)
Ca4 Ca4 Cd5 7_555 7_555 59.68(2)
Ca4 Ca4 Cd6 7_555 7_555 101.43(2)
Ca4 Ca4 Cd9 7_555 7_555 149.71(3)
Ca4 Ca4 Cd10 7_555 . 151.04(3)
Ca4 Ca4 Cd12 7_555 . 62.67(2)
Ca4 Ca4 Cd12 7_555 7_555 57.10(2)
Ca4 Ca4 Cd14 7_555 . 102.89(2)
Ca4 Ca4 Cd15 7_555 6_545 97.48(3)
Ca10a Ca4 Ca10b . . 5.40(4)
Ca10a Ca4 Cd1 . 6_545 99.27(3)
Ca10a Ca4 Cd3 . . 155.10(3)
Ca10a Ca4 Cd3 . 7_555 58.29(3)
Ca10a Ca4 Cd5 . . 104.19(3)
Ca10a Ca4 Cd5 . 7_555 100.32(3)
Ca10a Ca4 Cd6 . 7_555 56.59(3)
Ca10a Ca4 Cd9 . 7_555 55.35(3)
Ca10a Ca4 Cd10 . . 57.54(3)
Ca10a Ca4 Cd12 . . 61.36(3)
Ca10a Ca4 Cd12 . 7_555 149.69(3)
Ca10a Ca4 Cd14 . . 61.62(3)
Ca10a Ca4 Cd15 . 6_545 147.58(4)
Ca10b Ca4 Cd1 . 6_545 98.71(5)
Ca10b Ca4 Cd3 . . 150.38(4)
Ca10b Ca4 Cd3 . 7_555 61.50(4)
Ca10b Ca4 Cd5 . . 99.70(4)
Ca10b Ca4 Cd5 . 7_555 105.32(4)
Ca10b Ca4 Cd6 . 7_555 61.97(4)
Ca10b Ca4 Cd9 . 7_555 57.88(4)
Ca10b Ca4 Cd10 . . 54.27(4)
Ca10b Ca4 Cd12 . . 59.01(4)
Ca10b Ca4 Cd12 . 7_555 154.83(4)
Ca10b Ca4 Cd14 . . 56.24(4)
Ca10b Ca4 Cd15 . 6_545 147.01(5)
Cd1 Ca4 Cd3 6_545 . 92.11(2)
Cd1 Ca4 Cd3 6_545 7_555 144.46(3)
Cd1 Ca4 Cd5 6_545 . 114.76(2)
Cd1 Ca4 Cd5 6_545 7_555 114.68(2)
Cd1 Ca4 Cd6 6_545 7_555 96.01(2)
Cd1 Ca4 Cd9 6_545 7_555 53.246(14)
Cd1 Ca4 Cd10 6_545 . 52.474(16)
Cd1 Ca4 Cd12 6_545 . 143.79(3)
Cd1 Ca4 Cd12 6_545 7_555 92.65(2)
Cd1 Ca4 Cd14 6_545 . 94.13(2)
Cd1 Ca4 Cd15 6_545 6_545 48.396(15)
Cd3 Ca4 Cd3 . 7_555 119.96(3)
Cd3 Ca4 Cd5 . . 50.942(13)
Cd3 Ca4 Cd5 . 7_555 94.81(2)
Cd3 Ca4 Cd6 . 7_555 144.29(3)
Cd3 Ca4 Cd9 . 7_555 144.02(3)
Cd3 Ca4 Cd10 . . 116.23(2)
Cd3 Ca4 Cd12 . . 96.83(2)
Cd3 Ca4 Cd12 . 7_555 50.150(14)
Cd3 Ca4 Cd14 . . 95.709(19)
Cd3 Ca4 Cd15 . 6_545 49.159(14)
Cd3 Ca4 Cd5 7_555 . 98.33(2)
Cd3 Ca4 Cd5 7_555 7_555 52.515(14)
Cd3 Ca4 Cd6 7_555 7_555 49.184(13)
Cd3 Ca4 Cd9 7_555 7_555 91.98(2)
Cd3 Ca4 Cd10 7_555 . 115.74(3)
Cd3 Ca4 Cd12 7_555 . 53.238(14)
Cd3 Ca4 Cd12 7_555 7_555 96.74(2)
Cd3 Ca4 Cd14 7_555 . 97.16(2)
Cd3 Ca4 Cd15 7_555 6_545 145.57(3)
Cd5 Ca4 Cd5 . 7_555 119.31(3)
Cd5 Ca4 Cd6 . 7_555 146.89(3)
Cd5 Ca4 Cd9 . 7_555 146.42(3)
Cd5 Ca4 Cd10 . . 93.66(2)
Cd5 Ca4 Cd12 . . 51.069(13)
Cd5 Ca4 Cd12 . 7_555 95.73(2)
Cd5 Ca4 Cd14 . . 50.947(13)
Cd5 Ca4 Cd15 . 6_545 94.01(2)
Cd5 Ca4 Cd6 7_555 7_555 50.367(13)
Cd5 Ca4 Cd9 7_555 7_555 92.246(19)
Cd5 Ca4 Cd10 7_555 . 145.12(3)
Cd5 Ca4 Cd12 7_555 . 99.48(2)
Cd5 Ca4 Cd12 7_555 7_555 49.541(14)
Cd5 Ca4 Cd14 7_555 . 148.86(3)
Cd5 Ca4 Cd15 7_555 6_545 93.53(2)
Cd6 Ca4 Cd9 7_555 7_555 48.426(13)
Cd6 Ca4 Cd10 7_555 . 95.93(2)
Cd6 Ca4 Cd12 7_555 . 96.82(2)
Cd6 Ca4 Cd12 7_555 7_555 94.67(2)
Cd6 Ca4 Cd14 7_555 . 118.20(3)
Cd6 Ca4 Cd15 7_555 6_545 116.47(2)
Cd9 Ca4 Cd10 7_555 . 53.378(15)
Cd9 Ca4 Cd12 7_555 . 116.71(3)
Cd9 Ca4 Cd12 7_555 7_555 114.77(2)
Cd9 Ca4 Cd14 7_555 . 96.20(2)
Cd9 Ca4 Cd15 7_555 6_545 95.25(2)
Cd10 Ca4 Cd12 . . 92.54(2)
Cd10 Ca4 Cd12 . 7_555 144.39(3)
Cd10 Ca4 Cd14 . . 48.195(14)
Cd10 Ca4 Cd15 . 6_545 95.25(2)
Cd12 Ca4 Cd12 . 7_555 119.77(3)
Cd12 Ca4 Cd14 . . 50.167(13)
Cd12 Ca4 Cd15 . 6_545 144.68(3)
Cd12 Ca4 Cd14 7_555 . 145.42(2)
Cd12 Ca4 Cd15 7_555 6_545 49.912(15)
Cd14 Ca4 Cd15 . 6_545 115.36(2)
Ca1 Ca5 Ca7 . 7_556 103.05(3)
Ca1 Ca5 Cd4 . . 147.22(3)
Ca1 Ca5 Cd4 . 7_556 143.69(3)
Ca1 Ca5 Cd7 . . 54.247(18)
Ca1 Ca5 Cd11 . . 108.06(3)
Ca1 Ca5 Cd12 . . 57.198(19)
Ca1 Ca5 Cd13 . 7_556 95.18(2)
Ca1 Ca5 Cd14 . . 95.87(2)
Ca1 Ca5 Cd17 . . 97.64(3)
Ca1 Ca5 Cd19a . . 139.56(3)
Ca1 Ca5 Cd19b . . 145.22(3)
Ca1 Ca5 Cd19b . 7_556 140.40(3)
Ca1 Ca5 Cd20a . . 54.81(3)
Ca1 Ca5 Cd20b . . 63.59(3)
Ca1 Ca5 Cd21 . . 54.31(2)
Ca1 Ca5 Cu4b . . 99.34(3)
Ca7 Ca5 Cd4 7_556 . 95.26(3)
Ca7 Ca5 Cd4 7_556 7_556 55.126(19)
Ca7 Ca5 Cd7 7_556 . 54.173(19)
Ca7 Ca5 Cd11 7_556 . 147.35(3)
Ca7 Ca5 Cd12 7_556 . 147.00(3)
Ca7 Ca5 Cd13 7_556 7_556 54.750(17)
Ca7 Ca5 Cd14 7_556 . 117.13(3)
Ca7 Ca5 Cd17 7_556 . 67.97(2)
Ca7 Ca5 Cd19a 7_556 . 104.40(3)
Ca7 Ca5 Cd19b 7_556 . 101.91(3)
Ca7 Ca5 Cd19b 7_556 7_556 48.23(2)
Ca7 Ca5 Cd20a 7_556 . 142.86(3)
Ca7 Ca5 Cd20b 7_556 . 147.49(3)
Ca7 Ca5 Cd21 7_556 . 96.58(2)
Ca7 Ca5 Cu4b 7_556 . 106.09(3)
Cd4 Ca5 Cd4 . 7_556 68.77(2)
Cd4 Ca5 Cd7 . . 149.35(3)
Cd4 Ca5 Cd11 . . 52.614(16)
Cd4 Ca5 Cd12 . . 93.25(2)
Cd4 Ca5 Cd13 . 7_556 117.55(3)
Cd4 Ca5 Cd14 . . 51.395(15)
Cd4 Ca5 Cd17 . . 64.324(19)
Cd4 Ca5 Cd19a . . 57.11(2)
Cd4 Ca5 Cd19b . . 51.56(2)
Cd4 Ca5 Cd19b . 7_556 47.17(2)
Cd4 Ca5 Cd20a . . 119.41(3)
Cd4 Ca5 Cd20b . . 111.63(3)
Cd4 Ca5 Cd21 . . 150.15(3)
Cd4 Ca5 Cu4b . . 101.38(3)
Cd4 Ca5 Cd7 7_556 . 91.560(19)
Cd4 Ca5 Cd11 7_556 . 101.39(3)
Cd4 Ca5 Cd12 7_556 . 155.30(3)
Cd4 Ca5 Cd13 7_556 7_556 48.889(14)
Cd4 Ca5 Cd14 7_556 . 119.46(3)
Cd4 Ca5 Cd17 7_556 . 98.93(2)
Cd4 Ca5 Cd19a 7_556 . 49.319(18)
Cd4 Ca5 Cd19b 7_556 . 47.359(19)
Cd4 Ca5 Cd19b 7_556 7_556 49.19(2)
Cd4 Ca5 Cd20a 7_556 . 122.93(3)
Cd4 Ca5 Cd20b 7_556 . 117.30(3)
Cd4 Ca5 Cd21 7_556 . 96.23(2)
Cd4 Ca5 Cu4b 7_556 . 65.86(3)
Cd7 Ca5 Cd11 . . 157.98(3)
Cd7 Ca5 Cd12 . . 111.34(3)
Cd7 Ca5 Cd13 . 7_556 49.731(13)
Cd7 Ca5 Cd14 . . 135.80(3)
Cd7 Ca5 Cd17 . . 97.64(2)
Cd7 Ca5 Cd19a . . 126.68(3)
Cd7 Ca5 Cd19b . . 129.65(3)
Cd7 Ca5 Cd19b . 7_556 102.17(3)
Cd7 Ca5 Cd20a . . 90.87(3)
Cd7 Ca5 Cd20b . . 98.12(3)
Cd7 Ca5 Cd21 . . 50.878(15)
Cd7 Ca5 Cu4b . . 90.79(3)
Cd11 Ca5 Cd12 . . 53.971(14)
Cd11 Ca5 Cd13 . 7_556 129.99(3)
Cd11 Ca5 Cd14 . . 50.521(13)
Cd11 Ca5 Cd17 . . 97.84(2)
Cd11 Ca5 Cd19a . . 55.976(19)
Cd11 Ca5 Cd19b . . 55.68(2)
Cd11 Ca5 Cd19b . 7_556 99.76(3)
Cd11 Ca5 Cd20a . . 67.16(2)
Cd11 Ca5 Cd20b . . 60.14(3)
Cd11 Ca5 Cd21 . . 109.41(3)
Cd11 Ca5 Cu4b . . 78.65(3)
Cd12 Ca5 Cd13 . 7_556 143.25(3)
Cd12 Ca5 Cd14 . . 48.835(12)
Cd12 Ca5 Cd17 . . 87.46(2)
Cd12 Ca5 Cd19a . . 106.97(2)
Cd12 Ca5 Cd19b . . 108.29(3)
Cd12 Ca5 Cd19b . 7_556 129.11(3)
Cd12 Ca5 Cd20a . . 50.645(17)
Cd12 Ca5 Cd20b . . 52.37(2)
Cd12 Ca5 Cd21 . . 91.58(2)
Cd12 Ca5 Cu4b . . 103.34(3)
Cd13 Ca5 Cd14 7_556 . 167.70(3)
Cd13 Ca5 Cd17 7_556 . 122.72(3)
Cd13 Ca5 Cd19a 7_556 . 77.48(2)
Cd13 Ca5 Cd19b 7_556 . 79.97(2)
Cd13 Ca5 Cd19b 7_556 7_556 87.62(2)
Cd13 Ca5 Cd20a 7_556 . 94.56(3)
Cd13 Ca5 Cd20b 7_556 . 95.33(3)
Cd13 Ca5 Cd21 7_556 . 51.707(15)
Cd13 Ca5 Cu4b 7_556 . 53.75(2)
Cd14 Ca5 Cd17 . . 50.217(14)
Cd14 Ca5 Cd19a . . 97.38(2)
Cd14 Ca5 Cd19b . . 93.90(3)
Cd14 Ca5 Cd19b . 7_556 80.42(2)
Cd14 Ca5 Cd20a . . 96.20(2)
Cd14 Ca5 Cd20b . . 94.39(2)
Cd14 Ca5 Cd21 . . 140.40(3)
Cd14 Ca5 Cu4b . . 129.16(3)
Cd17 Ca5 Cd19a . . 119.98(3)
Cd17 Ca5 Cd19b . . 114.06(3)
Cd17 Ca5 Cd19b . 7_556 50.13(2)
Cd17 Ca5 Cd20a . . 137.07(3)
Cd17 Ca5 Cd20b . . 139.82(3)
Cd17 Ca5 Cd21 . . 145.39(3)
Cd17 Ca5 Cu4b . . 162.91(4)
Cd19a Ca5 Cd19b . . 5.97(2)
Cd19a Ca5 Cd19b . 7_556 79.61(3)
Cd19a Ca5 Cd20a . . 85.82(3)
Cd19a Ca5 Cd20b . . 77.41(3)
Cd19a Ca5 Cd21 . . 93.36(3)
Cd19a Ca5 Cu4b . . 44.43(3)
Cd19b Ca5 Cd19b . 7_556 74.19(3)
Cd19b Ca5 Cd20a . . 91.00(3)
Cd19b Ca5 Cd20b . . 82.45(3)
Cd19b Ca5 Cd21 . . 99.08(3)
Cd19b Ca5 Cu4b . . 50.20(3)
Cd19b Ca5 Cd20a 7_556 . 164.45(4)
Cd19b Ca5 Cd20b 7_556 . 155.58(4)
Cd19b Ca5 Cd21 7_556 . 139.12(3)
Cd19b Ca5 Cu4b 7_556 . 113.58(4)
Cd20a Ca5 Cd20b . . 8.87(3)
Cd20a Ca5 Cd21 . . 46.654(19)
Cd20a Ca5 Cu4b . . 57.11(3)
Cd20b Ca5 Cd21 . . 51.14(2)
Cd20b Ca5 Cu4b . . 52.31(3)
Cd21 Ca5 Cu4b . . 48.93(3)
Ca2 Ca6a Ca3 . . 103.55(5)
Ca2 Ca6a Ca3 . 4_555 103.55(5)
Ca2 Ca6a Ca6b . . 96.5(9)
Ca2 Ca6a Cd4 . . 105.18(5)
Ca2 Ca6a Cd4 . 4_555 105.18(5)
Ca2 Ca6a Cd10 . . 54.91(4)
Ca2 Ca6a Cd10 . 4_555 54.91(4)
Ca2 Ca6a Cd13 . . 152.03(2)
Ca2 Ca6a Cd13 . 4_555 152.03(2)
Ca2 Ca6a Cd14 . . 57.88(4)
Ca2 Ca6a Cd14 . 4_555 57.88(4)
Ca2 Ca6a Cd17 . . 56.71(4)
Ca2 Ca6a Cd17 . 4_555 56.71(4)
Ca2 Ca6a Cd22a . . 136.23(7)
Ca2 Ca6a Cu4a . 6_546 137.57(8)
Ca2 Ca6a Cu4b . 6_546 133.39(8)
Ca3 Ca6a Ca3 . 4_555 102.46(6)
Ca3 Ca6a Ca6b . . 123.4(3)
Ca3 Ca6a Cd4 . . 55.979(19)
Ca3 Ca6a Cd4 . 4_555 147.47(9)
Ca3 Ca6a Cd10 . . 53.13(3)
Ca3 Ca6a Cd10 . 4_555 93.04(5)
Ca3 Ca6a Cd13 . . 54.88(3)
Ca3 Ca6a Cd13 . 4_555 98.98(7)
Ca3 Ca6a Cd14 . . 57.09(2)
Ca3 Ca6a Cd14 . 4_555 141.00(7)
Ca3 Ca6a Cd17 . . 102.44(2)
Ca3 Ca6a Cd17 . 4_555 151.39(6)
Ca3 Ca6a Cd22a . . 55.19(4)
Ca3 Ca6a Cu4a . 6_546 102.64(6)
Ca3 Ca6a Cu4b . 6_546 105.13(6)
Ca3 Ca6a Ca6b 4_555 . 123.4(3)
Ca3 Ca6a Cd4 4_555 . 147.47(9)
Ca3 Ca6a Cd4 4_555 4_555 55.979(19)
Ca3 Ca6a Cd10 4_555 . 93.04(5)
Ca3 Ca6a Cd10 4_555 4_555 53.13(3)
Ca3 Ca6a Cd13 4_555 . 98.98(7)
Ca3 Ca6a Cd13 4_555 4_555 54.88(3)
Ca3 Ca6a Cd14 4_555 . 141.00(7)
Ca3 Ca6a Cd14 4_555 4_555 57.09(2)
Ca3 Ca6a Cd17 4_555 . 151.39(6)
Ca3 Ca6a Cd17 4_555 4_555 102.44(2)
Ca3 Ca6a Cd22a 4_555 . 55.19(4)
Ca3 Ca6a Cu4a 4_555 6_546 102.64(6)
Ca3 Ca6a Cu4b 4_555 6_546 105.13(6)
Ca6b Ca6a Cd4 . . 67.8(2)
Ca6b Ca6a Cd4 . 4_555 67.8(2)
Ca6b Ca6a Cd10 . . 139.8(7)
Ca6b Ca6a Cd10 . 4_555 139.8(7)
Ca6b Ca6a Cd13 . . 84.5(8)
Ca6b Ca6a Cd13 . 4_555 84.5(8)
Ca6b Ca6a Cd14 . . 94.2(5)
Ca6b Ca6a Cd14 . 4_555 94.2(5)
Ca6b Ca6a Cd17 . . 49.2(7)
Ca6b Ca6a Cd17 . 4_555 49.2(7)
Ca6b Ca6a Cd22a . . 127.3(9)
Ca6b Ca6a Cu4a . 6_546 41.1(9)
Ca6b Ca6a Cu4b . 6_546 36.9(9)
Cd4 Ca6a Cd4 . 4_555 128.18(7)
Cd4 Ca6a Cd10 . . 91.13(2)
Cd4 Ca6a Cd10 . 4_555 140.63(5)
Cd4 Ca6a Cd13 . . 49.34(3)
Cd4 Ca6a Cd13 . 4_555 101.08(7)
Cd4 Ca6a Cd14 . . 51.838(12)
Cd4 Ca6a Cd14 . 4_555 154.90(9)
Cd4 Ca6a Cd17 . . 60.64(3)
Cd4 Ca6a Cd17 . 4_555 105.91(6)
Cd4 Ca6a Cd22a . . 93.03(5)
Cd4 Ca6a Cu4a . 6_546 64.58(4)
Cd4 Ca6a Cu4b . 6_546 64.27(4)
Cd4 Ca6a Cd10 4_555 . 140.63(5)
Cd4 Ca6a Cd10 4_555 4_555 91.13(2)
Cd4 Ca6a Cd13 4_555 . 101.08(7)
Cd4 Ca6a Cd13 4_555 4_555 49.34(3)
Cd4 Ca6a Cd14 4_555 . 154.90(9)
Cd4 Ca6a Cd14 4_555 4_555 51.838(12)
Cd4 Ca6a Cd17 4_555 . 105.91(6)
Cd4 Ca6a Cd17 4_555 4_555 60.64(3)
Cd4 Ca6a Cd22a 4_555 . 93.03(5)
Cd4 Ca6a Cu4a 4_555 6_546 64.58(4)
Cd4 Ca6a Cu4b 4_555 6_546 64.27(4)
Cd10 Ca6a Cd10 . 4_555 49.51(3)
Cd10 Ca6a Cd13 . . 107.95(4)
Cd10 Ca6a Cd13 . 4_555 134.50(8)
Cd10 Ca6a Cd14 . . 47.96(3)
Cd10 Ca6a Cd14 . 4_555 92.27(6)
Cd10 Ca6a Cd17 . . 90.72(5)
Cd10 Ca6a Cd17 . 4_555 111.62(8)
Cd10 Ca6a Cd22a . . 85.92(5)
Cd10 Ca6a Cu4a . 6_546 153.97(4)
Cd10 Ca6a Cu4b . 6_546 154.93(2)
Cd10 Ca6a Cd13 4_555 . 134.50(8)
Cd10 Ca6a Cd13 4_555 4_555 107.95(4)
Cd10 Ca6a Cd14 4_555 . 92.27(6)
Cd10 Ca6a Cd14 4_555 4_555 47.96(3)
Cd10 Ca6a Cd17 4_555 . 111.62(8)
Cd10 Ca6a Cd17 4_555 4_555 90.72(5)
Cd10 Ca6a Cd22a 4_555 . 85.92(5)
Cd10 Ca6a Cu4a 4_555 6_546 153.97(4)
Cd10 Ca6a Cu4b 4_555 6_546 154.93(2)
Cd13 Ca6a Cd13 . 4_555 55.94(5)
Cd13 Ca6a Cd14 . . 94.15(2)
Cd13 Ca6a Cd14 . 4_555 150.07(6)
Cd13 Ca6a Cd17 . . 106.78(4)
Cd13 Ca6a Cd17 . 4_555 133.42(7)
Cd13 Ca6a Cd22a . . 50.14(4)
Cd13 Ca6a Cu4a . 6_546 49.55(5)
Cd13 Ca6a Cu4b . 6_546 52.88(4)
Cd13 Ca6a Cd14 4_555 . 150.07(6)
Cd13 Ca6a Cd14 4_555 4_555 94.15(2)
Cd13 Ca6a Cd17 4_555 . 133.42(7)
Cd13 Ca6a Cd17 4_555 4_555 106.78(4)
Cd13 Ca6a Cd22a 4_555 . 50.14(4)
Cd13 Ca6a Cu4a 4_555 6_546 49.55(5)
Cd13 Ca6a Cu4b 4_555 6_546 52.88(4)
Cd14 Ca6a Cd14 . 4_555 115.74(8)
Cd14 Ca6a Cd17 . . 50.05(3)
Cd14 Ca6a Cd17 . 4_555 94.45(7)
Cd14 Ca6a Cd22a . . 112.01(4)
Cd14 Ca6a Cu4a . 6_546 113.67(4)
Cd14 Ca6a Cu4b . 6_546 112.02(4)
Cd14 Ca6a Cd17 4_555 . 94.45(7)
Cd14 Ca6a Cd17 4_555 4_555 50.05(3)
Cd14 Ca6a Cd22a 4_555 . 112.01(4)
Cd14 Ca6a Cu4a 4_555 6_546 113.67(4)
Cd14 Ca6a Cu4b 4_555 6_546 112.02(4)
Cd17 Ca6a Cd17 . 4_555 50.29(4)
Cd17 Ca6a Cd22a . . 153.42(3)
Cd17 Ca6a Cu4a . 6_546 85.38(6)
Cd17 Ca6a Cu4b . 6_546 81.61(5)
Cd17 Ca6a Cd22a 4_555 . 153.42(3)
Cd17 Ca6a Cu4a 4_555 6_546 85.38(6)
Cd17 Ca6a Cu4b 4_555 6_546 81.61(5)
Cd22a Ca6a Cu4a . 6_546 86.19(7)
Cd22a Ca6a Cu4b . 6_546 90.38(7)
Cu4a Ca6a Cu4b 6_546 6_546 4.18(4)
Ca2 Ca6b Ca3 . . 99.32(6)
Ca2 Ca6b Ca3 . 4_555 99.32(6)
Ca2 Ca6b Ca6a . . 78.8(9)
Ca2 Ca6b Cd4 . . 106.31(6)
Ca2 Ca6b Cd4 . 4_555 106.31(6)
Ca2 Ca6b Cd13 . . 149.96(4)
Ca2 Ca6b Cd13 . 4_555 149.96(4)
Ca2 Ca6b Cd14 . . 57.12(5)
Ca2 Ca6b Cd14 . 4_555 57.12(5)
Ca2 Ca6b Cd17 . . 57.75(6)
Ca2 Ca6b Cd17 . 4_555 57.75(6)
Ca2 Ca6b Cu4a . 6_546 146.24(11)
Ca2 Ca6b Cu4b . 6_546 141.42(10)
Ca3 Ca6b Ca3 . 4_555 96.22(7)
Ca3 Ca6b Ca6a . . 52.9(3)
Ca3 Ca6b Cd4 . . 54.82(2)
Ca3 Ca6b Cd4 . 4_555 143.59(10)
Ca3 Ca6b Cd13 . . 53.09(4)
Ca3 Ca6b Cd13 . 4_555 95.80(8)
Ca3 Ca6b Cd14 . . 54.99(3)
Ca3 Ca6b Cd14 . 4_555 132.35(8)
Ca3 Ca6b Cd17 . . 102.47(3)
Ca3 Ca6b Cd17 . 4_555 152.26(9)
Ca3 Ca6b Cu4a . 6_546 103.03(8)
Ca3 Ca6b Cu4b . 6_546 106.11(8)
Ca3 Ca6b Ca6a 4_555 . 52.9(3)
Ca3 Ca6b Cd4 4_555 . 143.59(10)
Ca3 Ca6b Cd4 4_555 4_555 54.82(2)
Ca3 Ca6b Cd13 4_555 . 95.80(8)
Ca3 Ca6b Cd13 4_555 4_555 53.09(4)
Ca3 Ca6b Cd14 4_555 . 132.35(8)
Ca3 Ca6b Cd14 4_555 4_555 54.99(3)
Ca3 Ca6b Cd17 4_555 . 152.26(9)
Ca3 Ca6b Cd17 4_555 4_555 102.47(3)
Ca3 Ca6b Cu4a 4_555 6_546 103.03(8)
Ca3 Ca6b Cu4b 4_555 6_546 106.11(8)
Ca6a Ca6b Cd4 . . 107.3(2)
Ca6a Ca6b Cd4 . 4_555 107.3(2)
Ca6a Ca6b Cd13 . . 90.2(8)
Ca6a Ca6b Cd13 . 4_555 90.2(8)
Ca6a Ca6b Cd14 . . 80.6(5)
Ca6a Ca6b Cd14 . 4_555 80.6(5)
Ca6a Ca6b Cd17 . . 126.8(7)
Ca6a Ca6b Cd17 . 4_555 126.8(7)
Ca6a Ca6b Cu4a . 6_546 135.0(9)
Ca6a Ca6b Cu4b . 6_546 139.8(9)
Cd4 Ca6b Cd4 . 4_555 136.09(10)
Cd4 Ca6b Cd13 . . 50.33(3)
Cd4 Ca6b Cd13 . 4_555 103.63(9)
Cd4 Ca6b Cd14 . . 52.405(13)
Cd4 Ca6b Cd14 . 4_555 160.72(12)
Cd4 Ca6b Cd17 . . 63.66(3)
Cd4 Ca6b Cd17 . 4_555 112.95(8)
Cd4 Ca6b Cu4a . 6_546 68.25(5)
Cd4 Ca6b Cu4b . 6_546 68.07(5)
Cd4 Ca6b Cd13 4_555 . 103.63(9)
Cd4 Ca6b Cd13 4_555 4_555 50.33(3)
Cd4 Ca6b Cd14 4_555 . 160.72(12)
Cd4 Ca6b Cd14 4_555 4_555 52.405(13)
Cd4 Ca6b Cd17 4_555 . 112.95(8)
Cd4 Ca6b Cd17 4_555 4_555 63.66(3)
Cd4 Ca6b Cu4a 4_555 6_546 68.25(5)
Cd4 Ca6b Cu4b 4_555 6_546 68.07(5)
Cd13 Ca6b Cd13 . 4_555 56.22(6)
Cd13 Ca6b Cd14 . . 93.75(3)
Cd13 Ca6b Cd14 . 4_555 148.74(9)
Cd13 Ca6b Cd17 . . 111.80(5)
Cd13 Ca6b Cd17 . 4_555 142.65(10)
Cd13 Ca6b Cu4a . 6_546 51.27(6)
Cd13 Ca6b Cu4b . 6_546 55.17(6)
Cd13 Ca6b Cd14 4_555 . 148.74(9)
Cd13 Ca6b Cd14 4_555 4_555 93.75(3)
Cd13 Ca6b Cd17 4_555 . 142.65(10)
Cd13 Ca6b Cd17 4_555 4_555 111.80(5)
Cd13 Ca6b Cu4a 4_555 6_546 51.27(6)
Cd13 Ca6b Cu4b 4_555 6_546 55.17(6)
Cd14 Ca6b Cd14 . 4_555 113.81(10)
Cd14 Ca6b Cd17 . . 51.37(4)
Cd14 Ca6b Cd17 . 4_555 97.40(9)
Cd14 Ca6b Cu4a . 6_546 118.94(5)
Cd14 Ca6b Cu4b . 6_546 117.44(5)
Cd14 Ca6b Cd17 4_555 . 97.40(9)
Cd14 Ca6b Cd17 4_555 4_555 51.37(4)
Cd14 Ca6b Cu4a 4_555 6_546 118.94(5)
Cd14 Ca6b Cu4b 4_555 6_546 117.44(5)
Cd17 Ca6b Cd17 . 4_555 53.41(5)
Cd17 Ca6b Cu4a . 6_546 92.61(8)
Cd17 Ca6b Cu4b . 6_546 88.30(7)
Cd17 Ca6b Cu4a 4_555 6_546 92.61(8)
Cd17 Ca6b Cu4b 4_555 6_546 88.30(7)
Cu4a Ca6b Cu4b 6_546 6_546 4.82(4)
Ca3 Ca7 Ca5 . 7_556 104.14(3)
Ca3 Ca7 Ca7 . 2_556 110.40(3)
Ca3 Ca7 Cd2 . 7_556 146.60(3)
Ca3 Ca7 Cd2 . 8_455 62.72(2)
Ca3 Ca7 Cd4 . . 57.54(2)
Ca3 Ca7 Cd7 . 7_556 97.89(3)
Ca3 Ca7 Cd7 . 8_455 57.77(2)
Ca3 Ca7 Cd8 . . 55.416(19)
Ca3 Ca7 Cd13 . . 55.939(19)
Ca3 Ca7 Cd16 . 5_455 105.40(3)
Ca3 Ca7 Cd19a . . 104.89(3)
Ca3 Ca7 Cd19b . . 102.36(4)
Ca3 Ca7 Cd24a . 6_556 145.33(3)
Ca3 Ca7 Cd24b . 6_556 145.33(3)
Ca3 Ca7 Cu5a . . 96.29(4)
Ca3 Ca7 Cu5b . . 94.21(3)
Ca5 Ca7 Ca7 7_556 2_556 107.26(3)
Ca5 Ca7 Cd2 7_556 7_556 59.00(2)
Ca5 Ca7 Cd2 7_556 8_455 148.04(3)
Ca5 Ca7 Cd4 7_556 . 55.770(19)
Ca5 Ca7 Cd7 7_556 7_556 56.579(19)
Ca5 Ca7 Cd7 7_556 8_455 98.93(3)
Ca5 Ca7 Cd8 7_556 . 145.38(3)
Ca5 Ca7 Cd13 7_556 . 54.884(18)
Ca5 Ca7 Cd16 7_556 5_455 148.85(3)
Ca5 Ca7 Cd19a 7_556 . 65.06(2)
Ca5 Ca7 Cd19b 7_556 . 60.20(3)
Ca5 Ca7 Cd24a 7_556 6_556 92.79(2)
Ca5 Ca7 Cd24b 7_556 6_556 92.79(2)
Ca5 Ca7 Cu5a 7_556 . 118.94(4)
Ca5 Ca7 Cu5b 7_556 . 112.63(3)
Ca7 Ca7 Cd2 2_556 7_556 56.97(2)
Ca7 Ca7 Cd2 2_556 8_455 57.86(2)
Ca7 Ca7 Cd4 2_556 . 148.15(3)
Ca7 Ca7 Cd7 2_556 7_556 56.79(2)
Ca7 Ca7 Cd7 2_556 8_455 57.08(2)
Ca7 Ca7 Cd8 2_556 . 106.30(2)
Ca7 Ca7 Cd13 2_556 . 99.10(3)
Ca7 Ca7 Cd16 2_556 5_455 71.09(2)
Ca7 Ca7 Cd19a 2_556 . 144.64(3)
Ca7 Ca7 Cd19b 2_556 . 147.10(4)
Ca7 Ca7 Cd24a 2_556 6_556 92.49(3)
Ca7 Ca7 Cd24b 2_556 6_556 92.49(3)
Ca7 Ca7 Cu5a 2_556 . 118.14(4)
Ca7 Ca7 Cu5b 2_556 . 125.60(3)
Cd2 Ca7 Cd2 7_556 8_455 114.82(3)
Cd2 Ca7 Cd4 7_556 . 114.76(2)
Cd2 Ca7 Cd7 7_556 7_556 48.775(15)
Cd2 Ca7 Cd7 7_556 8_455 94.32(3)
Cd2 Ca7 Cd8 7_556 . 152.87(3)
Cd2 Ca7 Cd13 7_556 . 93.47(2)
Cd2 Ca7 Cd16 7_556 5_455 99.08(3)
Cd2 Ca7 Cd19a 7_556 . 93.79(2)
Cd2 Ca7 Cd19b 7_556 . 93.45(3)
Cd2 Ca7 Cd24a 7_556 6_556 67.84(2)
Cd2 Ca7 Cd24b 7_556 6_556 67.84(2)
Cd2 Ca7 Cu5a 7_556 . 117.04(3)
Cd2 Ca7 Cu5b 7_556 . 118.52(3)
Cd2 Ca7 Cd4 8_455 . 120.26(3)
Cd2 Ca7 Cd7 8_455 7_556 94.74(2)
Cd2 Ca7 Cd7 8_455 8_455 49.128(13)
Cd2 Ca7 Cd8 8_455 . 53.111(14)
Cd2 Ca7 Cd13 8_455 . 97.12(2)
Cd2 Ca7 Cd16 8_455 5_455 58.524(16)
Cd2 Ca7 Cd19a 8_455 . 144.20(3)
Cd2 Ca7 Cd19b 8_455 . 147.62(4)
Cd2 Ca7 Cd24a 8_455 6_556 114.56(3)
Cd2 Ca7 Cd24b 8_455 6_556 114.56(3)
Cd2 Ca7 Cu5a 8_455 . 92.27(3)
Cd2 Ca7 Cu5b 8_455 . 97.87(3)
Cd4 Ca7 Cd7 . 7_556 93.76(2)
Cd4 Ca7 Cd7 . 8_455 96.35(2)
Cd4 Ca7 Cd8 . . 90.59(2)
Cd4 Ca7 Cd13 . . 49.142(15)
Cd4 Ca7 Cd16 . 5_455 138.31(3)
Cd4 Ca7 Cd19a . . 58.24(2)
Cd4 Ca7 Cd19b . . 53.19(2)
Cd4 Ca7 Cd24a . 6_556 113.48(3)
Cd4 Ca7 Cd24b . 6_556 113.48(3)
Cd4 Ca7 Cu5a . . 93.33(4)
Cd4 Ca7 Cu5b . . 86.02(3)
Cd7 Ca7 Cd7 7_556 8_455 51.772(15)
Cd7 Ca7 Cd8 7_556 . 143.93(3)
Cd7 Ca7 Cd13 7_556 . 50.582(15)
Cd7 Ca7 Cd16 7_556 5_455 127.57(3)
Cd7 Ca7 Cd19a 7_556 . 120.82(3)
Cd7 Ca7 Cd19b 7_556 . 116.49(3)
Cd7 Ca7 Cd24a 7_556 6_556 116.60(3)
Cd7 Ca7 Cd24b 7_556 6_556 116.60(3)
Cd7 Ca7 Cu5a 7_556 . 165.82(4)
Cd7 Ca7 Cu5b 7_556 . 165.52(3)
Cd7 Ca7 Cd8 8_455 . 92.16(2)
Cd7 Ca7 Cd13 8_455 . 52.838(15)
Cd7 Ca7 Cd16 8_455 5_455 104.99(2)
Cd7 Ca7 Cd19a 8_455 . 154.34(3)
Cd7 Ca7 Cd19b 8_455 . 148.78(4)
Cd7 Ca7 Cd24a 8_455 6_556 149.42(4)
Cd7 Ca7 Cd24b 8_455 6_556 149.42(4)
Cd7 Ca7 Cu5a 8_455 . 139.26(4)
Cd7 Ca7 Cu5b 8_455 . 142.66(3)
Cd8 Ca7 Cd13 . . 111.28(3)
Cd8 Ca7 Cd16 . 5_455 53.822(16)
Cd8 Ca7 Cd19a . . 91.63(3)
Cd8 Ca7 Cd19b . . 94.54(3)
Cd8 Ca7 Cd24a . 6_556 94.02(2)
Cd8 Ca7 Cd24b . 6_556 94.02(2)
Cd8 Ca7 Cu5a . . 48.17(3)
Cd8 Ca7 Cu5b . . 50.51(2)
Cd13 Ca7 Cd16 . 5_455 155.52(3)
Cd13 Ca7 Cd19a . . 102.39(3)
Cd13 Ca7 Cd19b . . 96.54(3)
Cd13 Ca7 Cd24a . 6_556 147.58(3)
Cd13 Ca7 Cd24b . 6_556 147.58(3)
Cd13 Ca7 Cu5a . . 140.47(4)
Cd13 Ca7 Cu5b . . 133.94(4)
Cd16 Ca7 Cd19a 5_455 . 97.69(3)
Cd16 Ca7 Cd19b 5_455 . 103.54(3)
Cd16 Ca7 Cd24a 5_455 6_556 56.796(18)
Cd16 Ca7 Cd24b 5_455 6_556 56.796(18)
Cd16 Ca7 Cu5a 5_455 . 47.93(3)
Cd16 Ca7 Cu5b 5_455 . 55.56(2)
Cd19a Ca7 Cd19b . . 5.89(2)
Cd19a Ca7 Cd24a . 6_556 55.33(2)
Cd19a Ca7 Cd24b . 6_556 55.33(2)
Cd19a Ca7 Cu5a . . 54.14(3)
Cd19a Ca7 Cu5b . . 47.58(2)
Cd19b Ca7 Cd24a . 6_556 60.30(3)
Cd19b Ca7 Cd24b . 6_556 60.30(3)
Cd19b Ca7 Cu5a . . 59.39(4)
Cd19b Ca7 Cu5b . . 52.60(3)
Cd24a Ca7 Cd24b 6_556 6_556 0.0(5)
Cd24a Ca7 Cu5a 6_556 . 49.22(3)
Cd24a Ca7 Cu5b 6_556 . 51.16(2)
Cd24b Ca7 Cu5a 6_556 . 49.22(3)
Cd24b Ca7 Cu5b 6_556 . 51.16(2)
Cu5a Ca7 Cu5b . . 7.63(3)
Ca2 Ca8 Cd2 . . 106.63(3)
Ca2 Ca8 Cd2 . 4_555 106.63(3)
Ca2 Ca8 Cd3 . . 61.60(2)
Ca2 Ca8 Cd3 . 4_555 61.60(2)
Ca2 Ca8 Cd5 . . 58.857(16)
Ca2 Ca8 Cd5 . 4_555 58.857(16)
Ca2 Ca8 Cd6 . . 101.34(2)
Ca2 Ca8 Cd6 . 4_555 101.34(2)
Ca2 Ca8 Cd8 . 5_545 151.429(17)
Ca2 Ca8 Cd8 . 8_555 151.429(17)
Ca2 Ca8 Cd16 . . 140.10(5)
Ca2 Ca8 Cd17 . . 59.53(3)
Ca2 Ca8 Cd17 . 4_555 59.53(3)
Ca2 Ca8 Cd18 . . 112.44(4)
Cd2 Ca8 Cd2 . 4_555 117.67(3)
Cd2 Ca8 Cd3 . . 95.677(11)
Cd2 Ca8 Cd3 . 4_555 146.62(2)
Cd2 Ca8 Cd5 . . 54.461(9)
Cd2 Ca8 Cd5 . 4_555 152.05(4)
Cd2 Ca8 Cd6 . . 54.991(9)
Cd2 Ca8 Cd6 . 4_555 151.85(4)
Cd2 Ca8 Cd8 . 5_545 101.86(3)
Cd2 Ca8 Cd8 . 8_555 56.612(14)
Cd2 Ca8 Cd16 . . 60.252(16)
Cd2 Ca8 Cd17 . . 56.334(16)
Cd2 Ca8 Cd17 . 4_555 102.03(3)
Cd2 Ca8 Cd18 . . 106.81(3)
Cd2 Ca8 Cd3 4_555 . 146.62(2)
Cd2 Ca8 Cd3 4_555 4_555 95.677(11)
Cd2 Ca8 Cd5 4_555 . 152.05(4)
Cd2 Ca8 Cd5 4_555 4_555 54.461(9)
Cd2 Ca8 Cd6 4_555 . 151.85(4)
Cd2 Ca8 Cd6 4_555 4_555 54.991(9)
Cd2 Ca8 Cd8 4_555 5_545 56.612(14)
Cd2 Ca8 Cd8 4_555 8_555 101.86(3)
Cd2 Ca8 Cd16 4_555 . 60.252(16)
Cd2 Ca8 Cd17 4_555 . 102.03(3)
Cd2 Ca8 Cd17 4_555 4_555 56.334(16)
Cd2 Ca8 Cd18 4_555 . 106.81(3)
Cd3 Ca8 Cd3 . 4_555 50.953(16)
Cd3 Ca8 Cd5 . . 51.724(12)
Cd3 Ca8 Cd5 . 4_555 96.71(2)
Cd3 Ca8 Cd6 . . 49.713(13)
Cd3 Ca8 Cd6 . 4_555 94.88(3)
Cd3 Ca8 Cd8 . 5_545 117.84(4)
Cd3 Ca8 Cd8 . 8_555 94.99(3)
Cd3 Ca8 Cd16 . . 148.99(2)
Cd3 Ca8 Cd17 . . 97.66(2)
Cd3 Ca8 Cd17 . 4_555 121.11(3)
Cd3 Ca8 Cd18 . . 58.15(2)
Cd3 Ca8 Cd5 4_555 . 96.71(2)
Cd3 Ca8 Cd5 4_555 4_555 51.724(12)
Cd3 Ca8 Cd6 4_555 . 94.88(3)
Cd3 Ca8 Cd6 4_555 4_555 49.713(13)
Cd3 Ca8 Cd8 4_555 5_545 94.99(3)
Cd3 Ca8 Cd8 4_555 8_555 117.84(4)
Cd3 Ca8 Cd16 4_555 . 148.99(2)
Cd3 Ca8 Cd17 4_555 . 121.11(3)
Cd3 Ca8 Cd17 4_555 4_555 97.66(2)
Cd3 Ca8 Cd18 4_555 . 58.15(2)
Cd5 Ca8 Cd5 . 4_555 117.71(3)
Cd5 Ca8 Cd6 . . 50.982(9)
Cd5 Ca8 Cd6 . 4_555 145.71(3)
Cd5 Ca8 Cd8 . 5_545 146.20(3)
Cd5 Ca8 Cd8 . 8_555 94.294(11)
Cd5 Ca8 Cd16 . . 113.65(2)
Cd5 Ca8 Cd17 . . 50.315(14)
Cd5 Ca8 Cd17 . 4_555 97.15(3)
Cd5 Ca8 Cd18 . . 101.01(2)
Cd5 Ca8 Cd6 4_555 . 145.71(3)
Cd5 Ca8 Cd6 4_555 4_555 50.982(9)
Cd5 Ca8 Cd8 4_555 5_545 94.294(11)
Cd5 Ca8 Cd8 4_555 8_555 146.20(3)
Cd5 Ca8 Cd16 4_555 . 113.65(2)
Cd5 Ca8 Cd17 4_555 . 97.15(3)
Cd5 Ca8 Cd17 4_555 4_555 50.315(14)
Cd5 Ca8 Cd18 4_555 . 101.01(2)
Cd6 Ca8 Cd6 . 4_555 116.53(4)
Cd6 Ca8 Cd8 . 5_545 96.51(3)
Cd6 Ca8 Cd8 . 8_555 50.367(14)
Cd6 Ca8 Cd16 . . 99.33(2)
Cd6 Ca8 Cd17 . . 94.617(12)
Cd6 Ca8 Cd17 . 4_555 147.01(3)
Cd6 Ca8 Cd18 . . 58.265(19)
Cd6 Ca8 Cd8 4_555 5_545 50.367(14)
Cd6 Ca8 Cd8 4_555 8_555 96.51(3)
Cd6 Ca8 Cd16 4_555 . 99.33(2)
Cd6 Ca8 Cd17 4_555 . 147.01(3)
Cd6 Ca8 Cd17 4_555 4_555 94.617(12)
Cd6 Ca8 Cd18 4_555 . 58.265(19)
Cd8 Ca8 Cd8 5_545 8_555 52.426(18)
Cd8 Ca8 Cd16 5_545 . 56.215(19)
Cd8 Ca8 Cd17 5_545 . 141.03(3)
Cd8 Ca8 Cd17 5_545 4_555 112.560(19)
Cd8 Ca8 Cd18 5_545 . 59.69(2)
Cd8 Ca8 Cd16 8_555 . 56.215(19)
Cd8 Ca8 Cd17 8_555 . 112.560(19)
Cd8 Ca8 Cd17 8_555 4_555 141.03(3)
Cd8 Ca8 Cd18 8_555 . 59.69(2)
Cd16 Ca8 Cd17 . . 85.16(3)
Cd16 Ca8 Cd17 . 4_555 85.16(3)
Cd16 Ca8 Cd18 . . 107.46(3)
Cd17 Ca8 Cd17 . 4_555 52.95(2)
Cd17 Ca8 Cd18 . . 151.092(17)
Cd17 Ca8 Cd18 4_555 . 151.092(17)
Ca9b Ca9a Ca10a . 5_545 60.36(12)
Ca9b Ca9a Ca10a . 8_555 60.36(12)
Ca9b Ca9a Ca10b . 5_545 67.49(6)
Ca9b Ca9a Ca10b . 8_555 67.49(6)
Ca9b Ca9a Cd3 . 2_655 66.1(10)
Ca9b Ca9a Cd3 . 3_655 66.1(10)
Ca9b Ca9a Cd8 . 5_545 82.3(10)
Ca9b Ca9a Cd8 . 8_555 82.3(10)
Ca9b Ca9a Cd11 . 5_545 121.9(6)
Ca9b Ca9a Cd11 . 8_555 121.9(6)
Ca9b Ca9a Cd12 . 5_545 112.4(7)
Ca9b Ca9a Cd12 . 8_555 112.4(7)
Ca9b Ca9a Cd15 . 5_545 106.9(11)
Ca9b Ca9a Cd20a . 5_545 155.3(12)
Ca9b Ca9a Cd20b . 5_545 163.9(12)
Ca9b Ca9a Cu3a . 5_545 159.7(12)
Ca9b Ca9a Cu5b . 5_545 128.1(11)
Ca10a Ca9a Ca10a 5_545 8_555 119.78(9)
Ca10a Ca9a Ca10b 5_545 5_545 7.83(4)
Ca10a Ca9a Ca10b 5_545 8_555 127.35(9)
Ca10a Ca9a Cd3 5_545 2_655 103.53(8)
Ca10a Ca9a Cd3 5_545 3_655 60.09(5)
Ca10a Ca9a Cd8 5_545 5_545 59.52(5)
Ca10a Ca9a Cd8 5_545 8_555 102.98(9)
Ca10a Ca9a Cd11 5_545 5_545 65.75(3)
Ca10a Ca9a Cd11 5_545 8_555 149.57(12)
Ca10a Ca9a Cd12 5_545 5_545 65.52(3)
Ca10a Ca9a Cd12 5_545 8_555 151.94(12)
Ca10a Ca9a Cd15 5_545 5_545 102.94(7)
Ca10a Ca9a Cd20a 5_545 5_545 118.98(6)
Ca10a Ca9a Cd20b 5_545 5_545 119.90(5)
Ca10a Ca9a Cu3a 5_545 5_545 115.78(6)
Ca10a Ca9a Cu5b 5_545 5_545 103.86(7)
Ca10a Ca9a Ca10b 8_555 5_545 127.35(9)
Ca10a Ca9a Ca10b 8_555 8_555 7.83(4)
Ca10a Ca9a Cd3 8_555 2_655 60.09(5)
Ca10a Ca9a Cd3 8_555 3_655 103.53(8)
Ca10a Ca9a Cd8 8_555 5_545 102.98(9)
Ca10a Ca9a Cd8 8_555 8_555 59.52(5)
Ca10a Ca9a Cd11 8_555 5_545 149.57(12)
Ca10a Ca9a Cd11 8_555 8_555 65.75(3)
Ca10a Ca9a Cd12 8_555 5_545 151.94(12)
Ca10a Ca9a Cd12 8_555 8_555 65.52(3)
Ca10a Ca9a Cd15 8_555 5_545 102.94(7)
Ca10a Ca9a Cd20a 8_555 5_545 118.98(6)
Ca10a Ca9a Cd20b 8_555 5_545 119.90(5)
Ca10a Ca9a Cu3a 8_555 5_545 115.78(6)
Ca10a Ca9a Cu5b 8_555 5_545 103.86(7)
Ca10b Ca9a Ca10b 5_545 8_555 134.82(10)
Ca10b Ca9a Cd3 5_545 2_655 105.14(8)
Ca10b Ca9a Cd3 5_545 3_655 58.62(5)
Ca10b Ca9a Cd8 5_545 5_545 61.99(5)
Ca10b Ca9a Cd8 5_545 8_555 108.14(9)
Ca10b Ca9a Cd11 5_545 5_545 60.64(4)
Ca10b Ca9a Cd11 5_545 8_555 150.27(11)
Ca10b Ca9a Cd12 5_545 5_545 58.06(4)
Ca10b Ca9a Cd12 5_545 8_555 148.76(12)
Ca10b Ca9a Cd15 5_545 5_545 98.11(7)
Ca10b Ca9a Cd20a 5_545 5_545 111.16(6)
Ca10b Ca9a Cd20b 5_545 5_545 112.12(6)
Ca10b Ca9a Cu3a 5_545 5_545 110.39(6)
Ca10b Ca9a Cu5b 5_545 5_545 102.23(7)
Ca10b Ca9a Cd3 8_555 2_655 58.62(5)
Ca10b Ca9a Cd3 8_555 3_655 105.14(8)
Ca10b Ca9a Cd8 8_555 5_545 108.14(9)
Ca10b Ca9a Cd8 8_555 8_555 61.99(5)
Ca10b Ca9a Cd11 8_555 5_545 150.27(11)
Ca10b Ca9a Cd11 8_555 8_555 60.64(4)
Ca10b Ca9a Cd12 8_555 5_545 148.76(12)
Ca10b Ca9a Cd12 8_555 8_555 58.06(4)
Ca10b Ca9a Cd15 8_555 5_545 98.11(7)
Ca10b Ca9a Cd20a 8_555 5_545 111.16(6)
Ca10b Ca9a Cd20b 8_555 5_545 112.12(6)
Ca10b Ca9a Cu3a 8_555 5_545 110.39(6)
Ca10b Ca9a Cu5b 8_555 5_545 102.23(7)
Cd3 Ca9a Cd3 2_655 3_655 50.11(5)
Cd3 Ca9a Cd8 2_655 5_545 148.34(9)
Cd3 Ca9a Cd8 2_655 8_555 119.54(4)
Cd3 Ca9a Cd11 2_655 5_545 150.33(10)
Cd3 Ca9a Cd11 2_655 8_555 104.23(4)
Cd3 Ca9a Cd12 2_655 5_545 91.92(9)
Cd3 Ca9a Cd12 2_655 8_555 53.04(4)
Cd3 Ca9a Cd15 2_655 5_545 48.87(5)
Cd3 Ca9a Cd20a 2_655 5_545 91.70(8)
Cd3 Ca9a Cd20b 2_655 5_545 99.45(9)
Cd3 Ca9a Cu3a 2_655 5_545 131.34(9)
Cd3 Ca9a Cu5b 2_655 5_545 152.56(4)
Cd3 Ca9a Cd8 3_655 5_545 119.54(4)
Cd3 Ca9a Cd8 3_655 8_555 148.34(9)
Cd3 Ca9a Cd11 3_655 5_545 104.23(4)
Cd3 Ca9a Cd11 3_655 8_555 150.33(10)
Cd3 Ca9a Cd12 3_655 5_545 53.04(4)
Cd3 Ca9a Cd12 3_655 8_555 91.92(9)
Cd3 Ca9a Cd15 3_655 5_545 48.87(5)
Cd3 Ca9a Cd20a 3_655 5_545 91.70(8)
Cd3 Ca9a Cd20b 3_655 5_545 99.45(9)
Cd3 Ca9a Cu3a 3_655 5_545 131.34(9)
Cd3 Ca9a Cu5b 3_655 5_545 152.56(4)
Cd8 Ca9a Cd8 5_545 8_555 50.04(5)
Cd8 Ca9a Cd11 5_545 5_545 51.65(4)
Cd8 Ca9a Cd11 5_545 8_555 90.12(9)
Cd8 Ca9a Cd12 5_545 5_545 102.64(3)
Cd8 Ca9a Cd12 5_545 8_555 148.52(9)
Cd8 Ca9a Cd15 5_545 5_545 153.69(3)
Cd8 Ca9a Cd20a 5_545 5_545 119.72(8)
Cd8 Ca9a Cd20b 5_545 5_545 112.16(9)
Cd8 Ca9a Cu3a 5_545 5_545 79.34(8)
Cd8 Ca9a Cu5b 5_545 5_545 51.51(5)
Cd8 Ca9a Cd11 8_555 5_545 90.12(9)
Cd8 Ca9a Cd11 8_555 8_555 51.65(4)
Cd8 Ca9a Cd12 8_555 5_545 148.52(9)
Cd8 Ca9a Cd12 8_555 8_555 102.64(3)
Cd8 Ca9a Cd15 8_555 5_545 153.69(3)
Cd8 Ca9a Cd20a 8_555 5_545 119.72(8)
Cd8 Ca9a Cd20b 8_555 5_545 112.16(9)
Cd8 Ca9a Cu3a 8_555 5_545 79.34(8)
Cd8 Ca9a Cu5b 8_555 5_545 51.51(5)
Cd11 Ca9a Cd11 5_545 8_555 94.75(8)
Cd11 Ca9a Cd12 5_545 5_545 58.41(3)
Cd11 Ca9a Cd12 5_545 8_555 125.40(9)
Cd11 Ca9a Cd15 5_545 5_545 104.61(7)
Cd11 Ca9a Cd20a 5_545 5_545 72.37(5)
Cd11 Ca9a Cd20b 5_545 5_545 67.06(5)
Cd11 Ca9a Cu3a 5_545 5_545 50.04(4)
Cd11 Ca9a Cu5b 5_545 5_545 48.74(4)
Cd11 Ca9a Cd12 8_555 5_545 125.40(9)
Cd11 Ca9a Cd12 8_555 8_555 58.41(3)
Cd11 Ca9a Cd15 8_555 5_545 104.61(7)
Cd11 Ca9a Cd20a 8_555 5_545 72.37(5)
Cd11 Ca9a Cd20b 8_555 5_545 67.06(5)
Cd11 Ca9a Cu3a 8_555 5_545 50.04(4)
Cd11 Ca9a Cu5b 8_555 5_545 48.74(4)
Cd12 Ca9a Cd12 5_545 8_555 97.10(9)
Cd12 Ca9a Cd15 5_545 5_545 51.07(5)
Cd12 Ca9a Cd20a 5_545 5_545 55.07(5)
Cd12 Ca9a Cd20b 5_545 5_545 58.89(5)
Cd12 Ca9a Cu3a 5_545 5_545 80.18(6)
Cd12 Ca9a Cu5b 5_545 5_545 100.95(6)
Cd12 Ca9a Cd15 8_555 5_545 51.07(5)
Cd12 Ca9a Cd20a 8_555 5_545 55.07(5)
Cd12 Ca9a Cd20b 8_555 5_545 58.89(5)
Cd12 Ca9a Cu3a 8_555 5_545 80.18(6)
Cd12 Ca9a Cu5b 8_555 5_545 100.95(6)
Cd15 Ca9a Cd20a 5_545 5_545 48.44(5)
Cd15 Ca9a Cd20b 5_545 5_545 57.01(6)
Cd15 Ca9a Cu3a 5_545 5_545 93.38(8)
Cd15 Ca9a Cu5b 5_545 5_545 124.98(8)
Cd20a Ca9a Cd20b 5_545 5_545 8.57(3)
Cd20a Ca9a Cu3a 5_545 5_545 44.94(5)
Cd20a Ca9a Cu5b 5_545 5_545 76.55(7)
Cd20b Ca9a Cu3a 5_545 5_545 36.37(5)
Cd20b Ca9a Cu5b 5_545 5_545 67.98(7)
Cu3a Ca9a Cu5b 5_545 5_545 31.60(5)
Ca9a Ca9b Ca10a . 5_545 115.02(13)
Ca9a Ca9b Ca10a . 8_555 115.02(13)
Ca9a Ca9b Ca10b . 5_545 107.81(8)
Ca9a Ca9b Ca10b . 8_555 107.81(8)
Ca9a Ca9b Cd3 . 2_655 109.2(10)
Ca9a Ca9b Cd3 . 3_655 109.2(10)
Ca9a Ca9b Cd8 . 5_545 92.7(10)
Ca9a Ca9b Cd8 . 8_555 92.7(10)
Ca9a Ca9b Cd11 . 5_545 53.7(5)
Ca9a Ca9b Cd11 . 8_555 53.7(5)
Ca9a Ca9b Cd12 . 5_545 62.8(6)
Ca9a Ca9b Cd12 . 8_555 62.8(6)
Ca9a Ca9b Cd18 . . 145.7(12)
Ca9a Ca9b Cd18 . 2_655 164.9(12)
Ca9a Ca9b Cd20a . 5_545 22.6(11)
Ca9a Ca9b Cd20b . 5_545 14.6(11)
Ca10a Ca9b Ca10a 5_545 8_555 128.83(12)
Ca10a Ca9b Ca10b 5_545 5_545 7.95(5)
Ca10a Ca9b Ca10b 5_545 8_555 136.56(12)
Ca10a Ca9b Cd3 5_545 2_655 109.20(11)
Ca10a Ca9b Cd3 5_545 3_655 62.60(6)
Ca10a Ca9b Cd8 5_545 5_545 61.10(6)
Ca10a Ca9b Cd8 5_545 8_555 106.60(12)
Ca10a Ca9b Cd11 5_545 5_545 65.53(4)
Ca10a Ca9b Cd11 5_545 8_555 147.68(15)
Ca10a Ca9b Cd12 5_545 5_545 65.68(4)
Ca10a Ca9b Cd12 5_545 8_555 152.79(15)
Ca10a Ca9b Cd18 5_545 . 66.51(7)
Ca10a Ca9b Cd18 5_545 2_655 67.32(6)
Ca10a Ca9b Cd20a 5_545 5_545 115.09(7)
Ca10a Ca9b Cd20b 5_545 5_545 115.55(7)
Ca10a Ca9b Ca10b 8_555 5_545 136.56(12)
Ca10a Ca9b Ca10b 8_555 8_555 7.95(5)
Ca10a Ca9b Cd3 8_555 2_655 62.60(6)
Ca10a Ca9b Cd3 8_555 3_655 109.20(11)
Ca10a Ca9b Cd8 8_555 5_545 106.60(12)
Ca10a Ca9b Cd8 8_555 8_555 61.10(6)
Ca10a Ca9b Cd11 8_555 5_545 147.68(15)
Ca10a Ca9b Cd11 8_555 8_555 65.53(4)
Ca10a Ca9b Cd12 8_555 5_545 152.79(15)
Ca10a Ca9b Cd12 8_555 8_555 65.68(4)
Ca10a Ca9b Cd18 8_555 . 66.51(7)
Ca10a Ca9b Cd18 8_555 2_655 67.32(6)
Ca10a Ca9b Cd20a 8_555 5_545 115.09(7)
Ca10a Ca9b Cd20b 8_555 5_545 115.55(7)
Ca10b Ca9b Ca10b 5_545 8_555 144.18(13)
Ca10b Ca9b Cd3 5_545 2_655 110.05(11)
Ca10b Ca9b Cd3 5_545 3_655 60.68(6)
Ca10b Ca9b Cd8 5_545 5_545 63.32(6)
Ca10b Ca9b Cd8 5_545 8_555 111.24(12)
Ca10b Ca9b Cd11 5_545 5_545 60.26(4)
Ca10b Ca9b Cd11 5_545 8_555 146.36(13)
Ca10b Ca9b Cd12 5_545 5_545 58.01(4)
Ca10b Ca9b Cd12 5_545 8_555 147.44(14)
Ca10b Ca9b Cd18 5_545 . 74.29(7)
Ca10b Ca9b Cd18 5_545 2_655 73.33(7)
Ca10b Ca9b Cd20a 5_545 5_545 107.14(7)
Ca10b Ca9b Cd20b 5_545 5_545 107.70(7)
Ca10b Ca9b Cd3 8_555 2_655 60.68(6)
Ca10b Ca9b Cd3 8_555 3_655 110.05(11)
Ca10b Ca9b Cd8 8_555 5_545 111.24(12)
Ca10b Ca9b Cd8 8_555 8_555 63.32(6)
Ca10b Ca9b Cd11 8_555 5_545 146.36(13)
Ca10b Ca9b Cd11 8_555 8_555 60.26(4)
Ca10b Ca9b Cd12 8_555 5_545 147.44(14)
Ca10b Ca9b Cd12 8_555 8_555 58.01(4)
Ca10b Ca9b Cd18 8_555 . 74.29(7)
Ca10b Ca9b Cd18 8_555 2_655 73.33(7)
Ca10b Ca9b Cd20a 8_555 5_545 107.14(7)
Ca10b Ca9b Cd20b 8_555 5_545 107.70(7)
Cd3 Ca9b Cd3 2_655 3_655 51.89(7)
Cd3 Ca9b Cd8 2_655 5_545 158.03(12)
Cd3 Ca9b Cd8 2_655 8_555 123.67(4)
Cd3 Ca9b Cd11 2_655 5_545 146.78(13)
Cd3 Ca9b Cd11 2_655 8_555 103.04(5)
Cd3 Ca9b Cd12 2_655 5_545 91.71(11)
Cd3 Ca9b Cd12 2_655 8_555 53.04(5)
Cd3 Ca9b Cd18 2_655 . 101.59(9)
Cd3 Ca9b Cd18 2_655 2_655 57.64(7)
Cd3 Ca9b Cd20a 2_655 5_545 88.92(10)
Cd3 Ca9b Cd20b 2_655 5_545 96.10(11)
Cd3 Ca9b Cd8 3_655 5_545 123.67(4)
Cd3 Ca9b Cd8 3_655 8_555 158.03(12)
Cd3 Ca9b Cd11 3_655 5_545 103.04(5)
Cd3 Ca9b Cd11 3_655 8_555 146.78(13)
Cd3 Ca9b Cd12 3_655 5_545 53.04(5)
Cd3 Ca9b Cd12 3_655 8_555 91.71(11)
Cd3 Ca9b Cd18 3_655 . 101.59(9)
Cd3 Ca9b Cd18 3_655 2_655 57.64(7)
Cd3 Ca9b Cd20a 3_655 5_545 88.92(10)
Cd3 Ca9b Cd20b 3_655 5_545 96.10(11)
Cd8 Ca9b Cd8 5_545 8_555 50.47(7)
Cd8 Ca9b Cd11 5_545 5_545 50.72(5)
Cd8 Ca9b Cd11 5_545 8_555 87.83(11)
Cd8 Ca9b Cd12 5_545 5_545 100.61(5)
Cd8 Ca9b Cd12 5_545 8_555 143.04(12)
Cd8 Ca9b Cd18 5_545 . 56.77(7)
Cd8 Ca9b Cd18 5_545 2_655 100.98(10)
Cd8 Ca9b Cd20a 5_545 5_545 112.99(10)
Cd8 Ca9b Cd20b 5_545 5_545 105.86(11)
Cd8 Ca9b Cd11 8_555 5_545 87.83(11)
Cd8 Ca9b Cd11 8_555 8_555 50.72(5)
Cd8 Ca9b Cd12 8_555 5_545 143.04(12)
Cd8 Ca9b Cd12 8_555 8_555 100.61(5)
Cd8 Ca9b Cd18 8_555 . 56.77(7)
Cd8 Ca9b Cd18 8_555 2_655 100.98(10)
Cd8 Ca9b Cd20a 8_555 5_545 112.99(10)
Cd8 Ca9b Cd20b 8_555 5_545 105.86(11)
Cd11 Ca9b Cd11 5_545 8_555 88.55(10)
Cd11 Ca9b Cd12 5_545 5_545 55.60(4)
Cd11 Ca9b Cd12 5_545 8_555 116.24(11)
Cd11 Ca9b Cd18 5_545 . 105.22(10)
Cd11 Ca9b Cd18 5_545 2_655 132.59(6)
Cd11 Ca9b Cd20a 5_545 5_545 66.90(6)
Cd11 Ca9b Cd20b 5_545 5_545 61.86(6)
Cd11 Ca9b Cd12 8_555 5_545 116.24(11)
Cd11 Ca9b Cd12 8_555 8_555 55.60(4)
Cd11 Ca9b Cd18 8_555 . 105.22(10)
Cd11 Ca9b Cd18 8_555 2_655 132.59(6)
Cd11 Ca9b Cd20a 8_555 5_545 66.90(6)
Cd11 Ca9b Cd20b 8_555 5_545 61.86(6)
Cd12 Ca9b Cd12 5_545 8_555 92.32(11)
Cd12 Ca9b Cd18 5_545 . 132.14(5)
Cd12 Ca9b Cd18 5_545 2_655 107.78(10)
Cd12 Ca9b Cd20a 5_545 5_545 51.54(5)
Cd12 Ca9b Cd20b 5_545 5_545 55.00(6)
Cd12 Ca9b Cd18 8_555 . 132.14(5)
Cd12 Ca9b Cd18 8_555 2_655 107.78(10)
Cd12 Ca9b Cd20a 8_555 5_545 51.54(5)
Cd12 Ca9b Cd20b 8_555 5_545 55.00(6)
Cd18 Ca9b Cd18 . 2_655 49.44(5)
Cd18 Ca9b Cd20a . 5_545 168.28(15)
Cd18 Ca9b Cd20b . 5_545 160.30(15)
Cd18 Ca9b Cd20a 2_655 5_545 142.28(15)
Cd18 Ca9b Cd20b 2_655 5_545 150.26(16)
Cd20a Ca9b Cd20b 5_545 5_545 7.98(3)
Ca3 Ca10a Ca4 . . 105.38(4)
Ca3 Ca10a Ca9a . 5_455 106.05(7)
Ca3 Ca10a Ca9b . 5_455 109.27(8)
Ca3 Ca10a Ca10a . 2_555 109.81(6)
Ca3 Ca10a Ca10b . . 68.8(3)
Ca3 Ca10a Cd3 . 7_555 147.33(5)
Ca3 Ca10a Cd6 . 7_555 149.27(5)
Ca3 Ca10a Cd6 . 8_455 59.12(3)
Ca3 Ca10a Cd8 . . 56.63(3)
Ca3 Ca10a Cd9 . 7_555 99.52(4)
Ca3 Ca10a Cd9 . 8_455 57.24(3)
Ca3 Ca10a Cd10 . . 55.59(3)
Ca3 Ca10a Cd11 . . 56.55(2)
Ca3 Ca10a Cd12 . . 97.02(3)
Ca4 Ca10a Ca9a . 5_455 104.91(7)
Ca4 Ca10a Ca9b . 5_455 106.74(9)
Ca4 Ca10a Ca10a . 2_555 109.58(5)
Ca4 Ca10a Ca10b . . 40.2(3)
Ca4 Ca10a Cd3 . 7_555 56.14(3)
Ca4 Ca10a Cd6 . 7_555 59.51(3)
Ca4 Ca10a Cd6 . 8_455 149.75(5)
Ca4 Ca10a Cd8 . . 146.51(4)
Ca4 Ca10a Cd9 . 7_555 56.89(3)
Ca4 Ca10a Cd9 . 8_455 99.86(4)
Ca4 Ca10a Cd10 . . 55.73(3)
Ca4 Ca10a Cd11 . . 97.68(4)
Ca4 Ca10a Cd12 . . 54.71(3)
Ca9a Ca10a Ca9b 5_455 5_455 4.62(7)
Ca9a Ca10a Ca10a 5_455 2_555 120.10(7)
Ca9a Ca10a Ca10b 5_455 . 99.3(3)
Ca9a Ca10a Cd3 5_455 7_555 60.94(7)
Ca9a Ca10a Cd6 5_455 7_555 103.86(7)
Ca9a Ca10a Cd6 5_455 8_455 104.47(7)
Ca9a Ca10a Cd8 5_455 . 61.18(7)
Ca9a Ca10a Cd9 5_455 7_555 152.21(8)
Ca9a Ca10a Cd9 5_455 8_455 153.42(8)
Ca9a Ca10a Cd10 5_455 . 137.58(6)
Ca9a Ca10a Cd11 5_455 . 53.68(5)
Ca9a Ca10a Cd12 5_455 . 55.10(5)
Ca9b Ca10a Ca10a 5_455 2_555 115.54(8)
Ca9b Ca10a Ca10b 5_455 . 103.5(3)
Ca9b Ca10a Cd3 5_455 7_555 60.06(9)
Ca9b Ca10a Cd6 5_455 7_555 101.01(9)
Ca9b Ca10a Cd6 5_455 8_455 103.10(9)
Ca9b Ca10a Cd8 5_455 . 62.01(9)
Ca9b Ca10a Cd9 5_455 7_555 150.27(10)
Ca9b Ca10a Cd9 5_455 8_455 152.88(10)
Ca9b Ca10a Cd10 5_455 . 142.11(8)
Ca9b Ca10a Cd11 5_455 . 57.97(7)
Ca9b Ca10a Cd12 5_455 . 58.59(7)
Ca10a Ca10a Ca10b 2_555 . 137.9(3)
Ca10a Ca10a Cd3 2_555 7_555 102.22(5)
Ca10a Ca10a Cd6 2_555 7_555 59.11(4)
Ca10a Ca10a Cd6 2_555 8_455 60.12(4)
Ca10a Ca10a Cd8 2_555 . 103.43(5)
Ca10a Ca10a Cd9 2_555 7_555 58.50(4)
Ca10a Ca10a Cd9 2_555 8_455 58.13(4)
Ca10a Ca10a Cd10 2_555 . 102.31(5)
Ca10a Ca10a Cd11 2_555 . 152.37(6)
Ca10a Ca10a Cd12 2_555 . 152.35(6)
Ca10b Ca10a Cd3 . 7_555 83.3(4)
Ca10b Ca10a Cd6 . 7_555 99.6(3)
Ca10b Ca10a Cd6 . 8_455 126.7(4)
Ca10b Ca10a Cd8 . . 108.6(3)
Ca10b Ca10a Cd9 . 7_555 79.8(3)
Ca10b Ca10a Cd9 . 8_455 93.3(3)
Ca10b Ca10a Cd10 . . 40.2(3)
Ca10b Ca10a Cd11 . . 64.0(3)
Ca10b Ca10a Cd12 . . 47.0(3)
Cd3 Ca10a Cd6 7_555 7_555 49.48(2)
Cd3 Ca10a Cd6 7_555 8_455 149.61(5)
Cd3 Ca10a Cd8 7_555 . 122.04(5)
Cd3 Ca10a Cd9 7_555 7_555 91.55(4)
Cd3 Ca10a Cd9 7_555 8_455 144.44(5)
Cd3 Ca10a Cd10 7_555 . 111.79(5)
Cd3 Ca10a Cd11 7_555 . 96.54(4)
Cd3 Ca10a Cd12 7_555 . 50.47(3)
Cd6 Ca10a Cd6 7_555 8_455 119.22(4)
Cd6 Ca10a Cd8 7_555 . 149.56(5)
Cd6 Ca10a Cd9 7_555 7_555 49.79(2)
Cd6 Ca10a Cd9 7_555 8_455 96.88(4)
Cd6 Ca10a Cd10 7_555 . 96.75(4)
Cd6 Ca10a Cd11 7_555 . 145.19(6)
Cd6 Ca10a Cd12 7_555 . 94.26(4)
Cd6 Ca10a Cd8 8_455 . 49.92(3)
Cd6 Ca10a Cd9 8_455 7_555 97.82(4)
Cd6 Ca10a Cd9 8_455 8_455 50.00(3)
Cd6 Ca10a Cd10 8_455 . 96.80(4)
Cd6 Ca10a Cd11 8_455 . 93.88(4)
Cd6 Ca10a Cd12 8_455 . 145.36(4)
Cd8 Ca10a Cd9 . 7_555 145.69(6)
Cd8 Ca10a Cd9 . 8_455 92.66(4)
Cd8 Ca10a Cd10 . . 112.06(4)
Cd8 Ca10a Cd11 . . 49.03(2)
Cd8 Ca10a Cd12 . . 96.73(3)
Cd9 Ca10a Cd9 7_555 8_455 53.18(2)
Cd9 Ca10a Cd10 7_555 . 53.26(2)
Cd9 Ca10a Cd11 7_555 . 141.54(5)
Cd9 Ca10a Cd12 7_555 . 111.59(5)
Cd9 Ca10a Cd10 8_455 . 53.70(3)
Cd9 Ca10a Cd11 8_455 . 113.79(4)
Cd9 Ca10a Cd12 8_455 . 140.16(5)
Cd10 Ca10a Cd11 . . 89.10(3)
Cd10 Ca10a Cd12 . . 87.10(4)
Cd11 Ca10a Cd12 . . 51.65(2)
Ca3 Ca10b Ca4 . . 117.27(6)
Ca3 Ca10b Ca9a . 5_455 106.86(8)
Ca3 Ca10b Ca9b . 5_455 109.39(9)
Ca3 Ca10b Ca10a . . 103.8(4)
Ca3 Ca10b Cd10 . . 59.95(4)
Ca4 Ca10b Ca9a . 5_455 110.46(9)
Ca4 Ca10b Ca9b . 5_455 111.86(10)
Ca4 Ca10b Ca10a . . 134.4(3)
Ca4 Ca10b Cd10 . . 62.63(5)
Ca9a Ca10b Ca9b 5_455 5_455 4.70(7)
Ca9a Ca10b Ca10a 5_455 . 72.9(3)
Ca9a Ca10b Cd10 5_455 . 150.38(8)
Ca9b Ca10b Ca10a 5_455 . 68.6(3)
Ca9b Ca10b Cd10 5_455 . 155.08(9)
Ca10a Ca10b Cd10 . . 133.9(3)
Ca1 Cd1 Ca1 . 4_565 67.15(2)
Ca1 Cd1 Ca2 . 6_555 123.44(2)
Ca1 Cd1 Ca4 . 6_555 124.05(2)
Ca1 Cd1 Ca4 . 7_555 65.248(19)
Ca1 Cd1 Cd9 . . 62.658(16)
Ca1 Cd1 Cd9 . 4_565 115.784(17)
Ca1 Cd1 Cd10 . 6_555 170.27(2)
Ca1 Cd1 Cd10 . 7_555 115.330(15)
Ca1 Cd1 Cd15 . . 67.499(18)
Ca1 Cd1 Cd23a . 5_555 64.967(16)
Ca1 Cd1 Cu1 . 5_555 110.685(17)
Ca1 Cd1 Ca2 4_565 6_555 123.44(2)
Ca1 Cd1 Ca4 4_565 6_555 65.248(19)
Ca1 Cd1 Ca4 4_565 7_555 124.05(2)
Ca1 Cd1 Cd9 4_565 . 115.784(17)
Ca1 Cd1 Cd9 4_565 4_565 62.658(16)
Ca1 Cd1 Cd10 4_565 6_555 115.330(15)
Ca1 Cd1 Cd10 4_565 7_555 170.27(2)
Ca1 Cd1 Cd15 4_565 . 67.499(18)
Ca1 Cd1 Cd23a 4_565 5_555 64.967(16)
Ca1 Cd1 Cu1 4_565 5_555 110.685(17)
Ca2 Cd1 Ca4 6_555 6_555 66.444(15)
Ca2 Cd1 Ca4 6_555 7_555 66.444(15)
Ca2 Cd1 Cd9 6_555 . 116.795(13)
Ca2 Cd1 Cd9 6_555 4_565 116.795(13)
Ca2 Cd1 Cd10 6_555 6_555 63.91(2)
Ca2 Cd1 Cd10 6_555 7_555 63.91(2)
Ca2 Cd1 Cd15 6_555 . 68.75(2)
Ca2 Cd1 Cd23a 6_555 5_555 169.11(3)
Ca2 Cd1 Cu1 6_555 5_555 113.51(3)
Ca4 Cd1 Ca4 6_555 7_555 124.47(2)
Ca4 Cd1 Cd9 6_555 . 170.46(2)
Ca4 Cd1 Cd9 6_555 4_565 63.591(15)
Ca4 Cd1 Cd10 6_555 6_555 63.636(17)
Ca4 Cd1 Cd10 6_555 7_555 116.645(19)
Ca4 Cd1 Cd15 6_555 . 68.409(17)
Ca4 Cd1 Cd23a 6_555 5_555 115.956(14)
Ca4 Cd1 Cu1 6_555 5_555 112.269(18)
Ca4 Cd1 Cd9 7_555 . 63.591(15)
Ca4 Cd1 Cd9 7_555 4_565 170.46(2)
Ca4 Cd1 Cd10 7_555 6_555 116.645(19)
Ca4 Cd1 Cd10 7_555 7_555 63.636(17)
Ca4 Cd1 Cd15 7_555 . 68.409(17)
Ca4 Cd1 Cd23a 7_555 5_555 115.956(14)
Ca4 Cd1 Cu1 7_555 5_555 112.269(18)
Cd9 Cd1 Cd9 . 4_565 107.916(14)
Cd9 Cd1 Cd10 . 6_555 108.969(16)
Cd9 Cd1 Cd10 . 7_555 60.623(9)
Cd9 Cd1 Cd15 . . 121.049(11)
Cd9 Cd1 Cd23a . 5_555 59.062(8)
Cd9 Cd1 Cu1 . 5_555 58.229(9)
Cd9 Cd1 Cd10 4_565 6_555 60.623(9)
Cd9 Cd1 Cd10 4_565 7_555 108.969(16)
Cd9 Cd1 Cd15 4_565 . 121.049(11)
Cd9 Cd1 Cd23a 4_565 5_555 59.062(8)
Cd9 Cd1 Cu1 4_565 5_555 58.229(9)
Cd10 Cd1 Cd10 6_555 7_555 60.576(12)
Cd10 Cd1 Cd15 6_555 . 122.227(14)
Cd10 Cd1 Cd23a 6_555 5_555 106.945(15)
Cd10 Cd1 Cu1 6_555 5_555 59.596(10)
Cd10 Cd1 Cd15 7_555 . 122.227(14)
Cd10 Cd1 Cd23a 7_555 5_555 106.945(15)
Cd10 Cd1 Cu1 7_555 5_555 59.596(10)
Cd15 Cd1 Cd23a . 5_555 122.135(19)
Cd15 Cd1 Cu1 . 5_555 177.741(17)
Cd23a Cd1 Cu1 5_555 5_555 55.607(11)
Ca1 Cd2 Ca7 . 7_556 115.98(2)
Ca1 Cd2 Ca7 . 8_555 113.59(2)
Ca1 Cd2 Ca8 . . 118.47(2)
Ca1 Cd2 Cd5 . . 59.855(14)
Ca1 Cd2 Cd6 . . 62.227(16)
Ca1 Cd2 Cd7 . . 60.336(14)
Ca1 Cd2 Cd8 . 8_555 106.884(18)
Ca1 Cd2 Cd17 . . 104.032(17)
Ca7 Cd2 Ca7 7_556 8_555 65.18(2)
Ca7 Cd2 Ca8 7_556 . 118.06(3)
Ca7 Cd2 Cd5 7_556 . 124.989(19)
Ca7 Cd2 Cd6 7_556 . 176.325(19)
Ca7 Cd2 Cd7 7_556 . 64.594(17)
Ca7 Cd2 Cd8 7_556 8_555 124.125(18)
Ca7 Cd2 Cd17 7_556 . 76.453(17)
Ca7 Cd2 Ca8 8_555 . 114.09(2)
Ca7 Cd2 Cd5 8_555 . 169.10(2)
Ca7 Cd2 Cd6 8_555 . 112.22(2)
Ca7 Cd2 Cd7 8_555 . 64.842(17)
Ca7 Cd2 Cd8 8_555 8_555 65.767(18)
Ca7 Cd2 Cd17 8_555 . 134.75(2)
Ca8 Cd2 Cd5 . . 66.174(17)
Ca8 Cd2 Cd6 . . 65.16(2)
Ca8 Cd2 Cd7 . . 176.73(3)
Ca8 Cd2 Cd8 . 8_555 62.70(2)
Ca8 Cd2 Cd17 . . 63.93(2)
Cd5 Cd2 Cd6 . . 57.419(10)
Cd5 Cd2 Cd7 . . 114.232(12)
Cd5 Cd2 Cd8 . 8_555 106.681(12)
Cd5 Cd2 Cd17 . . 55.851(10)
Cd6 Cd2 Cd7 . . 112.126(13)
Cd6 Cd2 Cd8 . 8_555 55.073(10)
Cd6 Cd2 Cd17 . . 106.977(12)
Cd7 Cd2 Cd8 . 8_555 114.394(14)
Cd7 Cd2 Cd17 . . 119.132(15)
Cd8 Cd2 Cd17 8_555 . 126.127(13)
Ca2 Cd3 Ca4 . . 61.587(19)
Ca2 Cd3 Ca4 . 7_555 113.82(2)
Ca2 Cd3 Ca8 . . 60.71(3)
Ca2 Cd3 Ca9a . 2_655 122.86(4)
Ca2 Cd3 Ca9b . 2_655 124.39(5)
Ca2 Cd3 Ca10a . 7_555 177.86(3)
Ca2 Cd3 Cd3 . 4_555 65.591(12)
Ca2 Cd3 Cd5 . . 62.494(14)
Ca2 Cd3 Cd6 . . 112.928(19)
Ca2 Cd3 Cd12 . 7_555 114.235(19)
Ca2 Cd3 Cd15 . 6_545 64.004(19)
Ca4 Cd3 Ca4 . 7_555 60.04(2)
Ca4 Cd3 Ca8 . . 114.25(3)
Ca4 Cd3 Ca9a . 2_655 118.73(5)
Ca4 Cd3 Ca9b . 2_655 123.44(6)
Ca4 Cd3 Ca10a . 7_555 118.90(3)
Ca4 Cd3 Cd3 . 4_555 114.448(17)
Ca4 Cd3 Cd5 . . 62.402(15)
Ca4 Cd3 Cd6 . . 114.507(16)
Ca4 Cd3 Cd12 . 7_555 64.791(16)
Ca4 Cd3 Cd15 . 6_545 63.822(15)
Ca4 Cd3 Ca8 7_555 . 123.426(17)
Ca4 Cd3 Ca9a 7_555 2_655 110.75(3)
Ca4 Cd3 Ca9b 7_555 2_655 112.32(4)
Ca4 Cd3 Ca10a 7_555 7_555 65.57(3)
Ca4 Cd3 Cd3 7_555 4_555 171.220(16)
Ca4 Cd3 Cd5 7_555 . 64.839(17)
Ca4 Cd3 Cd6 7_555 . 68.578(15)
Ca4 Cd3 Cd12 7_555 7_555 63.162(15)
Ca4 Cd3 Cd15 7_555 6_545 111.762(16)
Ca8 Cd3 Ca9a . 2_655 117.43(4)
Ca8 Cd3 Ca9b . 2_655 113.73(5)
Ca8 Cd3 Ca10a . 7_555 117.72(3)
Ca8 Cd3 Cd3 . 4_555 64.523(11)
Ca8 Cd3 Cd5 . . 64.947(16)
Ca8 Cd3 Cd6 . . 65.191(14)
Ca8 Cd3 Cd12 . 7_555 172.470(15)
Ca8 Cd3 Cd15 . 6_545 112.760(16)
Ca9a Cd3 Ca9b 2_655 2_655 4.73(8)
Ca9a Cd3 Ca10a 2_655 7_555 58.98(4)
Ca9a Cd3 Cd3 2_655 4_555 64.95(3)
Ca9a Cd3 Cd5 2_655 . 174.61(4)
Ca9a Cd3 Cd6 2_655 . 115.48(5)
Ca9a Cd3 Cd12 2_655 7_555 59.60(4)
Ca9a Cd3 Cd15 2_655 6_545 67.46(5)
Ca9b Cd3 Ca10a 2_655 7_555 57.34(5)
Ca9b Cd3 Cd3 2_655 4_555 64.06(4)
Ca9b Cd3 Cd5 2_655 . 172.02(6)
Ca9b Cd3 Cd6 2_655 . 111.57(6)
Ca9b Cd3 Cd12 2_655 7_555 63.67(5)
Ca9b Cd3 Cd15 2_655 6_545 71.30(6)
Ca10a Cd3 Cd3 7_555 4_555 115.36(3)
Ca10a Cd3 Cd5 7_555 . 115.68(3)
Ca10a Cd3 Cd6 7_555 . 64.93(2)
Ca10a Cd3 Cd12 7_555 7_555 67.48(2)
Ca10a Cd3 Cd15 7_555 6_545 118.13(3)
Cd3 Cd3 Cd5 4_555 . 119.869(13)
Cd3 Cd3 Cd6 4_555 . 120.038(12)
Cd3 Cd3 Cd12 4_555 7_555 108.658(11)
Cd3 Cd3 Cd15 4_555 6_545 59.740(8)
Cd5 Cd3 Cd6 . . 60.517(10)
Cd5 Cd3 Cd12 . 7_555 118.687(12)
Cd5 Cd3 Cd15 . 6_545 116.629(15)
Cd6 Cd3 Cd12 . 7_555 122.260(13)
Cd6 Cd3 Cd15 . 6_545 176.874(17)
Cd12 Cd3 Cd15 7_555 6_545 59.846(10)
Ca3 Cd4 Ca5 . . 122.56(2)
Ca3 Cd4 Ca5 . 7_556 120.17(2)
Ca3 Cd4 Ca6a . . 66.74(4)
Ca3 Cd4 Ca6b . . 71.60(5)
Ca3 Cd4 Ca7 . . 64.14(2)
Ca3 Cd4 Cd11 . . 64.350(16)
Ca3 Cd4 Cd13 . . 63.055(17)
Ca3 Cd4 Cd14 . . 64.603(17)
Ca3 Cd4 Cd19a . 7_556 146.17(2)
Ca3 Cd4 Cd19b . . 111.23(2)
Ca3 Cd4 Cd19b . 7_556 152.74(3)
Ca5 Cd4 Ca5 . 7_556 111.23(2)
Ca5 Cd4 Ca6a . . 117.00(5)
Ca5 Cd4 Ca6b . . 115.33(7)
Ca5 Cd4 Ca7 . . 117.98(2)
Ca5 Cd4 Cd11 . . 64.138(17)
Ca5 Cd4 Cd13 . . 174.272(18)
Ca5 Cd4 Cd14 . . 68.646(17)
Ca5 Cd4 Cd19a . 7_556 77.21(2)
Ca5 Cd4 Cd19b . . 66.29(3)
Ca5 Cd4 Cd19b . 7_556 71.52(3)
Ca5 Cd4 Ca6a 7_556 . 110.97(4)
Ca5 Cd4 Ca6b 7_556 . 108.31(6)
Ca5 Cd4 Ca7 7_556 . 69.10(2)
Ca5 Cd4 Cd11 7_556 . 129.09(2)
Ca5 Cd4 Cd13 7_556 . 64.368(17)
Ca5 Cd4 Cd14 7_556 . 170.83(2)
Ca5 Cd4 Cd19a 7_556 7_556 65.85(2)
Ca5 Cd4 Cd19b 7_556 . 67.47(2)
Ca5 Cd4 Cd19b 7_556 7_556 65.67(3)
Ca6a Cd4 Ca6b . . 4.90(6)
Ca6a Cd4 Ca7 . . 119.68(5)
Ca6a Cd4 Cd11 . . 115.41(4)
Ca6a Cd4 Cd13 . . 63.15(5)
Ca6a Cd4 Cd14 . . 62.67(4)
Ca6a Cd4 Cd19a . 7_556 79.93(4)
Ca6a Cd4 Cd19b . . 176.65(5)
Ca6a Cd4 Cd19b . 7_556 86.15(4)
Ca6b Cd4 Ca7 . . 123.08(6)
Ca6b Cd4 Cd11 . . 119.32(5)
Ca6b Cd4 Cd13 . . 64.29(6)
Ca6b Cd4 Cd14 . . 64.82(6)
Ca6b Cd4 Cd19a . 7_556 75.03(5)
Ca6b Cd4 Cd19b . . 175.64(6)
Ca6b Cd4 Cd19b . 7_556 81.26(5)
Ca7 Cd4 Cd11 . . 70.541(18)
Ca7 Cd4 Cd13 . . 64.630(18)
Ca7 Cd4 Cd14 . . 119.453(18)
Ca7 Cd4 Cd19a . 7_556 134.87(2)
Ca7 Cd4 Cd19b . . 57.10(2)
Ca7 Cd4 Cd19b . 7_556 133.67(3)
Cd11 Cd4 Cd13 . . 121.334(14)
Cd11 Cd4 Cd14 . . 59.626(11)
Cd11 Cd4 Cd19a . 7_556 141.32(2)
Cd11 Cd4 Cd19b . . 65.027(19)
Cd11 Cd4 Cd19b . 7_556 135.60(3)
Cd13 Cd4 Cd14 . . 115.058(13)
Cd13 Cd4 Cd19a . 7_556 97.348(19)
Cd13 Cd4 Cd19b . . 113.65(2)
Cd13 Cd4 Cd19b . 7_556 102.93(2)
Cd14 Cd4 Cd19a . 7_556 105.68(2)
Cd14 Cd4 Cd19b . . 119.24(2)
Cd14 Cd4 Cd19b . 7_556 106.37(2)
Cd19a Cd4 Cd19b 7_556 . 101.77(2)
Cd19a Cd4 Cd19b 7_556 7_556 6.88(2)
Cd19b Cd4 Cd19b . 7_556 95.70(3)
Ca1 Cd5 Ca2 . . 179.43(2)
Ca1 Cd5 Ca4 . . 115.43(2)
Ca1 Cd5 Ca4 . 7_555 64.324(19)
Ca1 Cd5 Ca8 . . 119.08(2)
Ca1 Cd5 Cd2 . . 67.361(15)
Ca1 Cd5 Cd3 . . 113.357(19)
Ca1 Cd5 Cd6 . . 66.309(17)
Ca1 Cd5 Cd12 . . 66.549(16)
Ca1 Cd5 Cd14 . . 115.858(19)
Ca1 Cd5 Cd17 . . 115.392(17)
Ca2 Cd5 Ca4 . . 64.04(2)
Ca2 Cd5 Ca4 . 7_555 115.34(2)
Ca2 Cd5 Ca8 . . 61.47(2)
Ca2 Cd5 Cd2 . . 113.183(18)
Ca2 Cd5 Cd3 . . 66.69(2)
Ca2 Cd5 Cd6 . . 114.05(2)
Ca2 Cd5 Cd12 . . 112.920(19)
Ca2 Cd5 Cd14 . . 63.81(2)
Ca2 Cd5 Cd17 . . 64.91(2)
Ca4 Cd5 Ca4 . 7_555 60.69(2)
Ca4 Cd5 Ca8 . . 116.25(2)
Ca4 Cd5 Cd2 . . 175.281(19)
Ca4 Cd5 Cd3 . . 66.656(17)
Ca4 Cd5 Cd6 . . 115.697(19)
Ca4 Cd5 Cd12 . . 63.070(15)
Ca4 Cd5 Cd14 . . 66.737(17)
Ca4 Cd5 Cd17 . . 117.294(19)
Ca4 Cd5 Ca8 7_555 . 120.08(3)
Ca4 Cd5 Cd2 7_555 . 119.212(17)
Ca4 Cd5 Cd3 7_555 . 62.647(16)
Ca4 Cd5 Cd6 7_555 . 66.755(17)
Ca4 Cd5 Cd12 7_555 . 67.325(17)
Ca4 Cd5 Cd14 7_555 . 117.021(17)
Ca4 Cd5 Cd17 7_555 . 176.266(19)
Ca8 Cd5 Cd2 . . 59.365(16)
Ca8 Cd5 Cd3 . . 63.33(2)
Ca8 Cd5 Cd6 . . 63.73(2)
Ca8 Cd5 Cd12 . . 171.76(2)
Ca8 Cd5 Cd14 . . 112.57(2)
Ca8 Cd5 Cd17 . . 63.50(2)
Cd2 Cd5 Cd3 . . 108.888(12)
Cd2 Cd5 Cd6 . . 61.374(10)
Cd2 Cd5 Cd12 . . 121.540(12)
Cd2 Cd5 Cd14 . . 115.973(13)
Cd2 Cd5 Cd17 . . 63.088(11)
Cd3 Cd5 Cd6 . . 57.601(10)
Cd3 Cd5 Cd12 . . 121.216(12)
Cd3 Cd5 Cd14 . . 122.546(12)
Cd3 Cd5 Cd17 . . 119.980(13)
Cd6 Cd5 Cd12 . . 124.362(13)
Cd6 Cd5 Cd14 . . 176.082(13)
Cd6 Cd5 Cd17 . . 116.755(12)
Cd12 Cd5 Cd14 . . 59.297(10)
Cd12 Cd5 Cd17 . . 109.029(14)
Cd14 Cd5 Cd17 . . 59.497(11)
Ca1 Cd6 Ca3 . 8_555 64.04(2)
Ca1 Cd6 Ca4 . 7_555 61.975(18)
Ca1 Cd6 Ca8 . . 117.01(2)
Ca1 Cd6 Ca10a . 7_555 115.33(3)
Ca1 Cd6 Ca10a . 8_555 116.75(3)
Ca1 Cd6 Cd2 . . 65.767(16)
Ca1 Cd6 Cd3 . . 113.388(17)
Ca1 Cd6 Cd5 . . 62.159(16)
Ca1 Cd6 Cd8 . 8_555 116.006(16)
Ca1 Cd6 Cd9 . . 62.673(17)
Ca3 Cd6 Ca4 8_555 7_555 115.12(2)
Ca3 Cd6 Ca8 8_555 . 116.66(2)
Ca3 Cd6 Ca10a 8_555 7_555 114.30(3)
Ca3 Cd6 Ca10a 8_555 8_555 63.91(3)
Ca3 Cd6 Cd2 8_555 . 67.908(17)
Ca3 Cd6 Cd3 8_555 . 177.252(18)
Ca3 Cd6 Cd5 8_555 . 116.568(19)
Ca3 Cd6 Cd8 8_555 8_555 62.882(15)
Ca3 Cd6 Cd9 8_555 . 62.868(15)
Ca4 Cd6 Ca8 7_555 . 118.21(2)
Ca4 Cd6 Ca10a 7_555 7_555 63.90(3)
Ca4 Cd6 Ca10a 7_555 8_555 114.60(3)
Ca4 Cd6 Cd2 7_555 . 115.803(19)
Ca4 Cd6 Cd3 7_555 . 62.238(15)
Ca4 Cd6 Cd5 7_555 . 62.878(17)
Ca4 Cd6 Cd8 7_555 8_555 177.881(17)
Ca4 Cd6 Cd9 7_555 . 62.060(16)
Ca8 Cd6 Ca10a . 7_555 118.15(3)
Ca8 Cd6 Ca10a . 8_555 116.92(3)
Ca8 Cd6 Cd2 . . 59.847(19)
Ca8 Cd6 Cd3 . . 65.096(18)
Ca8 Cd6 Cd5 . . 65.29(2)
Ca8 Cd6 Cd8 . 8_555 63.030(19)
Ca8 Cd6 Cd9 . . 179.49(2)
Ca10a Cd6 Ca10a 7_555 8_555 60.77(4)
Ca10a Cd6 Cd2 7_555 . 177.75(3)
Ca10a Cd6 Cd3 7_555 . 65.58(3)
Ca10a Cd6 Cd5 7_555 . 117.32(3)
Ca10a Cd6 Cd8 7_555 8_555 117.31(3)
Ca10a Cd6 Cd9 7_555 . 62.34(3)
Ca10a Cd6 Cd2 8_555 . 120.76(2)
Ca10a Cd6 Cd3 8_555 . 117.53(3)
Ca10a Cd6 Cd5 8_555 . 177.46(3)
Ca10a Cd6 Cd8 8_555 8_555 65.44(3)
Ca10a Cd6 Cd9 8_555 . 63.12(3)
Cd2 Cd6 Cd3 . . 112.230(14)
Cd2 Cd6 Cd5 . . 61.207(10)
Cd2 Cd6 Cd8 . 8_555 63.062(11)
Cd2 Cd6 Cd9 . . 119.667(13)
Cd3 Cd6 Cd5 . . 61.882(10)
Cd3 Cd6 Cd8 . 8_555 119.750(13)
Cd3 Cd6 Cd9 . . 115.364(12)
Cd5 Cd6 Cd8 . 8_555 117.069(14)
Cd5 Cd6 Cd9 . . 114.680(13)
Cd8 Cd6 Cd9 8_555 . 116.689(13)
Ca1 Cd7 Ca3 . 8_555 66.78(2)
Ca1 Cd7 Ca5 . . 65.87(2)
Ca1 Cd7 Ca7 . 7_556 126.27(2)
Ca1 Cd7 Ca7 . 8_555 122.69(2)
Ca1 Cd7 Cd2 . . 71.149(16)
Ca1 Cd7 Cd7 . 2_656 168.619(18)
Ca1 Cd7 Cd13 . 7_556 115.740(19)
Ca1 Cd7 Cd13 . 8_555 115.214(19)
Ca1 Cd7 Cd21 . . 62.718(17)
Ca1 Cd7 Cd22a . 5_555 65.707(17)
Ca1 Cd7 Cu2 . 5_555 109.553(16)
Ca3 Cd7 Ca5 8_555 . 125.93(2)
Ca3 Cd7 Ca7 8_555 7_556 124.89(2)
Ca3 Cd7 Ca7 8_555 8_555 64.85(2)
Ca3 Cd7 Cd2 8_555 . 71.697(17)
Ca3 Cd7 Cd7 8_555 2_656 112.907(16)
Ca3 Cd7 Cd13 8_555 7_556 167.325(18)
Ca3 Cd7 Cd13 8_555 8_555 61.680(15)
Ca3 Cd7 Cd21 8_555 . 113.251(18)
Ca3 Cd7 Cd22a 8_555 5_555 63.481(17)
Ca3 Cd7 Cu2 8_555 5_555 108.278(16)
Ca5 Cd7 Ca7 . 7_556 69.25(2)
Ca5 Cd7 Ca7 . 8_555 126.11(2)
Ca5 Cd7 Cd2 . . 69.607(18)
Ca5 Cd7 Cd7 . 2_656 118.667(18)
Ca5 Cd7 Cd13 . 7_556 63.445(17)
Ca5 Cd7 Cd13 . 8_555 168.579(19)
Ca5 Cd7 Cd21 . . 64.120(17)
Ca5 Cd7 Cd22a . 5_555 115.956(18)
Ca5 Cd7 Cu2 . 5_555 110.878(18)
Ca7 Cd7 Ca7 7_556 8_555 66.13(2)
Ca7 Cd7 Cd2 7_556 . 66.631(17)
Ca7 Cd7 Cd7 7_556 2_656 63.918(16)
Ca7 Cd7 Cd13 7_556 7_556 64.710(18)
Ca7 Cd7 Cd13 7_556 8_555 114.680(17)
Ca7 Cd7 Cd21 7_556 . 119.51(2)
Ca7 Cd7 Cd22a 7_556 5_555 166.446(18)
Ca7 Cd7 Cu2 7_556 5_555 112.935(17)
Ca7 Cd7 Cd2 8_555 . 66.030(16)
Ca7 Cd7 Cd7 8_555 2_656 64.309(17)
Ca7 Cd7 Cd13 8_555 7_556 118.310(19)
Ca7 Cd7 Cd13 8_555 8_555 63.773(17)
Ca7 Cd7 Cd21 8_555 . 169.215(18)
Ca7 Cd7 Cd22a 8_555 5_555 114.54(2)
Ca7 Cd7 Cu2 8_555 5_555 113.256(16)
Cd2 Cd7 Cd7 . 2_656 119.983(12)
Cd2 Cd7 Cd13 . 7_556 120.976(14)
Cd2 Cd7 Cd13 . 8_555 121.782(14)
Cd2 Cd7 Cd21 . . 124.200(12)
Cd2 Cd7 Cd22a . 5_555 126.632(14)
Cd2 Cd7 Cu2 . 5_555 179.248(12)
Cd7 Cd7 Cd13 2_656 7_556 61.942(10)
Cd7 Cd7 Cd13 2_656 8_555 58.073(9)
Cd7 Cd7 Cd21 2_656 . 108.844(13)
Cd7 Cd7 Cd22a 2_656 5_555 103.597(12)
Cd7 Cd7 Cu2 2_656 5_555 59.303(7)
Cd13 Cd7 Cd13 7_556 8_555 107.734(11)
Cd13 Cd7 Cd21 7_556 . 61.110(12)
Cd13 Cd7 Cd22a 7_556 5_555 105.495(13)
Cd13 Cd7 Cu2 7_556 5_555 59.047(8)
Cd13 Cd7 Cd21 8_555 . 105.695(12)
Cd13 Cd7 Cd22a 8_555 5_555 57.757(11)
Cd13 Cd7 Cu2 8_555 5_555 57.744(8)
Cd21 Cd7 Cd22a . 5_555 57.613(12)
Cd21 Cd7 Cu2 . 5_555 56.528(8)
Cd22a Cd7 Cu2 5_555 5_555 53.768(8)
Ca3 Cd8 Ca7 . . 63.49(2)
Ca3 Cd8 Ca8 . 5_455 123.16(2)
Ca3 Cd8 Ca9a . 5_455 111.15(3)
Ca3 Cd8 Ca9b . 5_455 112.00(4)
Ca3 Cd8 Ca10a . . 64.99(3)
Ca3 Cd8 Cd2 . 8_455 69.175(18)
Ca3 Cd8 Cd6 . 8_455 67.352(15)
Ca3 Cd8 Cd8 . 4_565 172.317(18)
Ca3 Cd8 Cd11 . . 65.720(17)
Ca3 Cd8 Cd16 . 5_455 117.327(18)
Ca3 Cd8 Cu5a . . 114.32(2)
Ca3 Cd8 Cu5b . . 111.365(18)
Ca7 Cd8 Ca8 . 5_455 108.99(3)
Ca7 Cd8 Ca9a . 5_455 121.65(5)
Ca7 Cd8 Ca9b . 5_455 126.60(6)
Ca7 Cd8 Ca10a . . 122.76(3)
Ca7 Cd8 Cd2 . 8_455 61.122(17)
Ca7 Cd8 Cd6 . 8_455 113.924(18)
Ca7 Cd8 Cd8 . 4_565 112.216(18)
Ca7 Cd8 Cd11 . . 69.299(18)
Ca7 Cd8 Cd16 . 5_455 58.701(17)
Ca7 Cd8 Cu5a . . 61.44(3)
Ca7 Cd8 Cu5b . . 64.87(2)
Ca8 Cd8 Ca9a 5_455 5_455 117.67(4)
Ca8 Cd8 Ca9b 5_455 5_455 114.33(5)
Ca8 Cd8 Ca10a 5_455 . 119.08(3)
Ca8 Cd8 Cd2 5_455 8_455 60.684(17)
Ca8 Cd8 Cd6 5_455 8_455 66.603(14)
Ca8 Cd8 Cd8 5_455 4_565 63.787(12)
Ca8 Cd8 Cd11 5_455 . 169.774(16)
Ca8 Cd8 Cd16 5_455 5_455 61.18(2)
Ca8 Cd8 Cu5a 5_455 . 106.54(3)
Ca8 Cd8 Cu5b 5_455 . 114.22(2)
Ca9a Cd8 Ca9b 5_455 5_455 5.00(8)
Ca9a Cd8 Ca10a 5_455 . 59.29(4)
Ca9a Cd8 Cd2 5_455 8_455 177.16(5)
Ca9a Cd8 Cd6 5_455 8_455 115.50(5)
Ca9a Cd8 Cd8 5_455 4_565 64.98(3)
Ca9a Cd8 Cd11 5_455 . 58.47(4)
Ca9a Cd8 Cd16 5_455 5_455 118.07(4)
Ca9a Cd8 Cu5a 5_455 . 72.87(6)
Ca9a Cd8 Cu5b 5_455 . 65.21(5)
Ca9b Cd8 Ca10a 5_455 . 56.89(5)
Ca9b Cd8 Cd2 5_455 8_455 172.16(6)
Ca9b Cd8 Cd6 5_455 8_455 111.01(6)
Ca9b Cd8 Cd8 5_455 4_565 64.77(3)
Ca9b Cd8 Cd11 5_455 . 62.45(5)
Ca9b Cd8 Cd16 5_455 5_455 120.43(4)
Ca9b Cd8 Cu5a 5_455 . 77.18(7)
Ca9b Cd8 Cu5b 5_455 . 69.74(6)
Ca10a Cd8 Cd2 . 8_455 119.06(3)
Ca10a Cd8 Cd6 . 8_455 64.64(3)
Ca10a Cd8 Cd8 . 4_565 115.66(3)
Ca10a Cd8 Cd11 . . 68.21(3)
Ca10a Cd8 Cd16 . 5_455 177.31(3)
Ca10a Cd8 Cu5a . . 124.55(5)
Ca10a Cd8 Cu5b . . 115.35(4)
Cd2 Cd8 Cd6 8_455 8_455 61.865(11)
Cd2 Cd8 Cd8 8_455 4_565 115.052(14)
Cd2 Cd8 Cd11 8_455 . 123.582(13)
Cd2 Cd8 Cd16 8_455 5_455 63.553(11)
Cd2 Cd8 Cu5a 8_455 . 109.68(4)
Cd2 Cd8 Cu5b 8_455 . 117.45(3)
Cd6 Cd8 Cd8 8_455 4_565 120.156(12)
Cd6 Cd8 Cd11 8_455 . 123.536(14)
Cd6 Cd8 Cd16 8_455 5_455 117.242(16)
Cd6 Cd8 Cu5a 8_455 . 170.76(4)
Cd6 Cd8 Cu5b 8_455 . 178.653(16)
Cd8 Cd8 Cd11 4_565 . 107.058(13)
Cd8 Cd8 Cd16 4_565 5_455 61.846(10)
Cd8 Cd8 Cu5a 4_565 . 58.582(17)
Cd8 Cd8 Cu5b 4_565 . 61.139(12)
Cd11 Cd8 Cd16 . 5_455 111.175(14)
Cd11 Cd8 Cu5a . . 63.54(3)
Cd11 Cd8 Cu5b . . 55.67(2)
Cd16 Cd8 Cu5a 5_455 . 53.61(4)
Cd16 Cd8 Cu5b 5_455 . 62.82(3)
Cu5a Cd8 Cu5b . . 9.21(4)
Ca1 Cd9 Ca3 . 8_555 67.20(2)
Ca1 Cd9 Ca4 . 7_555 65.65(2)
Ca1 Cd9 Ca10a . 7_555 124.09(4)
Ca1 Cd9 Ca10a . 8_555 124.24(3)
Ca1 Cd9 Cd1 . . 64.320(17)
Ca1 Cd9 Cd6 . . 68.186(17)
Ca1 Cd9 Cd9 . 2_655 170.433(18)
Ca1 Cd9 Cd10 . 7_555 115.280(16)
Ca1 Cd9 Cd10 . 8_555 115.787(16)
Ca1 Cd9 Cd23a . 5_555 65.865(17)
Ca1 Cd9 Cu1 . 5_555 111.775(16)
Ca3 Cd9 Ca4 8_555 7_555 125.10(2)
Ca3 Cd9 Ca10a 8_555 7_555 122.62(3)
Ca3 Cd9 Ca10a 8_555 8_555 66.58(3)
Ca3 Cd9 Cd1 8_555 . 116.942(18)
Ca3 Cd9 Cd6 8_555 . 68.103(16)
Ca3 Cd9 Cd9 8_555 2_655 114.600(19)
Ca3 Cd9 Cd10 8_555 7_555 169.574(18)
Ca3 Cd9 Cd10 8_555 8_555 62.018(17)
Ca3 Cd9 Cd23a 8_555 5_555 64.947(16)
Ca3 Cd9 Cu1 8_555 5_555 110.729(16)
Ca4 Cd9 Ca10a 7_555 7_555 67.76(3)
Ca4 Cd9 Ca10a 7_555 8_555 123.31(3)
Ca4 Cd9 Cd1 7_555 . 63.164(16)
Ca4 Cd9 Cd6 7_555 . 69.514(16)
Ca4 Cd9 Cd9 7_555 2_655 116.651(17)
Ca4 Cd9 Cd10 7_555 7_555 62.974(16)
Ca4 Cd9 Cd10 7_555 8_555 170.091(17)
Ca4 Cd9 Cd23a 7_555 5_555 116.276(19)
Ca4 Cd9 Cu1 7_555 5_555 111.618(16)
Ca10a Cd9 Ca10a 7_555 8_555 63.37(4)
Ca10a Cd9 Cd1 7_555 . 117.21(3)
Ca10a Cd9 Cd6 7_555 . 67.87(3)
Ca10a Cd9 Cd9 7_555 2_655 63.64(3)
Ca10a Cd9 Cd10 7_555 7_555 65.25(3)
Ca10a Cd9 Cd10 7_555 8_555 115.50(3)
Ca10a Cd9 Cd23a 7_555 5_555 168.51(3)
Ca10a Cd9 Cu1 7_555 5_555 112.86(3)
Ca10a Cd9 Cd1 8_555 . 170.20(3)
Ca10a Cd9 Cd6 8_555 . 66.88(3)
Ca10a Cd9 Cd9 8_555 2_655 63.18(3)
Ca10a Cd9 Cd10 8_555 7_555 115.91(3)
Ca10a Cd9 Cd10 8_555 8_555 64.79(3)
Ca10a Cd9 Cd23a 8_555 5_555 117.40(3)
Ca10a Cd9 Cu1 8_555 5_555 112.47(3)
Cd1 Cd9 Cd6 . . 122.809(15)
Cd1 Cd9 Cd9 . 2_655 107.780(13)
Cd1 Cd9 Cd10 . 7_555 58.880(11)
Cd1 Cd9 Cd10 . 8_555 108.030(12)
Cd1 Cd9 Cd23a . 5_555 59.863(10)
Cd1 Cd9 Cu1 . 5_555 57.873(9)
Cd6 Cd9 Cd9 . 2_655 121.370(13)
Cd6 Cd9 Cd10 . 7_555 122.323(12)
Cd6 Cd9 Cd10 . 8_555 120.357(12)
Cd6 Cd9 Cd23a . 5_555 123.467(14)
Cd6 Cd9 Cu1 . 5_555 178.790(11)
Cd9 Cd9 Cd10 2_655 7_555 61.172(10)
Cd9 Cd9 Cd10 2_655 8_555 60.218(10)
Cd9 Cd9 Cd23a 2_655 5_555 105.875(14)
Cd9 Cd9 Cu1 2_655 5_555 58.661(8)
Cd10 Cd9 Cd10 7_555 8_555 109.138(12)
Cd10 Cd9 Cd23a 7_555 5_555 106.202(11)
Cd10 Cd9 Cu1 7_555 5_555 58.845(7)
Cd10 Cd9 Cd23a 8_555 5_555 58.656(11)
Cd10 Cd9 Cu1 8_555 5_555 58.504(8)
Cd23a Cd9 Cu1 5_555 5_555 55.773(9)
Ca2 Cd10 Ca3 . . 124.97(2)
Ca2 Cd10 Ca4 . . 66.45(2)
Ca2 Cd10 Ca6a . . 64.71(5)
Ca2 Cd10 Ca10a . . 125.92(3)
Ca2 Cd10 Ca10b . . 120.31(5)
Ca2 Cd10 Cd1 . 6_545 63.69(2)
Ca2 Cd10 Cd9 . 7_555 116.50(2)
Ca2 Cd10 Cd9 . 8_455 169.480(16)
Ca2 Cd10 Cd10 . 4_555 63.583(12)
Ca2 Cd10 Cd14 . . 67.193(15)
Ca2 Cd10 Cd23a . . 116.975(17)
Ca2 Cd10 Cd23b . . 116.975(17)
Ca2 Cd10 Cu1 . . 112.098(15)
Ca3 Cd10 Ca4 . . 123.89(2)
Ca3 Cd10 Ca6a . . 67.29(4)
Ca3 Cd10 Ca10a . . 66.02(3)
Ca3 Cd10 Ca10b . . 66.93(5)
Ca3 Cd10 Cd1 . 6_545 169.321(19)
Ca3 Cd10 Cd9 . 7_555 114.674(17)
Ca3 Cd10 Cd9 . 8_455 63.693(15)
Ca3 Cd10 Cd10 . 4_555 116.594(18)
Ca3 Cd10 Cd14 . . 68.252(17)
Ca3 Cd10 Cd23a . . 65.761(17)
Ca3 Cd10 Cd23b . . 65.761(17)
Ca3 Cd10 Cu1 . . 111.235(17)
Ca4 Cd10 Ca6a . . 121.94(4)
Ca4 Cd10 Ca10a . . 66.72(3)
Ca4 Cd10 Ca10b . . 63.10(5)
Ca4 Cd10 Cd1 . 6_545 63.890(16)
Ca4 Cd10 Cd9 . 7_555 63.648(15)
Ca4 Cd10 Cd9 . 8_455 115.038(17)
Ca4 Cd10 Cd10 . 4_555 116.127(18)
Ca4 Cd10 Cd14 . . 70.377(16)
Ca4 Cd10 Cd23a . . 166.852(17)
Ca4 Cd10 Cd23b . . 166.852(17)
Ca4 Cd10 Cu1 . . 111.280(16)
Ca6a Cd10 Ca10a . . 124.51(3)
Ca6a Cd10 Ca10b . . 121.62(4)
Ca6a Cd10 Cd1 . 6_545 116.20(3)
Ca6a Cd10 Cd9 . 7_555 172.48(3)
Ca6a Cd10 Cd9 . 8_455 118.80(5)
Ca6a Cd10 Cd10 . 4_555 65.244(18)
Ca6a Cd10 Cd14 . . 63.16(3)
Ca6a Cd10 Cd23a . . 68.83(4)
Ca6a Cd10 Cd23b . . 68.83(4)
Ca6a Cd10 Cu1 . . 114.75(3)
Ca10a Cd10 Ca10b . . 5.93(5)
Ca10a Cd10 Cd1 . 6_545 115.31(3)
Ca10a Cd10 Cd9 . 7_555 61.48(2)
Ca10a Cd10 Cd9 . 8_455 61.51(3)
Ca10a Cd10 Cd10 . 4_555 167.69(3)
Ca10a Cd10 Cd14 . . 72.87(3)
Ca10a Cd10 Cd23a . . 114.86(3)
Ca10a Cd10 Cd23b . . 114.86(3)
Ca10a Cd10 Cu1 . . 108.88(3)
Ca10b Cd10 Cd1 . 6_545 115.59(4)
Ca10b Cd10 Cd9 . 7_555 64.81(4)
Ca10b Cd10 Cd9 . 8_455 67.34(4)
Ca10b Cd10 Cd10 . 4_555 172.80(4)
Ca10b Cd10 Cd14 . . 67.48(4)
Ca10b Cd10 Cd23a . . 119.54(5)
Ca10b Cd10 Cd23b . . 119.54(5)
Ca10b Cd10 Cu1 . . 114.31(4)
Cd1 Cd10 Cd9 6_545 7_555 60.498(9)
Cd1 Cd10 Cd9 6_545 8_455 107.029(12)
Cd1 Cd10 Cd10 6_545 4_555 59.712(9)
Cd1 Cd10 Cd14 6_545 . 122.427(15)
Cd1 Cd10 Cd23a 6_545 . 105.393(12)
Cd1 Cd10 Cd23b 6_545 . 105.393(12)
Cd1 Cd10 Cu1 6_545 . 58.096(9)
Cd9 Cd10 Cd9 7_555 8_455 58.610(9)
Cd9 Cd10 Cd10 7_555 4_555 108.187(11)
Cd9 Cd10 Cd14 7_555 . 124.357(13)
Cd9 Cd10 Cd23a 7_555 . 104.960(12)
Cd9 Cd10 Cd23b 7_555 . 104.960(12)
Cd9 Cd10 Cu1 7_555 . 57.736(7)
Cd9 Cd10 Cd10 8_455 4_555 108.012(11)
Cd9 Cd10 Cd14 8_455 . 123.321(13)
Cd9 Cd10 Cd23a 8_455 . 59.102(10)
Cd9 Cd10 Cd23b 8_455 . 59.102(10)
Cd9 Cd10 Cu1 8_455 . 57.410(7)
Cd10 Cd10 Cd14 4_555 . 119.433(12)
Cd10 Cd10 Cd23a 4_555 . 59.429(10)
Cd10 Cd10 Cd23b 4_555 . 59.429(10)
Cd10 Cd10 Cu1 4_555 . 58.816(7)
Cd14 Cd10 Cd23a . . 122.769(14)
Cd14 Cd10 Cd23b . . 122.769(14)
Cd14 Cd10 Cu1 . . 177.906(13)
Cd23a Cd10 Cd23b . . 0.0(5)
Cd23a Cd10 Cu1 . . 55.584(9)
Cd23b Cd10 Cu1 . . 55.584(9)
Ca3 Cd11 Ca5 . . 121.83(2)
Ca3 Cd11 Ca9a . 5_455 117.97(5)
Ca3 Cd11 Ca9b . 5_455 113.54(6)
Ca3 Cd11 Ca10a . . 62.73(3)
Ca3 Cd11 Cd4 . . 64.411(15)
Ca3 Cd11 Cd8 . . 63.493(16)
Ca3 Cd11 Cd12 . . 112.036(18)
Ca3 Cd11 Cd14 . . 64.987(17)
Ca3 Cd11 Cd19b . . 105.82(2)
Ca3 Cd11 Cu3a . . 155.58(4)
Ca3 Cd11 Cu5b . . 116.79(3)
Ca5 Cd11 Ca9a . 5_455 111.13(6)
Ca5 Cd11 Ca9b . 5_455 114.72(8)
Ca5 Cd11 Ca10a . . 126.78(3)
Ca5 Cd11 Cd4 . . 63.249(18)
Ca5 Cd11 Cd8 . . 170.03(2)
Ca5 Cd11 Cd12 . . 66.105(18)
Ca5 Cd11 Cd14 . . 68.706(18)
Ca5 Cd11 Cd19b . . 63.64(2)
Ca5 Cd11 Cu3a . . 71.79(3)
Ca5 Cd11 Cu5b . . 105.72(3)
Ca9a Cd11 Ca9b 5_455 5_455 4.44(7)
Ca9a Cd11 Ca10a 5_455 . 60.57(5)
Ca9a Cd11 Cd4 5_455 . 172.38(6)
Ca9a Cd11 Cd8 5_455 . 69.87(6)
Ca9a Cd11 Cd12 5_455 . 62.32(6)
Ca9a Cd11 Cd14 5_455 . 112.82(5)
Ca9a Cd11 Cd19b 5_455 . 126.03(4)
Ca9a Cd11 Cu3a 5_455 . 67.65(5)
Ca9a Cd11 Cu5b 5_455 . 72.73(5)
Ca9b Cd11 Ca10a 5_455 . 56.50(5)
Ca9b Cd11 Cd4 5_455 . 172.10(6)
Ca9b Cd11 Cd8 5_455 . 66.83(8)
Ca9b Cd11 Cd12 5_455 . 63.05(7)
Ca9b Cd11 Cd14 5_455 . 111.20(6)
Ca9b Cd11 Cd19b 5_455 . 129.55(5)
Ca9b Cd11 Cu3a 5_455 . 71.75(5)
Ca9b Cd11 Cu5b 5_455 . 74.64(6)
Ca10a Cd11 Cd4 . . 117.82(3)
Ca10a Cd11 Cd8 . . 62.76(3)
Ca10a Cd11 Cd12 . . 64.78(3)
Ca10a Cd11 Cd14 . . 68.66(3)
Ca10a Cd11 Cd19b . . 166.98(4)
Ca10a Cd11 Cu3a . . 128.22(4)
Ca10a Cd11 Cu5b . . 118.26(3)
Cd4 Cd11 Cd8 . . 116.618(15)
Cd4 Cd11 Cd12 . . 110.084(14)
Cd4 Cd11 Cd14 . . 60.908(11)
Cd4 Cd11 Cd19b . . 57.29(2)
Cd4 Cd11 Cu3a . . 113.46(3)
Cd4 Cd11 Cu5b . . 113.21(2)
Cd8 Cd11 Cd12 . . 121.124(13)
Cd8 Cd11 Cd14 . . 120.545(13)
Cd8 Cd11 Cd19b . . 107.39(2)
Cd8 Cd11 Cu3a . . 100.23(3)
Cd8 Cd11 Cu5b . . 64.76(3)
Cd12 Cd11 Cd14 . . 57.654(11)
Cd12 Cd11 Cd19b . . 127.72(2)
Cd12 Cd11 Cu3a . . 91.80(4)
Cd12 Cd11 Cu5b . . 124.68(3)
Cd14 Cd11 Cd19b . . 113.41(2)
Cd14 Cd11 Cu3a . . 137.27(4)
Cd14 Cd11 Cu5b . . 173.05(2)
Cd19b Cd11 Cu3a . . 59.77(4)
Cd19b Cd11 Cu5b . . 59.74(3)
Cu3a Cd11 Cu5b . . 39.73(4)
Ca1 Cd12 Ca4 . . 114.58(2)
Ca1 Cd12 Ca4 . 7_555 61.989(19)
Ca1 Cd12 Ca5 . . 63.73(2)
Ca1 Cd12 Ca9a . 5_455 120.18(4)
Ca1 Cd12 Ca9b . 5_455 123.58(5)
Ca1 Cd12 Ca10a . . 176.28(3)
Ca1 Cd12 Cd3 . 7_555 114.244(18)
Ca1 Cd12 Cd5 . . 62.634(15)
Ca1 Cd12 Cd11 . . 119.721(17)
Ca1 Cd12 Cd14 . . 114.637(16)
Ca1 Cd12 Cd15 . . 64.531(16)
Ca1 Cd12 Cd20a . . 60.96(2)
Ca1 Cd12 Cd20b . . 69.74(3)
Ca4 Cd12 Ca4 . 7_555 60.23(2)
Ca4 Cd12 Ca5 . . 126.72(2)
Ca4 Cd12 Ca9a . 5_455 117.05(5)
Ca4 Cd12 Ca9b . 5_455 112.36(6)
Ca4 Cd12 Ca10a . . 63.93(3)
Ca4 Cd12 Cd3 . 7_555 63.601(15)
Ca4 Cd12 Cd5 . . 65.861(15)
Ca4 Cd12 Cd11 . . 115.001(19)
Ca4 Cd12 Cd14 . . 68.587(17)
Ca4 Cd12 Cd15 . . 111.120(19)
Ca4 Cd12 Cd20a . . 167.43(3)
Ca4 Cd12 Cd20b . . 171.58(2)
Ca4 Cd12 Ca5 7_555 . 118.97(2)
Ca4 Cd12 Ca9a 7_555 5_455 125.75(6)
Ca4 Cd12 Ca9b 7_555 5_455 123.35(7)
Ca4 Cd12 Ca10a 7_555 . 114.95(3)
Ca4 Cd12 Cd3 7_555 7_555 65.059(15)
Ca4 Cd12 Cd5 7_555 . 63.135(15)
Ca4 Cd12 Cd11 7_555 . 173.862(17)
Ca4 Cd12 Cd14 7_555 . 115.559(17)
Ca4 Cd12 Cd15 7_555 . 63.607(16)
Ca4 Cd12 Cd20a 7_555 . 109.29(3)
Ca4 Cd12 Cd20b 7_555 . 119.16(3)
Ca5 Cd12 Ca9a . 5_455 104.35(6)
Ca5 Cd12 Ca9b . 5_455 108.68(7)
Ca5 Cd12 Ca10a . . 119.96(3)
Ca5 Cd12 Cd3 . 7_555 169.667(19)
Ca5 Cd12 Cd5 . . 68.759(17)
Ca5 Cd12 Cd11 . . 59.923(17)
Ca5 Cd12 Cd14 . . 66.242(17)
Ca5 Cd12 Cd15 . . 113.536(18)
Ca5 Cd12 Cd20a . . 63.37(2)
Ca5 Cd12 Cd20b . . 61.47(2)
Ca9a Cd12 Ca9b 5_455 5_455 4.76(8)
Ca9a Cd12 Ca10a 5_455 . 59.37(5)
Ca9a Cd12 Cd3 5_455 7_555 67.36(5)
Ca9a Cd12 Cd5 5_455 . 171.11(6)
Ca9a Cd12 Cd11 5_455 . 59.27(6)
Ca9a Cd12 Cd14 5_455 . 110.71(5)
Ca9a Cd12 Cd15 5_455 . 70.30(5)
Ca9a Cd12 Cd20a 5_455 . 61.99(5)
Ca9a Cd12 Cd20b 5_455 . 55.70(5)
Ca9b Cd12 Ca10a 5_455 . 55.73(6)
Ca9b Cd12 Cd3 5_455 7_555 63.29(7)
Ca9b Cd12 Cd5 5_455 . 172.08(6)
Ca9b Cd12 Cd11 5_455 . 61.35(7)
Ca9b Cd12 Cd14 5_455 . 110.31(6)
Ca9b Cd12 Cd15 5_455 . 70.71(6)
Ca9b Cd12 Cd20a 5_455 . 66.34(5)
Ca9b Cd12 Cd20b 5_455 . 60.30(6)
Ca10a Cd12 Cd3 . 7_555 62.05(3)
Ca10a Cd12 Cd5 . . 118.43(3)
Ca10a Cd12 Cd11 . . 63.56(3)
Ca10a Cd12 Cd14 . . 68.32(3)
Ca10a Cd12 Cd15 . . 112.49(3)
Ca10a Cd12 Cd20a . . 119.70(3)
Ca10a Cd12 Cd20b . . 111.28(4)
Cd3 Cd12 Cd5 7_555 . 120.096(13)
Cd3 Cd12 Cd11 7_555 . 117.175(13)
Cd3 Cd12 Cd14 7_555 . 121.759(12)
Cd3 Cd12 Cd15 7_555 . 58.590(11)
Cd3 Cd12 Cd20a 7_555 . 106.508(16)
Cd3 Cd12 Cd20b 7_555 . 108.195(19)
Cd5 Cd12 Cd11 . . 111.853(12)
Cd5 Cd12 Cd14 . . 61.778(10)
Cd5 Cd12 Cd15 . . 117.207(15)
Cd5 Cd12 Cd20a . . 117.198(18)
Cd5 Cd12 Cd20b . . 122.01(2)
Cd11 Cd12 Cd14 . . 58.308(11)
Cd11 Cd12 Cd15 . . 122.528(14)
Cd11 Cd12 Cd20a . . 75.92(2)
Cd11 Cd12 Cd20b . . 66.17(3)
Cd14 Cd12 Cd15 . . 178.985(16)
Cd14 Cd12 Cd20a . . 123.92(2)
Cd14 Cd12 Cd20b . . 116.94(2)
Cd15 Cd12 Cd20a . . 56.355(19)
Cd15 Cd12 Cd20b . . 63.47(2)
Cd20a Cd12 Cd20b . . 10.04(3)
Ca3 Cd13 Ca5 . 7_556 125.42(2)
Ca3 Cd13 Ca6a . . 69.31(3)
Ca3 Cd13 Ca6b . . 73.30(5)
Ca3 Cd13 Ca7 . . 65.73(2)
Ca3 Cd13 Cd4 . . 66.893(17)
Ca3 Cd13 Cd7 . 7_556 117.326(19)
Ca3 Cd13 Cd7 . 8_455 64.857(17)
Ca3 Cd13 Cd13 . 4_555 114.669(17)
Ca3 Cd13 Cd21 . 6_546 168.515(19)
Ca3 Cd13 Cd22a . . 65.716(16)
Ca3 Cd13 Cd22b . . 65.716(16)
Ca3 Cd13 Cu2 . . 111.888(17)
Ca3 Cd13 Cu4a . 6_546 128.81(4)
Ca3 Cd13 Cu4b . 6_546 130.80(3)
Ca5 Cd13 Ca6a 7_556 . 115.65(4)
Ca5 Cd13 Ca6b 7_556 . 110.57(5)
Ca5 Cd13 Ca7 7_556 . 70.37(2)
Ca5 Cd13 Cd4 7_556 . 66.742(18)
Ca5 Cd13 Cd7 7_556 7_556 66.824(18)
Ca5 Cd13 Cd7 7_556 8_455 119.930(19)
Ca5 Cd13 Cd13 7_556 4_555 113.907(18)
Ca5 Cd13 Cd21 7_556 6_546 65.330(17)
Ca5 Cd13 Cd22a 7_556 . 168.73(2)
Ca5 Cd13 Cd22b 7_556 . 168.73(2)
Ca5 Cd13 Cu2 7_556 . 114.645(19)
Ca5 Cd13 Cu4a 7_556 6_546 66.53(3)
Ca5 Cd13 Cu4b 7_556 6_546 61.99(2)
Ca6a Cd13 Ca6b . . 5.32(6)
Ca6a Cd13 Ca7 . . 124.62(3)
Ca6a Cd13 Cd4 . . 67.51(3)
Ca6a Cd13 Cd7 . 7_556 170.62(3)
Ca6a Cd13 Cd7 . 8_455 121.48(4)
Ca6a Cd13 Cd13 . 4_555 62.03(2)
Ca6a Cd13 Cd21 . 6_546 111.14(3)
Ca6a Cd13 Cd22a . . 68.12(4)
Ca6a Cd13 Cd22b . . 68.12(4)
Ca6a Cd13 Cu2 . . 111.55(3)
Ca6a Cd13 Cu4a . 6_546 62.54(5)
Ca6a Cd13 Cu4b . 6_546 66.04(4)
Ca6b Cd13 Ca7 . . 125.43(4)
Ca6b Cd13 Cd4 . . 65.38(4)
Ca6b Cd13 Cd7 . 7_556 168.88(4)
Ca6b Cd13 Cd7 . 8_455 126.80(5)
Ca6b Cd13 Cd13 . 4_555 61.89(3)
Ca6b Cd13 Cd21 . 6_546 107.98(4)
Ca6b Cd13 Cd22a . . 72.78(5)
Ca6b Cd13 Cd22b . . 72.78(5)
Ca6b Cd13 Cu2 . . 113.78(4)
Ca6b Cd13 Cu4a . 6_546 57.71(6)
Ca6b Cd13 Cu4b . 6_546 61.08(5)
Ca7 Cd13 Cd4 . . 66.228(19)
Ca7 Cd13 Cd7 . 7_556 64.708(19)
Ca7 Cd13 Cd7 . 8_455 63.389(16)
Ca7 Cd13 Cd13 . 4_555 170.63(2)
Ca7 Cd13 Cd21 . 6_546 119.359(19)
Ca7 Cd13 Cd22a . . 117.070(16)
Ca7 Cd13 Cd22b . . 117.070(16)
Ca7 Cd13 Cu2 . . 114.036(19)
Ca7 Cd13 Cu4a . 6_546 132.63(3)
Ca7 Cd13 Cu4b . 6_546 128.53(2)
Cd4 Cd13 Cd7 . 7_556 120.595(13)
Cd4 Cd13 Cd7 . 8_455 120.400(13)
Cd4 Cd13 Cd13 . 4_555 122.950(14)
Cd4 Cd13 Cd21 . 6_546 124.312(13)
Cd4 Cd13 Cd22a . . 123.378(15)
Cd4 Cd13 Cd22b . . 123.378(15)
Cd4 Cd13 Cu2 . . 178.612(12)
Cd4 Cd13 Cu4a . 6_546 79.30(3)
Cd4 Cd13 Cu4b . 6_546 77.73(2)
Cd7 Cd13 Cd7 7_556 8_455 59.986(10)
Cd7 Cd13 Cd13 7_556 4_555 108.596(13)
Cd7 Cd13 Cd21 7_556 6_546 60.940(11)
Cd7 Cd13 Cd22a 7_556 . 107.716(15)
Cd7 Cd13 Cd22b 7_556 . 107.716(15)
Cd7 Cd13 Cu2 7_556 . 60.439(9)
Cd7 Cd13 Cu4a 7_556 6_546 112.71(4)
Cd7 Cd13 Cu4b 7_556 6_546 109.71(3)
Cd7 Cd13 Cd13 8_455 4_555 107.861(12)
Cd7 Cd13 Cd21 8_455 6_546 107.222(14)
Cd7 Cd13 Cd22a 8_455 . 61.086(10)
Cd7 Cd13 Cd22b 8_455 . 61.086(10)
Cd7 Cd13 Cu2 8_455 . 59.065(8)
Cd7 Cd13 Cu4a 8_455 6_546 160.28(3)
Cd7 Cd13 Cu4b 8_455 6_546 161.62(3)
Cd13 Cd13 Cd21 4_555 6_546 58.460(8)
Cd13 Cd13 Cd22a 4_555 . 57.439(8)
Cd13 Cd13 Cd22b 4_555 . 57.439(8)
Cd13 Cd13 Cu2 4_555 . 56.738(8)
Cd13 Cd13 Cu4a 4_555 6_546 55.17(2)
Cd13 Cd13 Cu4b 4_555 6_546 59.015(13)
Cd21 Cd13 Cd22a 6_546 . 103.436(12)
Cd21 Cd13 Cd22b 6_546 . 103.436(12)
Cd21 Cd13 Cu2 6_546 . 56.873(9)
Cd21 Cd13 Cu4a 6_546 6_546 56.73(4)
Cd21 Cd13 Cu4b 6_546 6_546 55.64(3)
Cd22a Cd13 Cd22b . . 0.0(5)
Cd22a Cd13 Cu2 . . 55.243(10)
Cd22a Cd13 Cu4a . 6_546 108.72(2)
Cd22a Cd13 Cu4b . 6_546 113.173(16)
Cd22b Cd13 Cu2 . . 55.243(10)
Cd22b Cd13 Cu4a . 6_546 108.72(2)
Cd22b Cd13 Cu4b . 6_546 113.173(16)
Cu2 Cd13 Cu4a . 6_546 101.22(3)
Cu2 Cd13 Cu4b . 6_546 102.88(2)
Cu4a Cd13 Cu4b 6_546 6_546 4.55(3)
Ca2 Cd14 Ca3 . . 117.18(2)
Ca2 Cd14 Ca4 . . 62.82(2)
Ca2 Cd14 Ca5 . . 120.24(2)
Ca2 Cd14 Ca6a . . 65.39(5)
Ca2 Cd14 Ca6b . . 65.95(6)
Ca2 Cd14 Cd4 . . 124.10(2)
Ca2 Cd14 Cd5 . . 64.22(2)
Ca2 Cd14 Cd10 . . 63.565(19)
Ca2 Cd14 Cd11 . . 176.44(2)
Ca2 Cd14 Cd12 . . 112.96(2)
Ca2 Cd14 Cd17 . . 64.849(18)
Ca3 Cd14 Ca4 . . 112.57(2)
Ca3 Cd14 Ca5 . . 114.68(2)
Ca3 Cd14 Ca6a . . 67.33(4)
Ca3 Cd14 Ca6b . . 70.55(6)
Ca3 Cd14 Cd4 . . 63.609(15)
Ca3 Cd14 Cd5 . . 173.928(17)
Ca3 Cd14 Cd10 . . 62.301(16)
Ca3 Cd14 Cd11 . . 63.916(16)
Ca3 Cd14 Cd12 . . 116.222(17)
Ca3 Cd14 Cd17 . . 127.352(18)
Ca4 Cd14 Ca5 . . 119.36(2)
Ca4 Cd14 Ca6a . . 119.41(4)
Ca4 Cd14 Ca6b . . 122.55(5)
Ca4 Cd14 Cd4 . . 172.869(18)
Ca4 Cd14 Cd5 . . 62.316(16)
Ca4 Cd14 Cd10 . . 61.428(16)
Ca4 Cd14 Cd11 . . 113.628(17)
Ca4 Cd14 Cd12 . . 61.246(15)
Ca4 Cd14 Cd17 . . 112.884(18)
Ca5 Cd14 Ca6a . . 112.56(4)
Ca5 Cd14 Ca6b . . 107.65(5)
Ca5 Cd14 Cd4 . . 59.959(17)
Ca5 Cd14 Cd5 . . 67.418(17)
Ca5 Cd14 Cd10 . . 176.18(2)
Ca5 Cd14 Cd11 . . 60.773(17)
Ca5 Cd14 Cd12 . . 64.923(16)
Ca5 Cd14 Cd17 . . 60.969(16)
Ca6a Cd14 Ca6b . . 5.19(6)
Ca6a Cd14 Cd4 . . 65.49(4)
Ca6a Cd14 Cd5 . . 117.64(4)
Ca6a Cd14 Cd10 . . 68.88(4)
Ca6a Cd14 Cd11 . . 117.74(4)
Ca6a Cd14 Cd12 . . 176.14(4)
Ca6a Cd14 Cd17 . . 68.09(4)
Ca6b Cd14 Cd4 . . 62.78(5)
Ca6b Cd14 Cd5 . . 114.68(6)
Ca6b Cd14 Cd10 . . 73.89(5)
Ca6b Cd14 Cd11 . . 117.33(5)
Ca6b Cd14 Cd12 . . 171.25(5)
Ca6b Cd14 Cd17 . . 63.35(5)
Cd4 Cd14 Cd5 . . 121.071(12)
Cd4 Cd14 Cd10 . . 118.729(15)
Cd4 Cd14 Cd11 . . 59.465(11)
Cd4 Cd14 Cd12 . . 114.247(13)
Cd4 Cd14 Cd17 . . 73.391(11)
Cd5 Cd14 Cd10 . . 115.334(14)
Cd5 Cd14 Cd11 . . 114.300(13)
Cd5 Cd14 Cd12 . . 58.925(10)
Cd5 Cd14 Cd17 . . 58.720(11)
Cd10 Cd14 Cd11 . . 115.410(13)
Cd10 Cd14 Cd12 . . 113.825(12)
Cd10 Cd14 Cd17 . . 122.552(13)
Cd11 Cd14 Cd12 . . 64.038(11)
Cd11 Cd14 Cd17 . . 117.509(12)
Cd12 Cd14 Cd17 . . 108.074(13)
Ca1 Cd15 Ca1 . 4_565 65.288(19)
Ca1 Cd15 Ca2 . 6_555 116.47(2)
Ca1 Cd15 Ca4 . 6_555 117.43(2)
Ca1 Cd15 Ca4 . 7_555 62.895(18)
Ca1 Cd15 Ca9a . 5_455 111.53(4)
Ca1 Cd15 Cd1 . . 64.314(18)
Ca1 Cd15 Cd3 . 6_555 175.07(2)
Ca1 Cd15 Cd3 . 7_555 116.914(14)
Ca1 Cd15 Cd12 . . 64.796(16)
Ca1 Cd15 Cd12 . 4_565 117.500(19)
Ca1 Cd15 Cd20a . . 62.54(2)
Ca1 Cd15 Cd20b . . 68.68(2)
Ca1 Cd15 Ca2 4_565 6_555 116.47(2)
Ca1 Cd15 Ca4 4_565 6_555 62.895(18)
Ca1 Cd15 Ca4 4_565 7_555 117.43(2)
Ca1 Cd15 Ca9a 4_565 5_455 111.53(4)
Ca1 Cd15 Cd1 4_565 . 64.314(18)
Ca1 Cd15 Cd3 4_565 6_555 116.914(14)
Ca1 Cd15 Cd3 4_565 7_555 175.07(2)
Ca1 Cd15 Cd12 4_565 . 117.500(19)
Ca1 Cd15 Cd12 4_565 4_565 64.796(16)
Ca1 Cd15 Cd20a 4_565 . 62.54(2)
Ca1 Cd15 Cd20b 4_565 . 68.68(2)
Ca2 Cd15 Ca4 6_555 6_555 63.298(16)
Ca2 Cd15 Ca4 6_555 7_555 63.298(16)
Ca2 Cd15 Ca9a 6_555 5_455 122.20(5)
Ca2 Cd15 Cd1 6_555 . 62.95(2)
Ca2 Cd15 Cd3 6_555 6_555 66.988(18)
Ca2 Cd15 Cd3 6_555 7_555 66.988(18)
Ca2 Cd15 Cd12 6_555 . 118.074(12)
Ca2 Cd15 Cd12 6_555 4_565 118.074(12)
Ca2 Cd15 Cd20a 6_555 . 178.76(3)
Ca2 Cd15 Cd20b 6_555 . 173.61(3)
Ca4 Cd15 Ca4 6_555 7_555 116.29(2)
Ca4 Cd15 Ca9a 6_555 5_455 118.28(2)
Ca4 Cd15 Cd1 6_555 . 63.196(16)
Ca4 Cd15 Cd3 6_555 6_555 67.019(15)
Ca4 Cd15 Cd3 6_555 7_555 117.750(17)
Ca4 Cd15 Cd12 6_555 . 176.90(2)
Ca4 Cd15 Cd12 6_555 4_565 66.481(16)
Ca4 Cd15 Cd20a 6_555 . 116.312(16)
Ca4 Cd15 Cd20b 6_555 . 118.513(16)
Ca4 Cd15 Ca9a 7_555 5_455 118.28(2)
Ca4 Cd15 Cd1 7_555 . 63.196(16)
Ca4 Cd15 Cd3 7_555 6_555 117.750(17)
Ca4 Cd15 Cd3 7_555 7_555 67.019(15)
Ca4 Cd15 Cd12 7_555 . 66.481(16)
Ca4 Cd15 Cd12 7_555 4_565 176.90(2)
Ca4 Cd15 Cd20a 7_555 . 116.312(16)
Ca4 Cd15 Cd20b 7_555 . 118.513(16)
Ca9a Cd15 Cd1 5_455 . 174.85(5)
Ca9a Cd15 Cd3 5_455 6_555 63.68(4)
Ca9a Cd15 Cd3 5_455 7_555 63.68(4)
Ca9a Cd15 Cd12 5_455 . 58.630(16)
Ca9a Cd15 Cd12 5_455 4_565 58.630(16)
Ca9a Cd15 Cd20a 5_455 . 59.04(5)
Ca9a Cd15 Cd20b 5_455 . 51.41(5)
Cd1 Cd15 Cd3 . 6_555 120.541(16)
Cd1 Cd15 Cd3 . 7_555 120.541(16)
Cd1 Cd15 Cd12 . . 119.866(10)
Cd1 Cd15 Cd12 . 4_565 119.866(10)
Cd1 Cd15 Cd20a . . 115.81(2)
Cd1 Cd15 Cd20b . . 123.44(3)
Cd3 Cd15 Cd3 6_555 7_555 60.520(11)
Cd3 Cd15 Cd12 6_555 . 110.671(15)
Cd3 Cd15 Cd12 6_555 4_565 61.564(9)
Cd3 Cd15 Cd20a 6_555 . 114.05(2)
Cd3 Cd15 Cd20b 6_555 . 107.63(2)
Cd3 Cd15 Cd12 7_555 . 61.564(9)
Cd3 Cd15 Cd12 7_555 4_565 110.671(15)
Cd3 Cd15 Cd20a 7_555 . 114.05(2)
Cd3 Cd15 Cd20b 7_555 . 107.63(2)
Cd12 Cd15 Cd12 . 4_565 110.717(18)
Cd12 Cd15 Cd20a . . 62.380(12)
Cd12 Cd15 Cd20b . . 59.791(12)
Cd12 Cd15 Cd20a 4_565 . 62.380(12)
Cd12 Cd15 Cd20b 4_565 . 59.791(12)
Cd20a Cd15 Cd20b . . 7.62(3)
Ca7 Cd16 Ca7 5_545 8_555 117.41(2)
Ca7 Cd16 Ca8 5_545 . 117.040(17)
Ca7 Cd16 Cd8 5_545 5_545 67.477(19)
Ca7 Cd16 Cd8 5_545 8_555 115.04(2)
Ca7 Cd16 Cd16 5_545 2_656 79.252(19)
Ca7 Cd16 Cd24a 5_545 . 110.36(2)
Ca7 Cd16 Cd24a 5_545 2_656 59.977(16)
Ca7 Cd16 Cd24b 5_545 . 110.36(2)
Ca7 Cd16 Cu5a 5_545 5_545 66.54(2)
Ca7 Cd16 Ca8 8_555 . 117.040(17)
Ca7 Cd16 Cd8 8_555 5_545 115.04(2)
Ca7 Cd16 Cd8 8_555 8_555 67.477(19)
Ca7 Cd16 Cd16 8_555 2_656 79.252(19)
Ca7 Cd16 Cd24a 8_555 . 110.36(2)
Ca7 Cd16 Cd24a 8_555 2_656 59.977(16)
Ca7 Cd16 Cd24b 8_555 . 110.36(2)
Ca7 Cd16 Cu5a 8_555 5_545 66.54(2)
Ca8 Cd16 Cd8 . 5_545 62.60(2)
Ca8 Cd16 Cd8 . 8_555 62.60(2)
Ca8 Cd16 Cd16 . 2_656 139.98(3)
Ca8 Cd16 Cd24a . . 76.90(3)
Ca8 Cd16 Cd24a . 2_656 166.66(3)
Ca8 Cd16 Cd24b . . 76.90(3)
Ca8 Cd16 Cu5a . 5_545 111.08(4)
Cd8 Cd16 Cd8 5_545 8_555 56.308(12)
Cd8 Cd16 Cd16 5_545 2_656 146.722(11)
Cd8 Cd16 Cd24a 5_545 . 128.917(16)
Cd8 Cd16 Cd24a 5_545 2_656 105.913(18)
Cd8 Cd16 Cd24b 5_545 . 128.917(16)
Cd8 Cd16 Cu5a 5_545 5_545 57.57(3)
Cd8 Cd16 Cd16 8_555 2_656 146.722(11)
Cd8 Cd16 Cd24a 8_555 . 128.917(16)
Cd8 Cd16 Cd24a 8_555 2_656 105.913(18)
Cd8 Cd16 Cd24b 8_555 . 128.917(16)
Cd8 Cd16 Cu5a 8_555 5_545 57.57(3)
Cd16 Cd16 Cd24a 2_656 . 63.081(17)
Cd16 Cd16 Cd24a 2_656 2_656 53.363(16)
Cd16 Cd16 Cd24b 2_656 . 63.081(17)
Cd16 Cd16 Cu5a 2_656 5_545 108.94(3)
Cd24a Cd16 Cd24a . 2_656 116.44(2)
Cd24a Cd16 Cd24b . . 0.0(5)
Cd24a Cd16 Cu5a . 5_545 172.03(4)
Cd24a Cd16 Cd24b 2_656 . 116.44(2)
Cd24a Cd16 Cu5a 2_656 5_545 55.58(3)
Cd24b Cd16 Cu5a . 5_545 172.03(4)
Ca2 Cd17 Ca5 . . 126.748(18)
Ca2 Cd17 Ca6a . . 63.40(5)
Ca2 Cd17 Ca6b . . 66.41(6)
Ca2 Cd17 Ca8 . . 62.22(3)
Ca2 Cd17 Cd2 . . 111.68(2)
Ca2 Cd17 Cd5 . . 64.901(16)
Ca2 Cd17 Cd14 . . 64.426(15)
Ca2 Cd17 Cd17 . 4_555 63.912(11)
Ca2 Cd17 Cd19a . 7_556 140.16(3)
Ca2 Cd17 Cd19b . 7_556 145.17(3)
Ca2 Cd17 Cd24a . . 117.946(15)
Ca2 Cd17 Cd24b . . 117.946(15)
Ca5 Cd17 Ca6a . . 113.71(3)
Ca5 Cd17 Ca6b . . 114.42(4)
Ca5 Cd17 Ca8 . . 124.04(2)
Ca5 Cd17 Cd2 . . 68.451(18)
Ca5 Cd17 Cd5 . . 71.576(18)
Ca5 Cd17 Cd14 . . 68.814(16)
Ca5 Cd17 Cd17 . 4_555 168.29(2)
Ca5 Cd17 Cd19a . 7_556 76.26(2)
Ca5 Cd17 Cd19b . 7_556 69.17(3)
Ca5 Cd17 Cd24a . . 113.756(17)
Ca5 Cd17 Cd24b . . 113.756(17)
Ca6a Cd17 Ca6b . . 4.00(6)
Ca6a Cd17 Ca8 . . 116.50(4)
Ca6a Cd17 Cd2 . . 175.06(4)
Ca6a Cd17 Cd5 . . 114.93(4)
Ca6a Cd17 Cd14 . . 61.86(3)
Ca6a Cd17 Cd17 . 4_555 64.86(2)
Ca6a Cd17 Cd19a . 7_556 77.88(4)
Ca6a Cd17 Cd19b . 7_556 81.96(5)
Ca6a Cd17 Cd24a . . 105.66(3)
Ca6a Cd17 Cd24b . . 105.66(3)
Ca6b Cd17 Ca8 . . 117.43(4)
Ca6b Cd17 Cd2 . . 177.09(4)
Ca6b Cd17 Cd5 . . 118.93(5)
Ca6b Cd17 Cd14 . . 65.28(4)
Ca6b Cd17 Cd17 . 4_555 63.29(3)
Ca6b Cd17 Cd19a . 7_556 74.50(6)
Ca6b Cd17 Cd19b . 7_556 78.82(6)
Ca6b Cd17 Cd24a . . 102.01(4)
Ca6b Cd17 Cd24b . . 102.01(4)
Ca8 Cd17 Cd2 . . 59.734(15)
Ca8 Cd17 Cd5 . . 66.184(16)
Ca8 Cd17 Cd14 . . 116.56(2)
Ca8 Cd17 Cd17 . 4_555 63.527(14)
Ca8 Cd17 Cd19a . 7_556 136.90(2)
Ca8 Cd17 Cd19b . 7_556 140.03(3)
Ca8 Cd17 Cd24a . . 74.45(2)
Ca8 Cd17 Cd24b . . 74.45(2)
Cd2 Cd17 Cd5 . . 61.061(10)
Cd2 Cd17 Cd14 . . 116.193(13)
Cd2 Cd17 Cd17 . 4_555 114.007(14)
Cd2 Cd17 Cd19a . 7_556 107.051(17)
Cd2 Cd17 Cd19b . 7_556 102.98(2)
Cd2 Cd17 Cd24a . . 76.826(14)
Cd2 Cd17 Cd24b . . 76.826(14)
Cd5 Cd17 Cd14 . . 61.784(11)
Cd5 Cd17 Cd17 . 4_555 119.936(14)
Cd5 Cd17 Cd19a . 7_556 147.83(2)
Cd5 Cd17 Cd19b . 7_556 140.74(2)
Cd5 Cd17 Cd24a . . 132.512(19)
Cd5 Cd17 Cd24b . . 132.512(19)
Cd14 Cd17 Cd17 . 4_555 117.380(13)
Cd14 Cd17 Cd19a . 7_556 106.099(19)
Cd14 Cd17 Cd19b . 7_556 103.40(2)
Cd14 Cd17 Cd24a . . 165.68(2)
Cd14 Cd17 Cd24b . . 165.68(2)
Cd17 Cd17 Cd19a 4_555 7_556 92.220(18)
Cd17 Cd17 Cd19b 4_555 7_556 99.28(2)
Cd17 Cd17 Cd24a 4_555 . 57.633(9)
Cd17 Cd17 Cd24b 4_555 . 57.633(9)
Cd19a Cd17 Cd19b 7_556 7_556 7.13(2)
Cd19a Cd17 Cd24a 7_556 . 62.453(19)
Cd19a Cd17 Cd24b 7_556 . 62.453(19)
Cd19b Cd17 Cd24a 7_556 . 66.24(2)
Cd19b Cd17 Cd24b 7_556 . 66.24(2)
Cd24a Cd17 Cd24b . . 0.0(5)
Ca8 Cd18 Ca9b . . 113.82(8)
Ca8 Cd18 Ca9b . 2_655 115.62(8)
Ca8 Cd18 Cd18 . 2_655 177.75(3)
Ca9b Cd18 Ca9b . 2_655 130.56(11)
Ca9b Cd18 Cd18 . 2_655 63.93(7)
Ca9b Cd18 Cd18 2_655 2_655 66.63(8)
Ca5 Cd19a Ca7 . . 118.29(3)
Ca5 Cd19a Cd4 . 7_556 64.83(2)
Ca5 Cd19a Cd17 . 7_556 139.46(3)
Ca5 Cd19a Cd19b . . 77.2(2)
Ca5 Cd19a Cd24a . 6_556 163.08(3)
Ca5 Cd19a Cu3a . . 69.48(4)
Ca5 Cd19a Cu4a . . 65.01(4)
Ca5 Cd19a Cu4b . . 64.49(3)
Ca5 Cd19a Cu5b . . 102.03(4)
Ca7 Cd19a Cd4 . 7_556 121.04(3)
Ca7 Cd19a Cd17 . 7_556 82.48(3)
Ca7 Cd19a Cd19b . . 59.79(18)
Ca7 Cd19a Cd24a . 6_556 61.41(2)
Ca7 Cd19a Cu3a . . 107.85(4)
Ca7 Cd19a Cu4a . . 160.69(4)
Ca7 Cd19a Cu4b . . 153.78(4)
Ca7 Cd19a Cu5b . . 72.27(3)
Cd4 Cd19a Cd17 7_556 7_556 74.630(18)
Cd4 Cd19a Cd19b 7_556 . 65.15(16)
Cd4 Cd19a Cd24a 7_556 6_556 131.14(3)
Cd4 Cd19a Cu3a 7_556 . 124.18(4)
Cd4 Cd19a Cu4a 7_556 . 78.07(3)
Cd4 Cd19a Cu4b 7_556 . 84.48(3)
Cd4 Cd19a Cu5b 7_556 . 164.15(4)
Cd17 Cd19a Cd19b 7_556 . 86.52(19)
Cd17 Cd19a Cd24a 7_556 6_556 56.823(18)
Cd17 Cd19a Cu3a 7_556 . 140.75(4)
Cd17 Cd19a Cu4a 7_556 . 107.29(4)
Cd17 Cd19a Cu4b 7_556 . 112.67(4)
Cd17 Cd19a Cu5b 7_556 . 117.91(4)
Cd19b Cd19a Cd24a . 6_556 113.1(2)
Cd19b Cd19a Cu3a . . 131.84(19)
Cd19b Cd19a Cu4a . . 135.7(2)
Cd19b Cd19a Cu4b . . 138.8(2)
Cd19b Cd19a Cu5b . . 122.55(16)
Cd24a Cd19a Cu3a 6_556 . 94.17(4)
Cd24a Cd19a Cu4a 6_556 . 109.44(4)
Cd24a Cd19a Cu4b 6_556 . 107.85(3)
Cd24a Cd19a Cu5b 6_556 . 61.25(3)
Cu3a Cd19a Cu4a . . 54.08(5)
Cu3a Cd19a Cu4b . . 46.83(4)
Cu3a Cd19a Cu5b . . 39.99(4)
Cu4a Cd19a Cu4b . . 7.25(4)
Cu4a Cd19a Cu5b . . 88.42(4)
Cu4b Cd19a Cu5b . . 81.61(4)
Ca5 Cd19b Ca5 . 7_556 105.81(3)
Ca5 Cd19b Ca7 . . 125.43(4)
Ca5 Cd19b Cd4 . . 62.15(3)
Ca5 Cd19b Cd4 . 7_556 66.97(3)
Ca5 Cd19b Cd11 . . 60.68(2)
Ca5 Cd19b Cd17 . 7_556 142.66(3)
Ca5 Cd19b Cd19a . . 96.9(2)
Ca5 Cd19b Cd24a . 6_556 153.97(4)
Ca5 Cd19b Cu4b . . 63.13(3)
Ca5 Cd19b Cu5b . . 99.12(4)
Ca5 Cd19b Ca7 7_556 . 71.57(3)
Ca5 Cd19b Cd4 7_556 . 63.34(2)
Ca5 Cd19b Cd4 7_556 7_556 61.31(2)
Ca5 Cd19b Cd11 7_556 . 118.34(3)
Ca5 Cd19b Cd17 7_556 7_556 60.71(2)
Ca5 Cd19b Cd19a 7_556 . 146.53(19)
Ca5 Cd19b Cd24a 7_556 6_556 100.15(3)
Ca5 Cd19b Cu4b 7_556 . 142.21(4)
Ca5 Cd19b Cu5b 7_556 . 143.34(4)
Ca7 Cd19b Cd4 . . 69.71(3)
Ca7 Cd19b Cd4 . 7_556 132.58(4)
Ca7 Cd19b Cd11 . . 72.93(3)
Ca7 Cd19b Cd17 . 7_556 85.44(3)
Ca7 Cd19b Cd19a . . 114.31(19)
Ca7 Cd19b Cd24a . 6_556 61.63(3)
Ca7 Cd19b Cu4b . . 145.49(4)
Ca7 Cd19b Cu5b . . 72.13(3)
Cd4 Cd19b Cd4 . 7_556 84.30(3)
Cd4 Cd19b Cd11 . . 57.681(18)
Cd4 Cd19b Cd17 . 7_556 123.42(4)
Cd4 Cd19b Cd19a . . 150.1(2)
Cd4 Cd19b Cd24a . 6_556 131.33(3)
Cd4 Cd19b Cu4b . . 124.69(4)
Cd4 Cd19b Cu5b . . 107.88(3)
Cd4 Cd19b Cd11 7_556 . 125.02(4)
Cd4 Cd19b Cd17 7_556 7_556 76.62(2)
Cd4 Cd19b Cd19a 7_556 . 107.97(17)
Cd4 Cd19b Cd24a 7_556 6_556 129.87(3)
Cd4 Cd19b Cu4b 7_556 . 81.89(3)
Cd4 Cd19b Cu5b 7_556 . 155.27(5)
Cd11 Cd19b Cd17 . 7_556 156.48(4)
Cd11 Cd19b Cd19a . . 94.10(17)
Cd11 Cd19b Cd24a . 6_556 104.98(3)
Cd11 Cd19b Cu4b . . 88.85(4)
Cd11 Cd19b Cu5b . . 53.64(2)
Cd17 Cd19b Cd19a 7_556 . 86.35(19)
Cd17 Cd19b Cd24a 7_556 6_556 55.06(2)
Cd17 Cd19b Cu4b 7_556 . 104.76(4)
Cd17 Cd19b Cu5b 7_556 . 111.38(4)
Cd19a Cd19b Cd24a . 6_556 60.78(19)
Cd19a Cd19b Cu4b . . 36.42(19)
Cd19a Cd19b Cu5b . . 51.50(15)
Cd24a Cd19b Cu4b 6_556 . 96.96(3)
Cd24a Cd19b Cu5b 6_556 . 57.20(3)
Cu4b Cd19b Cu5b . . 73.46(4)
Ca1 Cd20a Ca1 . 4_565 68.81(3)
Ca1 Cd20a Ca5 . . 66.24(2)
Ca1 Cd20a Ca5 . 4_565 124.14(3)
Ca1 Cd20a Ca9a . 5_455 126.38(5)
Ca1 Cd20a Ca9b . 5_455 124.89(6)
Ca1 Cd20a Cd12 . . 66.596(19)
Ca1 Cd20a Cd12 . 4_565 121.52(4)
Ca1 Cd20a Cd15 . . 68.34(3)
Ca1 Cd20a Cd20b . . 143.96(5)
Ca1 Cd20a Cd21 . . 64.94(2)
Ca1 Cd20a Cu3a . . 138.38(3)
Ca1 Cd20a Ca5 4_565 . 124.14(3)
Ca1 Cd20a Ca5 4_565 4_565 66.24(2)
Ca1 Cd20a Ca9a 4_565 5_455 126.38(5)
Ca1 Cd20a Ca9b 4_565 5_455 124.89(6)
Ca1 Cd20a Cd12 4_565 . 121.52(4)
Ca1 Cd20a Cd12 4_565 4_565 66.596(19)
Ca1 Cd20a Cd15 4_565 . 68.34(3)
Ca1 Cd20a Cd20b 4_565 . 143.96(5)
Ca1 Cd20a Cd21 4_565 . 64.94(2)
Ca1 Cd20a Cu3a 4_565 . 138.38(3)
Ca5 Cd20a Ca5 . 4_565 117.14(3)
Ca5 Cd20a Ca9a . 5_455 106.70(4)
Ca5 Cd20a Ca9b . 5_455 107.63(4)
Ca5 Cd20a Cd12 . . 65.982(15)
Ca5 Cd20a Cd12 . 4_565 169.25(4)
Ca5 Cd20a Cd15 . . 120.09(2)
Ca5 Cd20a Cd20b . . 78.69(7)
Ca5 Cd20a Cd21 . . 67.006(19)
Ca5 Cd20a Cu3a . . 72.31(3)
Ca5 Cd20a Ca9a 4_565 5_455 106.70(4)
Ca5 Cd20a Ca9b 4_565 5_455 107.63(4)
Ca5 Cd20a Cd12 4_565 . 169.25(4)
Ca5 Cd20a Cd12 4_565 4_565 65.982(15)
Ca5 Cd20a Cd15 4_565 . 120.09(2)
Ca5 Cd20a Cd20b 4_565 . 78.69(7)
Ca5 Cd20a Cd21 4_565 . 67.006(19)
Ca5 Cd20a Cu3a 4_565 . 72.31(3)
Ca9a Cd20a Ca9b 5_455 5_455 2.07(10)
Ca9a Cd20a Cd12 5_455 . 62.95(3)
Ca9a Cd20a Cd12 5_455 4_565 62.95(3)
Ca9a Cd20a Cd15 5_455 . 72.53(6)
Ca9a Cd20a Cd20b 5_455 . 55.53(15)
Ca9a Cd20a Cd21 5_455 . 164.93(7)
Ca9a Cd20a Cu3a 5_455 . 69.08(7)
Ca9b Cd20a Cd12 5_455 . 62.12(3)
Ca9b Cd20a Cd12 5_455 4_565 62.12(3)
Ca9b Cd20a Cd15 5_455 . 70.45(8)
Ca9b Cd20a Cd20b 5_455 . 57.60(16)
Ca9b Cd20a Cd21 5_455 . 167.00(8)
Ca9b Cd20a Cu3a 5_455 . 71.15(8)
Cd12 Cd20a Cd12 . 4_565 109.02(3)
Cd12 Cd20a Cd15 . . 61.266(16)
Cd12 Cd20a Cd20b . . 92.29(8)
Cd12 Cd20a Cd21 . . 122.210(18)
Cd12 Cd20a Cu3a . . 100.06(3)
Cd12 Cd20a Cd15 4_565 . 61.266(16)
Cd12 Cd20a Cd20b 4_565 . 92.29(8)
Cd12 Cd20a Cd21 4_565 . 122.210(18)
Cd12 Cd20a Cu3a 4_565 . 100.06(3)
Cd15 Cd20a Cd20b . . 128.05(15)
Cd15 Cd20a Cd21 . . 122.55(4)
Cd15 Cd20a Cu3a . . 141.60(5)
Cd20b Cd20a Cd21 . . 109.40(15)
Cd20b Cd20a Cu3a . . 13.55(13)
Cd21 Cd20a Cu3a . . 95.85(4)
Ca5 Cd20b Ca5 . 4_565 120.77(4)
Ca5 Cd20b Ca9a . 5_455 115.11(3)
Ca5 Cd20b Ca9b . 5_455 115.51(3)
Ca5 Cd20b Cd12 . . 66.159(15)
Ca5 Cd20b Cd12 . 4_565 168.51(5)
Ca5 Cd20b Cd15 . . 111.99(3)
Ca5 Cd20b Cd20a . . 92.44(8)
Ca5 Cd20b Cd21 . . 65.85(2)
Ca5 Cd20b Cu3a . . 79.28(3)
Ca5 Cd20b Cu4b . . 62.89(2)
Ca5 Cd20b Ca9a 4_565 5_455 115.11(3)
Ca5 Cd20b Ca9b 4_565 5_455 115.51(3)
Ca5 Cd20b Cd12 4_565 . 168.51(5)
Ca5 Cd20b Cd12 4_565 4_565 66.159(15)
Ca5 Cd20b Cd15 4_565 . 111.99(3)
Ca5 Cd20b Cd20a 4_565 . 92.44(8)
Ca5 Cd20b Cd21 4_565 . 65.85(2)
Ca5 Cd20b Cu3a 4_565 . 79.28(3)
Ca5 Cd20b Cu4b 4_565 . 62.89(2)
Ca9a Cd20b Ca9b 5_455 5_455 1.49(11)
Ca9a Cd20b Cd12 5_455 . 65.41(4)
Ca9a Cd20b Cd12 5_455 4_565 65.41(4)
Ca9a Cd20b Cd15 5_455 . 71.58(7)
Ca9a Cd20b Cd20a 5_455 . 115.90(17)
Ca9a Cd20b Cd21 5_455 . 176.73(9)
Ca9a Cd20b Cu3a 5_455 . 81.28(9)
Ca9a Cd20b Cu4b 5_455 . 126.42(9)
Ca9b Cd20b Cd12 5_455 . 64.70(4)
Ca9b Cd20b Cd12 5_455 4_565 64.70(4)
Ca9b Cd20b Cd15 5_455 . 70.09(9)
Ca9b Cd20b Cd20a 5_455 . 114.41(17)
Ca9b Cd20b Cd21 5_455 . 175.24(10)
Ca9b Cd20b Cu3a 5_455 . 82.76(10)
Ca9b Cd20b Cu4b 5_455 . 127.90(10)
Cd12 Cd20b Cd12 . 4_565 105.51(3)
Cd12 Cd20b Cd15 . . 56.739(19)
Cd12 Cd20b Cd20a . . 77.67(8)
Cd12 Cd20b Cd21 . . 112.98(3)
Cd12 Cd20b Cu3a . . 111.80(4)
Cd12 Cd20b Cu4b . . 126.920(19)
Cd12 Cd20b Cd15 4_565 . 56.739(19)
Cd12 Cd20b Cd20a 4_565 . 77.67(8)
Cd12 Cd20b Cd21 4_565 . 112.98(3)
Cd12 Cd20b Cu3a 4_565 . 111.80(4)
Cd12 Cd20b Cu4b 4_565 . 126.920(19)
Cd15 Cd20b Cd20a . . 44.32(13)
Cd15 Cd20b Cd21 . . 105.15(4)
Cd15 Cd20b Cu3a . . 152.86(7)
Cd15 Cd20b Cu4b . . 162.00(5)
Cd20a Cd20b Cd21 . . 60.83(14)
Cd20a Cd20b Cu3a . . 162.82(17)
Cd20a Cd20b Cu4b . . 117.68(15)
Cd21 Cd20b Cu3a . . 101.99(6)
Cd21 Cd20b Cu4b . . 56.86(3)
Cu3a Cd20b Cu4b . . 45.14(5)
Ca1 Cd21 Ca1 . 4_565 69.29(2)
Ca1 Cd21 Ca5 . . 66.24(2)
Ca1 Cd21 Ca5 . 4_565 124.22(2)
Ca1 Cd21 Cd7 . . 62.942(15)
Ca1 Cd21 Cd7 . 4_565 119.50(2)
Ca1 Cd21 Cd13 . 6_556 171.66(2)
Ca1 Cd21 Cd13 . 7_556 113.246(15)
Ca1 Cd21 Cd20a . . 65.71(2)
Ca1 Cd21 Cd20b . . 73.47(3)
Ca1 Cd21 Cd22a . 5_555 67.071(18)
Ca1 Cd21 Cd22b . 5_555 67.071(18)
Ca1 Cd21 Cu2 . 5_555 112.609(18)
Ca1 Cd21 Cu4a . . 128.37(3)
Ca1 Cd21 Cu4b . . 122.94(2)
Ca1 Cd21 Ca5 4_565 . 124.22(2)
Ca1 Cd21 Ca5 4_565 4_565 66.24(2)
Ca1 Cd21 Cd7 4_565 . 119.50(2)
Ca1 Cd21 Cd7 4_565 4_565 62.942(15)
Ca1 Cd21 Cd13 4_565 6_556 113.246(15)
Ca1 Cd21 Cd13 4_565 7_556 171.66(2)
Ca1 Cd21 Cd20a 4_565 . 65.71(2)
Ca1 Cd21 Cd20b 4_565 . 73.47(3)
Ca1 Cd21 Cd22a 4_565 5_555 67.071(18)
Ca1 Cd21 Cd22b 4_565 5_555 67.071(18)
Ca1 Cd21 Cu2 4_565 5_555 112.609(18)
Ca1 Cd21 Cu4a 4_565 . 128.37(3)
Ca1 Cd21 Cu4b 4_565 . 122.94(2)
Ca5 Cd21 Ca5 . 4_565 116.21(2)
Ca5 Cd21 Cd7 . . 65.002(16)
Ca5 Cd21 Cd7 . 4_565 172.82(2)
Ca5 Cd21 Cd13 . 6_556 115.70(2)
Ca5 Cd21 Cd13 . 7_556 62.963(15)
Ca5 Cd21 Cd20a . . 66.340(17)
Ca5 Cd21 Cd20b . . 63.011(16)
Ca5 Cd21 Cd22a . 5_555 120.225(17)
Ca5 Cd21 Cd22b . 5_555 120.225(17)
Ca5 Cd21 Cu2 . 5_555 114.449(15)
Ca5 Cd21 Cu4a . . 65.54(2)
Ca5 Cd21 Cu4b . . 63.010(19)
Ca5 Cd21 Cd7 4_565 . 172.82(2)
Ca5 Cd21 Cd7 4_565 4_565 65.002(16)
Ca5 Cd21 Cd13 4_565 6_556 62.963(15)
Ca5 Cd21 Cd13 4_565 7_556 115.70(2)
Ca5 Cd21 Cd20a 4_565 . 66.340(17)
Ca5 Cd21 Cd20b 4_565 . 63.011(16)
Ca5 Cd21 Cd22a 4_565 5_555 120.225(17)
Ca5 Cd21 Cd22b 4_565 5_555 120.225(17)
Ca5 Cd21 Cu2 4_565 5_555 114.449(15)
Ca5 Cd21 Cu4a 4_565 . 65.54(2)
Ca5 Cd21 Cu4b 4_565 . 63.010(19)
Cd7 Cd21 Cd7 . 4_565 112.851(15)
Cd7 Cd21 Cd13 . 6_556 109.937(13)
Cd7 Cd21 Cd13 . 7_556 57.950(9)
Cd7 Cd21 Cd20a . . 119.335(11)
Cd7 Cd21 Cd20b . . 121.759(9)
Cd7 Cd21 Cd22a . 5_555 61.584(10)
Cd7 Cd21 Cd22b . 5_555 61.584(10)
Cd7 Cd21 Cu2 . 5_555 60.055(8)
Cd7 Cd21 Cu4a . . 110.208(18)
Cd7 Cd21 Cu4b . . 113.550(15)
Cd7 Cd21 Cd13 4_565 6_556 57.950(9)
Cd7 Cd21 Cd13 4_565 7_556 109.937(13)
Cd7 Cd21 Cd20a 4_565 . 119.335(11)
Cd7 Cd21 Cd20b 4_565 . 121.759(9)
Cd7 Cd21 Cd22a 4_565 5_555 61.584(10)
Cd7 Cd21 Cd22b 4_565 5_555 61.584(10)
Cd7 Cd21 Cu2 4_565 5_555 60.055(8)
Cd7 Cd21 Cu4a 4_565 . 110.208(18)
Cd7 Cd21 Cu4b 4_565 . 113.550(15)
Cd13 Cd21 Cd13 6_556 7_556 63.079(11)
Cd13 Cd21 Cd20a 6_556 . 122.63(2)
Cd13 Cd21 Cd20b 6_556 . 114.79(3)
Cd13 Cd21 Cd22a 6_556 5_555 106.126(14)
Cd13 Cd21 Cd22b 6_556 5_555 106.126(14)
Cd13 Cd21 Cu2 6_556 5_555 59.059(9)
Cd13 Cd21 Cu4a 6_556 . 56.99(3)
Cd13 Cd21 Cu4b 6_556 . 63.04(2)
Cd13 Cd21 Cd20a 7_556 . 122.63(2)
Cd13 Cd21 Cd20b 7_556 . 114.79(3)
Cd13 Cd21 Cd22a 7_556 5_555 106.126(14)
Cd13 Cd21 Cd22b 7_556 5_555 106.126(14)
Cd13 Cd21 Cu2 7_556 5_555 59.059(9)
Cd13 Cd21 Cu4a 7_556 . 56.99(3)
Cd13 Cd21 Cu4b 7_556 . 63.04(2)
Cd20a Cd21 Cd20b . . 9.77(3)
Cd20a Cd21 Cd22a . 5_555 121.73(3)
Cd20a Cd21 Cd22b . 5_555 121.73(3)
Cd20a Cd21 Cu2 . 5_555 177.86(3)
Cd20a Cd21 Cu4a . . 78.99(4)
Cd20a Cd21 Cu4b . . 71.38(3)
Cd20b Cd21 Cd22a . 5_555 131.50(3)
Cd20b Cd21 Cd22b . 5_555 131.50(3)
Cd20b Cd21 Cu2 . 5_555 172.37(3)
Cd20b Cd21 Cu4a . . 69.21(4)
Cd20b Cd21 Cu4b . . 61.61(3)
Cd22a Cd21 Cd22b 5_555 5_555 0.0(5)
Cd22a Cd21 Cu2 5_555 5_555 56.124(11)
Cd22a Cd21 Cu4a 5_555 . 159.28(4)
Cd22a Cd21 Cu4b 5_555 . 166.89(3)
Cd22b Cd21 Cu2 5_555 5_555 56.124(11)
Cd22b Cd21 Cu4a 5_555 . 159.28(4)
Cd22b Cd21 Cu4b 5_555 . 166.89(3)
Cu2 Cd21 Cu4a 5_555 . 103.16(3)
Cu2 Cd21 Cu4b 5_555 . 110.76(3)
Cu4a Cd21 Cu4b . . 7.60(4)
Ca1 Cd22a Ca1 5_445 8_455 65.881(19)
Ca1 Cd22a Ca3 5_445 . 121.89(2)
Ca1 Cd22a Ca3 5_445 4_555 65.34(2)
Ca1 Cd22a Ca6a 5_445 . 125.06(3)
Ca1 Cd22a Cd7 5_445 5_445 60.876(15)
Ca1 Cd22a Cd7 5_445 8_455 114.37(2)
Ca1 Cd22a Cd13 5_445 . 172.40(2)
Ca1 Cd22a Cd13 5_445 4_555 113.948(14)
Ca1 Cd22a Cd21 5_445 5_445 61.755(18)
Ca1 Cd22a Cd22b 5_445 . 0
Ca1 Cd22a Cd23a 5_445 . 66.683(18)
Ca1 Cd22a Cd23b 5_445 . 66.683(18)
Ca1 Cd22a Cu2 5_445 . 111.31(2)
Ca1 Cd22a Ca3 8_455 . 65.34(2)
Ca1 Cd22a Ca3 8_455 4_555 121.89(2)
Ca1 Cd22a Ca6a 8_455 . 125.06(3)
Ca1 Cd22a Cd7 8_455 5_445 114.37(2)
Ca1 Cd22a Cd7 8_455 8_455 60.876(15)
Ca1 Cd22a Cd13 8_455 . 113.948(14)
Ca1 Cd22a Cd13 8_455 4_555 172.40(2)
Ca1 Cd22a Cd21 8_455 5_445 61.755(18)
Ca1 Cd22a Cd22b 8_455 . 0
Ca1 Cd22a Cd23a 8_455 . 66.683(18)
Ca1 Cd22a Cd23b 8_455 . 66.683(18)
Ca1 Cd22a Cu2 8_455 . 111.31(2)
Ca3 Cd22a Ca3 . 4_555 120.79(3)
Ca3 Cd22a Ca6a . . 66.29(2)
Ca3 Cd22a Cd7 . 5_445 175.09(2)
Ca3 Cd22a Cd7 . 8_455 63.791(16)
Ca3 Cd22a Cd13 . . 62.721(14)
Ca3 Cd22a Cd13 . 4_555 118.527(19)
Ca3 Cd22a Cd21 . 5_445 116.207(17)
Ca3 Cd22a Cd22b . . 0
Ca3 Cd22a Cd23a . . 66.392(16)
Ca3 Cd22a Cd23b . . 66.392(16)
Ca3 Cd22a Cu2 . . 114.371(15)
Ca3 Cd22a Ca6a 4_555 . 66.29(2)
Ca3 Cd22a Cd7 4_555 5_445 63.791(16)
Ca3 Cd22a Cd7 4_555 8_455 175.09(2)
Ca3 Cd22a Cd13 4_555 . 118.527(19)
Ca3 Cd22a Cd13 4_555 4_555 62.721(14)
Ca3 Cd22a Cd21 4_555 5_445 116.207(17)
Ca3 Cd22a Cd22b 4_555 . 0
Ca3 Cd22a Cd23a 4_555 . 66.392(16)
Ca3 Cd22a Cd23b 4_555 . 66.392(16)
Ca3 Cd22a Cu2 4_555 . 114.371(15)
Ca6a Cd22a Cd7 . 5_445 116.031(18)
Ca6a Cd22a Cd7 . 8_455 116.031(18)
Ca6a Cd22a Cd13 . . 61.74(3)
Ca6a Cd22a Cd13 . 4_555 61.74(3)
Ca6a Cd22a Cd21 . 5_445 171.13(4)
Ca6a Cd22a Cd22b . . 0
Ca6a Cd22a Cd23a . . 71.34(4)
Ca6a Cd22a Cd23b . . 71.34(4)
Ca6a Cd22a Cu2 . . 111.15(4)
Cd7 Cd22a Cd7 5_445 8_455 111.572(17)
Cd7 Cd22a Cd13 5_445 . 114.061(14)
Cd7 Cd22a Cd13 5_445 4_555 61.157(9)
Cd7 Cd22a Cd21 5_445 5_445 60.803(10)
Cd7 Cd22a Cd22b 5_445 . 0
Cd7 Cd22a Cd23a 5_445 . 118.260(9)
Cd7 Cd22a Cd23b 5_445 . 118.260(9)
Cd7 Cd22a Cu2 5_445 . 60.910(9)
Cd7 Cd22a Cd13 8_455 . 61.157(9)
Cd7 Cd22a Cd13 8_455 4_555 114.061(14)
Cd7 Cd22a Cd21 8_455 5_445 60.803(10)
Cd7 Cd22a Cd22b 8_455 . 0
Cd7 Cd22a Cd23a 8_455 . 118.260(9)
Cd7 Cd22a Cd23b 8_455 . 118.260(9)
Cd7 Cd22a Cu2 8_455 . 60.910(9)
Cd13 Cd22a Cd13 . 4_555 65.123(11)
Cd13 Cd22a Cd21 . 5_445 111.114(16)
Cd13 Cd22a Cd22b . . 0
Cd13 Cd22a Cd23a . . 120.606(17)
Cd13 Cd22a Cd23b . . 120.606(17)
Cd13 Cd22a Cu2 . . 61.345(10)
Cd13 Cd22a Cd21 4_555 5_445 111.114(16)
Cd13 Cd22a Cd22b 4_555 . 0
Cd13 Cd22a Cd23a 4_555 . 120.606(17)
Cd13 Cd22a Cd23b 4_555 . 120.606(17)
Cd13 Cd22a Cu2 4_555 . 61.345(10)
Cd21 Cd22a Cd22b 5_445 . 0
Cd21 Cd22a Cd23a 5_445 . 117.534(18)
Cd21 Cd22a Cd23b 5_445 . 117.534(18)
Cd21 Cd22a Cu2 5_445 . 59.981(12)
Cd22b Cd22a Cd23a . . 0
Cd22b Cd22a Cd23b . . 0
Cd22b Cd22a Cu2 . . 0
Cd23a Cd22a Cd23b . . 0.0(5)
Cd23a Cd22a Cu2 . . 177.52(2)
Cd23b Cd22a Cu2 . . 177.52(2)
Cd13 Cd22b Cd13 . 4_555 65.123(11)
Cd13 Cd22b Cd21 . 5_445 111.114(16)
Cd13 Cd22b Cd22a . . 0
Cd13 Cd22b Cd23a . . 120.606(17)
Cd13 Cd22b Cd21 4_555 5_445 111.114(16)
Cd13 Cd22b Cd22a 4_555 . 0
Cd13 Cd22b Cd23a 4_555 . 120.606(17)
Cd21 Cd22b Cd22a 5_445 . 0
Cd21 Cd22b Cd23a 5_445 . 117.534(18)
Cd22a Cd22b Cd23a . . 0
Ca1 Cd23a Ca1 5_445 8_455 66.18(2)
Ca1 Cd23a Ca3 5_445 . 122.82(2)
Ca1 Cd23a Ca3 5_445 4_555 65.67(2)
Ca1 Cd23a Cd1 5_445 5_445 63.451(16)
Ca1 Cd23a Cd9 5_445 5_445 62.629(16)
Ca1 Cd23a Cd9 5_445 8_455 116.181(19)
Ca1 Cd23a Cd10 5_445 . 173.886(19)
Ca1 Cd23a Cd10 5_445 4_555 116.037(15)
Ca1 Cd23a Cd22a 5_445 . 67.227(17)
Ca1 Cd23a Cd22b 5_445 . 67.227(17)
Ca1 Cd23a Cd23b 5_445 . 0
Ca1 Cd23a Cu1 5_445 . 112.696(16)
Ca1 Cd23a Ca3 8_455 . 65.67(2)
Ca1 Cd23a Ca3 8_455 4_555 122.82(2)
Ca1 Cd23a Cd1 8_455 5_445 63.451(16)
Ca1 Cd23a Cd9 8_455 5_445 116.181(19)
Ca1 Cd23a Cd9 8_455 8_455 62.629(16)
Ca1 Cd23a Cd10 8_455 . 116.037(15)
Ca1 Cd23a Cd10 8_455 4_555 173.886(19)
Ca1 Cd23a Cd22a 8_455 . 67.227(17)
Ca1 Cd23a Cd22b 8_455 . 67.227(17)
Ca1 Cd23a Cd23b 8_455 . 0
Ca1 Cd23a Cu1 8_455 . 112.696(16)
Ca3 Cd23a Ca3 . 4_555 121.78(2)
Ca3 Cd23a Cd1 . 5_445 116.589(15)
Ca3 Cd23a Cd9 . 5_445 173.24(2)
Ca3 Cd23a Cd9 . 8_455 63.339(14)
Ca3 Cd23a Cd10 . . 62.392(17)
Ca3 Cd23a Cd10 . 4_555 115.17(2)
Ca3 Cd23a Cd22a . . 67.036(16)
Ca3 Cd23a Cd22b . . 67.036(16)
Ca3 Cd23a Cd23b . . 0
Ca3 Cd23a Cu1 . . 112.995(17)
Ca3 Cd23a Cd1 4_555 5_445 116.589(15)
Ca3 Cd23a Cd9 4_555 5_445 63.339(14)
Ca3 Cd23a Cd9 4_555 8_455 173.24(2)
Ca3 Cd23a Cd10 4_555 . 115.17(2)
Ca3 Cd23a Cd10 4_555 4_555 62.392(17)
Ca3 Cd23a Cd22a 4_555 . 67.036(16)
Ca3 Cd23a Cd22b 4_555 . 67.036(16)
Ca3 Cd23a Cd23b 4_555 . 0
Ca3 Cd23a Cu1 4_555 . 112.995(17)
Cd1 Cd23a Cd9 5_445 5_445 61.075(9)
Cd1 Cd23a Cd9 5_445 8_455 61.075(9)
Cd1 Cd23a Cd10 5_445 . 111.911(15)
Cd1 Cd23a Cd10 5_445 4_555 111.911(15)
Cd1 Cd23a Cd22a 5_445 . 120.24(2)
Cd1 Cd23a Cd22b 5_445 . 120.24(2)
Cd1 Cd23a Cd23b 5_445 . 0
Cd1 Cd23a Cu1 5_445 . 59.663(11)
Cd9 Cd23a Cd9 5_445 8_455 111.199(14)
Cd9 Cd23a Cd10 5_445 . 111.936(16)
Cd9 Cd23a Cd10 5_445 4_555 62.242(10)
Cd9 Cd23a Cd22a 5_445 . 119.726(11)
Cd9 Cd23a Cd22b 5_445 . 119.726(11)
Cd9 Cd23a Cd23b 5_445 . 0
Cd9 Cd23a Cu1 5_445 . 60.244(9)
Cd9 Cd23a Cd10 8_455 . 62.242(10)
Cd9 Cd23a Cd10 8_455 4_555 111.936(16)
Cd9 Cd23a Cd22a 8_455 . 119.726(11)
Cd9 Cd23a Cd22b 8_455 . 119.726(11)
Cd9 Cd23a Cd23b 8_455 . 0
Cd9 Cd23a Cu1 8_455 . 60.244(9)
Cd10 Cd23a Cd10 . 4_555 61.142(12)
Cd10 Cd23a Cd22a . . 118.843(14)
Cd10 Cd23a Cd22b . . 118.843(14)
Cd10 Cd23a Cd23b . . 0
Cd10 Cd23a Cu1 . . 61.235(10)
Cd10 Cd23a Cd22a 4_555 . 118.843(14)
Cd10 Cd23a Cd22b 4_555 . 118.843(14)
Cd10 Cd23a Cd23b 4_555 . 0
Cd10 Cd23a Cu1 4_555 . 61.235(10)
Cd22a Cd23a Cd22b . . 0.0(5)
Cd22a Cd23a Cd23b . . 0
Cd22a Cd23a Cu1 . . 179.90(2)
Cd22b Cd23a Cd23b . . 0
Cd22b Cd23a Cu1 . . 179.90(2)
Cd23b Cd23a Cu1 . . 0
Ca3 Cd23b Ca3 . 4_555 121.78(2)
Ca3 Cd23b Cd10 . . 62.392(17)
Ca3 Cd23b Cd10 . 4_555 115.17(2)
Ca3 Cd23b Cd22a . . 67.036(16)
Ca3 Cd23b Cd23a . . 0
Ca3 Cd23b Cd10 4_555 . 115.17(2)
Ca3 Cd23b Cd10 4_555 4_555 62.392(17)
Ca3 Cd23b Cd22a 4_555 . 67.036(16)
Ca3 Cd23b Cd23a 4_555 . 0
Cd10 Cd23b Cd10 . 4_555 61.142(12)
Cd10 Cd23b Cd22a . . 118.843(14)
Cd10 Cd23b Cd23a . . 0
Cd10 Cd23b Cd22a 4_555 . 118.843(14)
Cd10 Cd23b Cd23a 4_555 . 0
Cd22a Cd23b Cd23a . . 0
Ca7 Cd24a Ca7 6_546 7_556 123.55(3)
Ca7 Cd24a Cd16 6_546 . 85.89(2)
Ca7 Cd24a Cd16 6_546 2_656 63.227(16)
Ca7 Cd24a Cd17 6_546 . 149.58(2)
Ca7 Cd24a Cd17 6_546 4_555 85.353(16)
Ca7 Cd24a Cd19a 6_546 6_546 63.27(2)
Ca7 Cd24a Cd19a 6_546 7_556 120.52(3)
Ca7 Cd24a Cd19b 6_546 6_546 58.07(2)
Ca7 Cd24a Cd19b 6_546 7_556 125.55(3)
Ca7 Cd24a Cd24b 6_546 . 0
Ca7 Cd24a Cu5a 6_546 6_546 67.80(2)
Ca7 Cd24a Cu5b 6_546 6_546 71.01(2)
Ca7 Cd24a Cd16 7_556 . 85.89(2)
Ca7 Cd24a Cd16 7_556 2_656 63.227(16)
Ca7 Cd24a Cd17 7_556 . 85.353(16)
Ca7 Cd24a Cd17 7_556 4_555 149.58(2)
Ca7 Cd24a Cd19a 7_556 6_546 120.52(3)
Ca7 Cd24a Cd19a 7_556 7_556 63.27(2)
Ca7 Cd24a Cd19b 7_556 6_546 125.55(3)
Ca7 Cd24a Cd19b 7_556 7_556 58.07(2)
Ca7 Cd24a Cd24b 7_556 . 0
Ca7 Cd24a Cu5a 7_556 6_546 67.80(2)
Ca7 Cd24a Cu5b 7_556 6_546 71.01(2)
Cd16 Cd24a Cd16 . 2_656 63.556(17)
Cd16 Cd24a Cd17 . . 107.403(19)
Cd16 Cd24a Cd17 . 4_555 107.403(19)
Cd16 Cd24a Cd19a . 6_546 146.805(16)
Cd16 Cd24a Cd19a . 7_556 146.805(16)
Cd16 Cd24a Cd19b . 6_546 140.722(19)
Cd16 Cd24a Cd19b . 7_556 140.722(19)
Cd16 Cd24a Cd24b . . 0
Cd16 Cd24a Cu5a . 6_546 118.26(4)
Cd16 Cd24a Cu5b . 6_546 127.82(3)
Cd16 Cd24a Cd17 2_656 . 147.188(9)
Cd16 Cd24a Cd17 2_656 4_555 147.188(9)
Cd16 Cd24a Cd19a 2_656 6_546 108.27(2)
Cd16 Cd24a Cd19a 2_656 7_556 108.27(2)
Cd16 Cd24a Cd19b 2_656 6_546 106.79(2)
Cd16 Cd24a Cd19b 2_656 7_556 106.79(2)
Cd16 Cd24a Cd24b 2_656 . 0
Cd16 Cd24a Cu5a 2_656 6_546 54.71(4)
Cd16 Cd24a Cu5b 2_656 6_546 64.26(3)
Cd17 Cd24a Cd17 . 4_555 64.735(13)
Cd17 Cd24a Cd19a . 6_546 95.33(2)
Cd17 Cd24a Cd19a . 7_556 60.725(17)
Cd17 Cd24a Cd19b . 6_546 98.92(2)
Cd17 Cd24a Cd19b . 7_556 58.701(18)
Cd17 Cd24a Cd24b . . 0
Cd17 Cd24a Cu5a . 6_546 123.65(3)
Cd17 Cd24a Cu5b . 6_546 116.14(3)
Cd17 Cd24a Cd19a 4_555 6_546 60.725(17)
Cd17 Cd24a Cd19a 4_555 7_556 95.33(2)
Cd17 Cd24a Cd19b 4_555 6_546 58.701(18)
Cd17 Cd24a Cd19b 4_555 7_556 98.92(2)
Cd17 Cd24a Cd24b 4_555 . 0
Cd17 Cd24a Cu5a 4_555 6_546 123.65(3)
Cd17 Cd24a Cu5b 4_555 6_546 116.14(3)
Cd19a Cd24a Cd19a 6_546 7_556 65.84(2)
Cd19a Cd24a Cd19b 6_546 6_546 6.13(2)
Cd19a Cd24a Cd19b 6_546 7_556 71.97(3)
Cd19a Cd24a Cd24b 6_546 . 0
Cd19a Cd24a Cu5a 6_546 6_546 62.97(3)
Cd19a Cd24a Cu5b 6_546 6_546 55.58(2)
Cd19a Cd24a Cd19b 7_556 6_546 71.97(3)
Cd19a Cd24a Cd19b 7_556 7_556 6.13(2)
Cd19a Cd24a Cd24b 7_556 . 0
Cd19a Cd24a Cu5a 7_556 6_546 62.97(3)
Cd19a Cd24a Cu5b 7_556 6_546 55.58(2)
Cd19b Cd24a Cd19b 6_546 7_556 78.10(3)
Cd19b Cd24a Cd24b 6_546 . 0
Cd19b Cd24a Cu5a 6_546 6_546 65.07(3)
Cd19b Cd24a Cu5b 6_546 6_546 58.41(2)
Cd19b Cd24a Cd24b 7_556 . 0
Cd19b Cd24a Cu5a 7_556 6_546 65.07(3)
Cd19b Cd24a Cu5b 7_556 6_546 58.41(2)
Cd24b Cd24a Cu5a . 6_546 0
Cd24b Cd24a Cu5b . 6_546 0
Cu5a Cd24a Cu5b 6_546 6_546 9.55(4)
Ca7 Cd24b Ca7 6_546 7_556 123.55(3)
Ca7 Cd24b Cd16 6_546 . 85.89(2)
Ca7 Cd24b Cd17 6_546 . 149.58(2)
Ca7 Cd24b Cd17 6_546 4_555 85.353(16)
Ca7 Cd24b Cd24a 6_546 . 0
Ca7 Cd24b Cd16 7_556 . 85.89(2)
Ca7 Cd24b Cd17 7_556 . 85.353(16)
Ca7 Cd24b Cd17 7_556 4_555 149.58(2)
Ca7 Cd24b Cd24a 7_556 . 0
Cd16 Cd24b Cd17 . . 107.403(19)
Cd16 Cd24b Cd17 . 4_555 107.403(19)
Cd16 Cd24b Cd24a . . 0
Cd17 Cd24b Cd17 . 4_555 64.735(13)
Cd17 Cd24b Cd24a . . 0
Cd17 Cd24b Cd24a 4_555 . 0
Cd1 Cu1 Cd1 5_445 6_545 180.0(5)
Cd1 Cu1 Cd9 5_445 5_445 63.899(6)
Cd1 Cu1 Cd9 5_445 6_545 116.101(6)
Cd1 Cu1 Cd9 5_445 7_555 116.101(6)
Cd1 Cu1 Cd9 5_445 8_455 63.899(6)
Cd1 Cu1 Cd10 5_445 . 117.691(9)
Cd1 Cu1 Cd10 5_445 2_555 62.309(9)
Cd1 Cu1 Cd10 5_445 3_555 62.309(9)
Cd1 Cu1 Cd10 5_445 4_555 117.691(9)
Cd1 Cu1 Cd23a 5_445 . 64.730(12)
Cd1 Cu1 Cd23a 5_445 2_555 115.270(12)
Cd1 Cu1 Cd9 6_545 5_445 116.101(6)
Cd1 Cu1 Cd9 6_545 6_545 63.899(6)
Cd1 Cu1 Cd9 6_545 7_555 63.899(6)
Cd1 Cu1 Cd9 6_545 8_455 116.101(6)
Cd1 Cu1 Cd10 6_545 . 62.309(9)
Cd1 Cu1 Cd10 6_545 2_555 117.691(9)
Cd1 Cu1 Cd10 6_545 3_555 117.691(9)
Cd1 Cu1 Cd10 6_545 4_555 62.309(9)
Cd1 Cu1 Cd23a 6_545 . 115.270(12)
Cd1 Cu1 Cd23a 6_545 2_555 64.730(12)
Cd9 Cu1 Cd9 5_445 6_545 62.677(9)
Cd9 Cu1 Cd9 5_445 7_555 180.0(5)
Cd9 Cu1 Cd9 5_445 8_455 117.323(9)
Cd9 Cu1 Cd10 5_445 . 116.581(8)
Cd9 Cu1 Cd10 5_445 2_555 115.915(8)
Cd9 Cu1 Cd10 5_445 3_555 63.419(8)
Cd9 Cu1 Cd10 5_445 4_555 64.085(8)
Cd9 Cu1 Cd23a 5_445 . 63.983(6)
Cd9 Cu1 Cd23a 5_445 2_555 116.017(6)
Cd9 Cu1 Cd9 6_545 7_555 117.323(9)
Cd9 Cu1 Cd9 6_545 8_455 180.0(5)
Cd9 Cu1 Cd10 6_545 . 115.915(8)
Cd9 Cu1 Cd10 6_545 2_555 116.581(8)
Cd9 Cu1 Cd10 6_545 3_555 64.085(8)
Cd9 Cu1 Cd10 6_545 4_555 63.419(8)
Cd9 Cu1 Cd23a 6_545 . 116.017(6)
Cd9 Cu1 Cd23a 6_545 2_555 63.983(6)
Cd9 Cu1 Cd9 7_555 8_455 62.677(9)
Cd9 Cu1 Cd10 7_555 . 63.419(8)
Cd9 Cu1 Cd10 7_555 2_555 64.085(8)
Cd9 Cu1 Cd10 7_555 3_555 116.581(8)
Cd9 Cu1 Cd10 7_555 4_555 115.915(8)
Cd9 Cu1 Cd23a 7_555 . 116.017(6)
Cd9 Cu1 Cd23a 7_555 2_555 63.983(6)
Cd9 Cu1 Cd10 8_455 . 64.085(8)
Cd9 Cu1 Cd10 8_455 2_555 63.419(8)
Cd9 Cu1 Cd10 8_455 3_555 115.915(8)
Cd9 Cu1 Cd10 8_455 4_555 116.581(8)
Cd9 Cu1 Cd23a 8_455 . 63.983(6)
Cd9 Cu1 Cd23a 8_455 2_555 116.017(6)
Cd10 Cu1 Cd10 . 2_555 117.632(8)
Cd10 Cu1 Cd10 . 3_555 180.0(5)
Cd10 Cu1 Cd10 . 4_555 62.368(8)
Cd10 Cu1 Cd23a . . 63.181(10)
Cd10 Cu1 Cd23a . 2_555 116.819(10)
Cd10 Cu1 Cd10 2_555 3_555 62.368(8)
Cd10 Cu1 Cd10 2_555 4_555 180.0(5)
Cd10 Cu1 Cd23a 2_555 . 116.819(10)
Cd10 Cu1 Cd23a 2_555 2_555 63.181(10)
Cd10 Cu1 Cd10 3_555 4_555 117.632(8)
Cd10 Cu1 Cd23a 3_555 . 116.819(10)
Cd10 Cu1 Cd23a 3_555 2_555 63.181(10)
Cd10 Cu1 Cd23a 4_555 . 63.181(10)
Cd10 Cu1 Cd23a 4_555 2_555 116.819(10)
Cd23a Cu1 Cd23a . 2_555 180.0(5)
Cd7 Cu2 Cd7 5_445 6_546 61.394(7)
Cd7 Cu2 Cd7 5_445 7_556 180.0(5)
Cd7 Cu2 Cd7 5_445 8_455 118.606(7)
Cd7 Cu2 Cd13 5_445 . 119.486(9)
Cd7 Cu2 Cd13 5_445 2_556 116.809(8)
Cd7 Cu2 Cd13 5_445 3_556 60.514(9)
Cd7 Cu2 Cd13 5_445 4_555 63.191(8)
Cd7 Cu2 Cd21 5_445 5_445 63.417(6)
Cd7 Cu2 Cd21 5_445 6_546 116.583(6)
Cd7 Cu2 Cd22a 5_445 . 65.322(7)
Cd7 Cu2 Cd22a 5_445 2_556 114.678(7)
Cd7 Cu2 Cd7 6_546 7_556 118.606(7)
Cd7 Cu2 Cd7 6_546 8_455 180.0(5)
Cd7 Cu2 Cd13 6_546 . 116.809(8)
Cd7 Cu2 Cd13 6_546 2_556 119.486(9)
Cd7 Cu2 Cd13 6_546 3_556 63.191(8)
Cd7 Cu2 Cd13 6_546 4_555 60.514(9)
Cd7 Cu2 Cd21 6_546 5_445 116.583(6)
Cd7 Cu2 Cd21 6_546 6_546 63.417(6)
Cd7 Cu2 Cd22a 6_546 . 114.678(7)
Cd7 Cu2 Cd22a 6_546 2_556 65.322(7)
Cd7 Cu2 Cd7 7_556 8_455 61.394(7)
Cd7 Cu2 Cd13 7_556 . 60.514(9)
Cd7 Cu2 Cd13 7_556 2_556 63.191(8)
Cd7 Cu2 Cd13 7_556 3_556 119.486(9)
Cd7 Cu2 Cd13 7_556 4_555 116.809(8)
Cd7 Cu2 Cd21 7_556 5_445 116.583(6)
Cd7 Cu2 Cd21 7_556 6_546 63.417(6)
Cd7 Cu2 Cd22a 7_556 . 114.678(7)
Cd7 Cu2 Cd22a 7_556 2_556 65.322(7)
Cd7 Cu2 Cd13 8_455 . 63.191(8)
Cd7 Cu2 Cd13 8_455 2_556 60.514(9)
Cd7 Cu2 Cd13 8_455 3_556 116.809(8)
Cd7 Cu2 Cd13 8_455 4_555 119.486(9)
Cd7 Cu2 Cd21 8_455 5_445 63.417(6)
Cd7 Cu2 Cd21 8_455 6_546 116.583(6)
Cd7 Cu2 Cd22a 8_455 . 65.321(7)
Cd7 Cu2 Cd22a 8_455 2_556 114.679(7)
Cd13 Cu2 Cd13 . 2_556 113.476(8)
Cd13 Cu2 Cd13 . 3_556 180.0(5)
Cd13 Cu2 Cd13 . 4_555 66.524(8)
Cd13 Cu2 Cd21 . 5_445 115.933(9)
Cd13 Cu2 Cd21 . 6_546 64.067(9)
Cd13 Cu2 Cd22a . . 63.412(9)
Cd13 Cu2 Cd22a . 2_556 116.588(9)
Cd13 Cu2 Cd13 2_556 3_556 66.524(8)
Cd13 Cu2 Cd13 2_556 4_555 180.0(5)
Cd13 Cu2 Cd21 2_556 5_445 64.067(9)
Cd13 Cu2 Cd21 2_556 6_546 115.933(9)
Cd13 Cu2 Cd22a 2_556 . 116.588(9)
Cd13 Cu2 Cd22a 2_556 2_556 63.412(9)
Cd13 Cu2 Cd13 3_556 4_555 113.476(8)
Cd13 Cu2 Cd21 3_556 5_445 64.067(9)
Cd13 Cu2 Cd21 3_556 6_546 115.933(9)
Cd13 Cu2 Cd22a 3_556 . 116.588(9)
Cd13 Cu2 Cd22a 3_556 2_556 63.412(9)
Cd13 Cu2 Cd21 4_555 5_445 115.933(9)
Cd13 Cu2 Cd21 4_555 6_546 64.067(9)
Cd13 Cu2 Cd22a 4_555 . 63.412(9)
Cd13 Cu2 Cd22a 4_555 2_556 116.588(9)
Cd21 Cu2 Cd21 5_445 6_546 180.0(5)
Cd21 Cu2 Cd22a 5_445 . 63.894(13)
Cd21 Cu2 Cd22a 5_445 2_556 116.106(13)
Cd21 Cu2 Cd22a 6_546 . 116.106(13)
Cd21 Cu2 Cd22a 6_546 2_556 63.894(13)
Cd22a Cu2 Cd22a . 2_556 180.0(5)
Ca9a Cu3a Cd11 5_455 . 62.31(3)
Ca9a Cu3a Cd11 5_455 4_565 62.31(3)
Ca9a Cu3a Cd19a 5_455 . 132.74(5)
Ca9a Cu3a Cd19a 5_455 4_565 132.74(5)
Ca9a Cu3a Cd20a 5_455 . 65.98(7)
Ca9a Cu3a Cd20b 5_455 . 62.35(8)
Ca9a Cu3a Cu4a 5_455 . 155.04(10)
Ca9a Cu3a Cu4b 5_455 . 155.54(11)
Ca9a Cu3a Cu5a 5_455 . 81.48(8)
Ca9a Cu3a Cu5b 5_455 . 81.19(8)
Cd11 Cu3a Cd11 . 4_565 116.44(5)
Cd11 Cu3a Cd19a . . 72.51(3)
Cd11 Cu3a Cd19a . 4_565 136.22(7)
Cd11 Cu3a Cd20a . . 92.14(4)
Cd11 Cu3a Cd20b . . 90.23(4)
Cd11 Cu3a Cu4a . . 121.73(3)
Cd11 Cu3a Cu4b . . 121.71(3)
Cd11 Cu3a Cu5a . . 71.69(4)
Cd11 Cu3a Cu5b . . 71.56(4)
Cd11 Cu3a Cd19a 4_565 . 136.22(7)
Cd11 Cu3a Cd19a 4_565 4_565 72.51(3)
Cd11 Cu3a Cd20a 4_565 . 92.14(4)
Cd11 Cu3a Cd20b 4_565 . 90.23(4)
Cd11 Cu3a Cu4a 4_565 . 121.73(3)
Cd11 Cu3a Cu4b 4_565 . 121.71(3)
Cd11 Cu3a Cu5a 4_565 . 71.69(4)
Cd11 Cu3a Cu5b 4_565 . 71.56(4)
Cd19a Cu3a Cd19a . 4_565 73.94(5)
Cd19a Cu3a Cd20a . . 131.40(5)
Cd19a Cu3a Cd20b . . 133.50(5)
Cd19a Cu3a Cu4a . . 64.06(5)
Cd19a Cu3a Cu4b . . 63.69(5)
Cd19a Cu3a Cu5a . . 71.56(5)
Cd19a Cu3a Cu5b . . 71.79(6)
Cd19a Cu3a Cd20a 4_565 . 131.40(5)
Cd19a Cu3a Cd20b 4_565 . 133.50(5)
Cd19a Cu3a Cu4a 4_565 . 64.06(5)
Cd19a Cu3a Cu4b 4_565 . 63.69(5)
Cd19a Cu3a Cu5a 4_565 . 71.56(5)
Cd19a Cu3a Cu5b 4_565 . 71.79(6)
Cd20a Cu3a Cd20b . . 3.63(4)
Cd20a Cu3a Cu4a . . 89.06(7)
Cd20a Cu3a Cu4b . . 89.57(7)
Cd20a Cu3a Cu5a . . 147.46(7)
Cd20a Cu3a Cu5b . . 147.16(8)
Cd20b Cu3a Cu4a . . 92.69(8)
Cd20b Cu3a Cu4b . . 93.19(8)
Cd20b Cu3a Cu5a . . 143.83(8)
Cd20b Cu3a Cu5b . . 143.54(9)
Cu4a Cu3a Cu4b . . 0.51(6)
Cu4a Cu3a Cu5a . . 123.48(9)
Cu4a Cu3a Cu5b . . 123.78(9)
Cu4b Cu3a Cu5a . . 122.97(9)
Cu4b Cu3a Cu5b . . 123.27(10)
Cu5a Cu3a Cu5b . . 0.30(5)
Ca6a Cu4a Ca6b 6_556 6_556 3.92(8)
Ca6a Cu4a Cd13 6_556 6_556 67.91(5)
Ca6a Cu4a Cd13 6_556 7_556 67.91(5)
Ca6a Cu4a Cd19a 6_556 . 86.96(6)
Ca6a Cu4a Cd19a 6_556 4_565 86.96(6)
Ca6a Cu4a Cd21 6_556 . 123.39(7)
Ca6a Cu4a Cu3a 6_556 . 140.50(10)
Ca6a Cu4a Cu4b 6_556 . 137.7(4)
Ca6b Cu4a Cd13 6_556 6_556 71.02(6)
Ca6b Cu4a Cd13 6_556 7_556 71.02(6)
Ca6b Cu4a Cd19a 6_556 . 83.80(7)
Ca6b Cu4a Cd19a 6_556 4_565 83.80(7)
Ca6b Cu4a Cd21 6_556 . 127.32(9)
Ca6b Cu4a Cu3a 6_556 . 136.58(11)
Ca6b Cu4a Cu4b 6_556 . 133.7(4)
Cd13 Cu4a Cd13 6_556 7_556 69.66(4)
Cd13 Cu4a Cd19a 6_556 . 154.80(7)
Cd13 Cu4a Cd19a 6_556 4_565 103.37(3)
Cd13 Cu4a Cd21 6_556 . 66.28(4)
Cd13 Cu4a Cu3a 6_556 . 138.96(5)
Cd13 Cu4a Cu4b 6_556 . 140.30(17)
Cd13 Cu4a Cd19a 7_556 . 103.37(3)
Cd13 Cu4a Cd19a 7_556 4_565 154.80(7)
Cd13 Cu4a Cd21 7_556 . 66.28(4)
Cd13 Cu4a Cu3a 7_556 . 138.96(5)
Cd13 Cu4a Cu4b 7_556 . 140.30(17)
Cd19a Cu4a Cd19a . 4_565 72.27(5)
Cd19a Cu4a Cd21 . . 134.59(4)
Cd19a Cu4a Cu3a . . 61.86(5)
Cd19a Cu4a Cu4b . . 59.8(3)
Cd19a Cu4a Cd21 4_565 . 134.59(4)
Cd19a Cu4a Cu3a 4_565 . 61.86(5)
Cd19a Cu4a Cu4b 4_565 . 59.8(3)
Cd21 Cu4a Cu3a . . 96.11(7)
Cd21 Cu4a Cu4b . . 98.9(4)
Cu3a Cu4a Cu4b . . 2.8(3)
Ca5 Cu4b Ca5 . 4_565 124.20(5)
Ca5 Cu4b Ca6a . 6_556 113.54(3)
Ca5 Cu4b Ca6b . 6_556 114.38(3)
Ca5 Cu4b Cd13 . 6_556 118.40(4)
Ca5 Cu4b Cd13 . 7_556 64.26(2)
Ca5 Cu4b Cd19a . . 71.08(3)
Ca5 Cu4b Cd19a . 4_565 141.86(5)
Ca5 Cu4b Cd19b . . 66.67(3)
Ca5 Cu4b Cd19b . 4_565 145.71(5)
Ca5 Cu4b Cd20b . . 64.81(3)
Ca5 Cu4b Cd21 . . 68.06(3)
Ca5 Cu4b Cu3a . . 79.11(3)
Ca5 Cu4b Cu4a . . 99.42(17)
Ca5 Cu4b Ca6a 4_565 6_556 113.54(3)
Ca5 Cu4b Ca6b 4_565 6_556 114.38(3)
Ca5 Cu4b Cd13 4_565 6_556 64.26(2)
Ca5 Cu4b Cd13 4_565 7_556 118.40(4)
Ca5 Cu4b Cd19a 4_565 . 141.86(5)
Ca5 Cu4b Cd19a 4_565 4_565 71.08(3)
Ca5 Cu4b Cd19b 4_565 . 145.71(5)
Ca5 Cu4b Cd19b 4_565 4_565 66.67(3)
Ca5 Cu4b Cd20b 4_565 . 64.81(3)
Ca5 Cu4b Cd21 4_565 . 68.06(3)
Ca5 Cu4b Cu3a 4_565 . 79.11(3)
Ca5 Cu4b Cu4a 4_565 . 99.42(17)
Ca6a Cu4b Ca6b 6_556 6_556 3.28(8)
Ca6a Cu4b Cd13 6_556 6_556 61.08(4)
Ca6a Cu4b Cd13 6_556 7_556 61.08(4)
Ca6a Cu4b Cd19a 6_556 . 83.76(5)
Ca6a Cu4b Cd19a 6_556 4_565 83.76(5)
Ca6a Cu4b Cd19b 6_556 . 84.13(5)
Ca6a Cu4b Cd19b 6_556 4_565 84.13(5)
Ca6a Cu4b Cd20b 6_556 . 173.14(7)
Ca6a Cu4b Cd21 6_556 . 111.61(6)
Ca6a Cu4b Cu3a 6_556 . 145.19(9)
Ca6a Cu4b Cu4a 6_556 . 38.2(4)
Ca6b Cu4b Cd13 6_556 6_556 63.75(5)
Ca6b Cu4b Cd13 6_556 7_556 63.75(5)
Ca6b Cu4b Cd19a 6_556 . 81.22(6)
Ca6b Cu4b Cd19a 6_556 4_565 81.22(6)
Ca6b Cu4b Cd19b 6_556 . 81.78(6)
Ca6b Cu4b Cd19b 6_556 4_565 81.78(6)
Ca6b Cu4b Cd20b 6_556 . 176.43(8)
Ca6b Cu4b Cd21 6_556 . 114.89(7)
Ca6b Cu4b Cu3a 6_556 . 141.91(10)
Ca6b Cu4b Cu4a 6_556 . 41.4(4)
Cd13 Cu4b Cd13 6_556 7_556 61.97(2)
Cd13 Cu4b Cd19a 6_556 . 144.71(5)
Cd13 Cu4b Cd19a 6_556 4_565 99.74(2)
Cd13 Cu4b Cd19b 6_556 . 144.37(5)
Cd13 Cu4b Cd19b 6_556 4_565 95.79(2)
Cd13 Cu4b Cd20b 6_556 . 113.31(5)
Cd13 Cu4b Cd21 6_556 . 61.31(3)
Cd13 Cu4b Cu3a 6_556 . 143.24(4)
Cd13 Cu4b Cu4a 6_556 . 35.16(16)
Cd13 Cu4b Cd19a 7_556 . 99.74(2)
Cd13 Cu4b Cd19a 7_556 4_565 144.71(5)
Cd13 Cu4b Cd19b 7_556 . 95.79(2)
Cd13 Cu4b Cd19b 7_556 4_565 144.37(5)
Cd13 Cu4b Cd20b 7_556 . 113.31(5)
Cd13 Cu4b Cd21 7_556 . 61.31(3)
Cd13 Cu4b Cu3a 7_556 . 143.24(4)
Cd13 Cu4b Cu4a 7_556 . 35.16(16)
Cd19a Cu4b Cd19a . 4_565 77.86(5)
Cd19a Cu4b Cd19b . . 4.82(3)
Cd19a Cu4b Cd19b . 4_565 82.68(5)
Cd19a Cu4b Cd20b . . 101.53(4)
Cd19a Cu4b Cd21 . . 139.13(3)
Cd19a Cu4b Cu3a . . 69.48(5)
Cd19a Cu4b Cu4a . . 113.0(3)
Cd19a Cu4b Cd19b 4_565 . 82.68(5)
Cd19a Cu4b Cd19b 4_565 4_565 4.82(3)
Cd19a Cu4b Cd20b 4_565 . 101.53(4)
Cd19a Cu4b Cd21 4_565 . 139.13(3)
Cd19a Cu4b Cu3a 4_565 . 69.48(5)
Cd19a Cu4b Cu4a 4_565 . 113.0(3)
Cd19b Cu4b Cd19b . 4_565 87.49(5)
Cd19b Cu4b Cd20b . . 100.77(4)
Cd19b Cu4b Cd21 . . 134.63(3)
Cd19b Cu4b Cu3a . . 71.08(5)
Cd19b Cu4b Cu4a . . 111.2(2)
Cd19b Cu4b Cd20b 4_565 . 100.77(4)
Cd19b Cu4b Cd21 4_565 . 134.63(3)
Cd19b Cu4b Cu3a 4_565 . 71.08(5)
Cd19b Cu4b Cu4a 4_565 . 111.2(2)
Cd20b Cu4b Cd21 . . 61.53(4)
Cd20b Cu4b Cu3a . . 41.67(6)
Cd20b Cu4b Cu4a . . 135.0(4)
Cd21 Cu4b Cu3a . . 103.20(7)
Cd21 Cu4b Cu4a . . 73.5(4)
Cu3a Cu4b Cu4a . . 176.7(4)
Ca7 Cu5a Ca7 . 4_565 115.94(6)
Ca7 Cu5a Cd8 . . 70.40(2)
Ca7 Cu5a Cd8 . 4_565 123.25(5)
Ca7 Cu5a Cd16 . 5_455 65.53(3)
Ca7 Cu5a Cd24a . 6_556 62.98(3)
Ca7 Cu5a Cu3a . . 114.20(4)
Ca7 Cu5a Cu5b . . 114.59(8)
Ca7 Cu5a Cd8 4_565 . 123.25(5)
Ca7 Cu5a Cd8 4_565 4_565 70.40(2)
Ca7 Cu5a Cd16 4_565 5_455 65.53(3)
Ca7 Cu5a Cd24a 4_565 6_556 62.98(3)
Ca7 Cu5a Cu3a 4_565 . 114.20(4)
Ca7 Cu5a Cu5b 4_565 . 114.59(8)
Cd8 Cu5a Cd8 . 4_565 62.84(3)
Cd8 Cu5a Cd16 . 5_455 68.82(4)
Cd8 Cu5a Cd24a . 6_556 126.86(6)
Cd8 Cu5a Cu3a . . 111.80(6)
Cd8 Cu5a Cu5b . . 110.92(17)
Cd8 Cu5a Cd16 4_565 5_455 68.82(4)
Cd8 Cu5a Cd24a 4_565 6_556 126.86(6)
Cd8 Cu5a Cu3a 4_565 . 111.80(6)
Cd8 Cu5a Cu5b 4_565 . 110.92(17)
Cd16 Cu5a Cd24a 5_455 6_556 69.71(5)
Cd16 Cu5a Cu3a 5_455 . 179.25(7)
Cd16 Cu5a Cu5b 5_455 . 179.7(2)
Cd24a Cu5a Cu3a 6_556 . 109.54(6)
Cd24a Cu5a Cu5b 6_556 . 110.6(2)
Cu3a Cu5a Cu5b . . 1.06(17)
Ca7 Cu5b Ca7 . 4_565 104.14(4)
Ca7 Cu5b Ca9a . 5_455 119.82(3)
Ca7 Cu5b Cd8 . . 64.62(2)
Ca7 Cu5b Cd8 . 4_565 109.44(4)
Ca7 Cu5b Cd11 . . 70.371(18)
Ca7 Cu5b Cd11 . 4_565 168.87(4)
Ca7 Cu5b Cd19a . . 60.15(2)
Ca7 Cu5b Cd19a . 4_565 115.45(4)
Ca7 Cu5b Cd19b . . 55.27(3)
Ca7 Cu5b Cd19b . 4_565 118.85(4)
Ca7 Cu5b Cd24a . 6_556 57.83(2)
Ca7 Cu5b Cu3a . . 121.72(3)
Ca7 Cu5b Cu5a . . 57.78(7)
Ca7 Cu5b Ca9a 4_565 5_455 119.82(3)
Ca7 Cu5b Cd8 4_565 . 109.44(4)
Ca7 Cu5b Cd8 4_565 4_565 64.62(2)
Ca7 Cu5b Cd11 4_565 . 168.87(4)
Ca7 Cu5b Cd11 4_565 4_565 70.371(18)
Ca7 Cu5b Cd19a 4_565 . 115.45(4)
Ca7 Cu5b Cd19a 4_565 4_565 60.15(2)
Ca7 Cu5b Cd19b 4_565 . 118.85(4)
Ca7 Cu5b Cd19b 4_565 4_565 55.27(3)
Ca7 Cu5b Cd24a 4_565 6_556 57.83(2)
Ca7 Cu5b Cu3a 4_565 . 121.72(3)
Ca7 Cu5b Cu5a 4_565 . 57.78(7)
Ca9a Cu5b Cd8 5_455 . 63.28(5)
Ca9a Cu5b Cd8 5_455 4_565 63.28(5)
Ca9a Cu5b Cd11 5_455 . 58.54(2)
Ca9a Cu5b Cd11 5_455 4_565 58.54(2)
Ca9a Cu5b Cd19a 5_455 . 121.27(5)
Ca9a Cu5b Cd19a 5_455 4_565 121.27(5)
Ca9a Cu5b Cd19b 5_455 . 119.56(5)
Ca9a Cu5b Cd19b 5_455 4_565 119.56(5)
Ca9a Cu5b Cd24a 5_455 6_556 173.99(7)
Ca9a Cu5b Cu3a 5_455 . 67.21(8)
Ca9a Cu5b Cu5a 5_455 . 114.1(2)
Cd8 Cu5b Cd8 . 4_565 57.72(2)
Cd8 Cu5b Cd11 . . 59.567(16)
Cd8 Cu5b Cd11 . 4_565 107.43(3)
Cd8 Cu5b Cd19a . . 114.572(17)
Cd8 Cu5b Cd19a . 4_565 169.56(5)
Cd8 Cu5b Cd19b . . 108.63(2)
Cd8 Cu5b Cd19b . 4_565 164.45(4)
Cd8 Cu5b Cd24a . 6_556 111.62(4)
Cd8 Cu5b Cu3a . . 121.25(6)
Cd8 Cu5b Cu5a . . 59.88(15)
Cd8 Cu5b Cd11 4_565 . 107.43(3)
Cd8 Cu5b Cd11 4_565 4_565 59.567(16)
Cd8 Cu5b Cd19a 4_565 . 169.56(5)
Cd8 Cu5b Cd19a 4_565 4_565 114.572(17)
Cd8 Cu5b Cd19b 4_565 . 164.45(4)
Cd8 Cu5b Cd19b 4_565 4_565 108.63(2)
Cd8 Cu5b Cd24a 4_565 6_556 111.62(4)
Cd8 Cu5b Cu3a 4_565 . 121.25(6)
Cd8 Cu5b Cu5a 4_565 . 59.88(15)
Cd11 Cu5b Cd11 . 4_565 113.22(4)
Cd11 Cu5b Cd19a . . 70.84(2)
Cd11 Cu5b Cd19a . 4_565 130.81(5)
Cd11 Cu5b Cd19b . . 66.62(2)
Cd11 Cu5b Cd19b . 4_565 135.80(5)
Cd11 Cu5b Cd24a . 6_556 122.50(2)
Cd11 Cu5b Cu3a . . 68.71(4)
Cd11 Cu5b Cu5a . . 111.89(9)
Cd11 Cu5b Cd19a 4_565 . 130.81(5)
Cd11 Cu5b Cd19a 4_565 4_565 70.84(2)
Cd11 Cu5b Cd19b 4_565 . 135.80(5)
Cd11 Cu5b Cd19b 4_565 4_565 66.62(2)
Cd11 Cu5b Cd24a 4_565 6_556 122.50(2)
Cd11 Cu5b Cu3a 4_565 . 68.71(4)
Cd11 Cu5b Cu5a 4_565 . 111.89(9)
Cd19a Cu5b Cd19a . 4_565 72.03(3)
Cd19a Cu5b Cd19b . . 5.95(2)
Cd19a Cu5b Cd19b . 4_565 77.86(3)
Cd19a Cu5b Cd24a . 6_556 63.18(3)
Cd19a Cu5b Cu3a . . 68.23(5)
Cd19a Cu5b Cu5a . . 110.72(16)
Cd19a Cu5b Cd19b 4_565 . 77.86(3)
Cd19a Cu5b Cd19b 4_565 4_565 5.95(2)
Cd19a Cu5b Cd24a 4_565 6_556 63.18(3)
Cd19a Cu5b Cu3a 4_565 . 68.23(5)
Cd19a Cu5b Cu5a 4_565 . 110.72(16)
Cd19b Cu5b Cd19b . 4_565 83.67(4)
Cd19b Cu5b Cd24a . 6_556 64.40(3)
Cd19b Cu5b Cu3a . . 71.11(5)
Cd19b Cu5b Cu5a . . 107.92(14)
Cd19b Cu5b Cd24a 4_565 6_556 64.40(3)
Cd19b Cu5b Cu3a 4_565 . 71.11(5)
Cd19b Cu5b Cu5a 4_565 . 107.92(14)
Cd24a Cu5b Cu3a 6_556 . 118.80(6)
Cd24a Cu5b Cu5a 6_556 . 59.84(19)
Cu3a Cu5b Cu5a . . 178.6(2)

loop_
_geom_bond_atom_site_label_1
_geom_bond_atom_site_label_2
_geom_bond_site_symmetry_2
_geom_bond_distance
Ca1 Ca1 4_565 3.7508(11)
Ca1 Ca3 8_555 3.7060(12)
Ca1 Ca4 7_555 3.6335(11)
Ca1 Ca5 . 3.7173(13)
Ca1 Cd1 . 3.3913(9)
Ca1 Cd2 . 3.6000(8)
Ca1 Cd5 . 3.3730(8)
Ca1 Cd6 . 3.4931(9)
Ca1 Cd7 . 3.3055(8)
Ca1 Cd9 . 3.3426(10)
Ca1 Cd12 . 3.4843(9)
Ca1 Cd15 . 3.4767(8)
Ca1 Cd20a . 3.3192(12)
Ca1 Cd21 . 3.2989(9)
Ca1 Cd22a 5_555 3.4489(8)
Ca1 Cd23a 5_555 3.4350(10)
Ca2 Ca4 . 3.6673(10)
Ca2 Ca4 4_555 3.6673(10)
Ca2 Ca6a . 3.704(3)
Ca2 Ca6b . 3.752(4)
Ca2 Ca8 . 3.5546(15)
Ca2 Cd1 6_545 3.3455(11)
Ca2 Cd3 . 3.5854(12)
Ca2 Cd3 4_555 3.5854(12)
Ca2 Cd5 . 3.4627(6)
Ca2 Cd5 4_555 3.4627(6)
Ca2 Cd10 . 3.3520(11)
Ca2 Cd10 4_555 3.3520(11)
Ca2 Cd14 . 3.4507(8)
Ca2 Cd14 4_555 3.4507(8)
Ca2 Cd15 6_545 3.5012(12)
Ca2 Cd17 . 3.4628(10)
Ca2 Cd17 4_555 3.4628(10)
Ca3 Ca6a . 3.8100(17)
Ca3 Ca6b . 3.990(2)
Ca3 Ca7 . 3.6657(12)
Ca3 Ca10a . 3.6596(18)
Ca3 Ca10b . 3.512(2)
Ca3 Cd4 . 3.4372(8)
Ca3 Cd6 8_455 3.4969(8)
Ca3 Cd7 8_455 3.4257(10)
Ca3 Cd8 . 3.3726(9)
Ca3 Cd9 8_455 3.3541(8)
Ca3 Cd10 . 3.3042(9)
Ca3 Cd11 . 3.4354(9)
Ca3 Cd13 . 3.3313(8)
Ca3 Cd14 . 3.4663(10)
Ca3 Cd22a . 3.4165(9)
Ca3 Cd23a . 3.4000(8)
Ca3 Cd23b . 3.4000(8)
Ca4 Ca4 7_555 3.4885(12)
Ca4 Ca10a . 3.713(2)
Ca4 Ca10b . 3.355(3)
Ca4 Cd1 6_545 3.3479(8)
Ca4 Cd3 . 3.5780(9)
Ca4 Cd3 7_555 3.3871(8)
Ca4 Cd5 . 3.4536(8)
Ca4 Cd5 7_555 3.4516(9)
Ca4 Cd6 7_555 3.5633(8)
Ca4 Cd9 7_555 3.3605(9)
Ca4 Cd10 . 3.3406(10)
Ca4 Cd12 . 3.3741(8)
Ca4 Cd12 7_555 3.5702(10)
Ca4 Cd14 . 3.5830(9)
Ca4 Cd15 6_545 3.4878(9)
Ca5 Ca7 7_556 3.9473(11)
Ca5 Cd4 . 3.3398(10)
Ca5 Cd4 7_556 3.4934(9)
Ca5 Cd7 . 3.5232(9)
Ca5 Cd11 . 3.3655(9)
Ca5 Cd12 . 3.5558(8)
Ca5 Cd13 7_556 3.4282(8)
Ca5 Cd14 . 3.5932(9)
Ca5 Cd17 . 3.3694(10)
Ca5 Cd19a . 3.5218(13)
Ca5 Cd19b . 3.4586(14)
Ca5 Cd19b 7_556 3.6108(14)
Ca5 Cd20a . 3.4800(10)
Ca5 Cd20b . 3.4155(10)
Ca5 Cd21 . 3.4975(10)
Ca5 Cu4b . 3.3599(11)
Ca6a Ca6b . 0.312(4)
Ca6a Cd4 . 3.4890(11)
Ca6a Cd4 4_555 3.4890(11)
Ca6a Cd10 . 3.561(2)
Ca6a Cd10 4_555 3.561(2)
Ca6a Cd13 . 3.369(3)
Ca6a Cd13 4_555 3.369(3)
Ca6a Cd14 . 3.4064(16)
Ca6a Cd14 4_555 3.4064(16)
Ca6a Cd17 . 3.584(2)
Ca6a Cd17 4_555 3.584(2)
Ca6a Cd22a . 3.549(3)
Ca6a Cu4a 6_546 3.226(3)
Ca6a Cu4b 6_546 3.517(3)
Ca6b Cd4 . 3.3836(12)
Ca6b Cd4 4_555 3.3836(12)
Ca6b Cd13 . 3.354(3)
Ca6b Cd13 4_555 3.354(3)
Ca6b Cd14 . 3.443(2)
Ca6b Cd14 4_555 3.443(2)
Ca6b Cd17 . 3.388(3)
Ca6b Cd17 4_555 3.388(3)
Ca6b Cu4a 6_546 2.998(4)
Ca6b Cu4b 6_546 3.273(3)
Ca7 Ca7 2_556 3.7281(14)
Ca7 Cd2 7_556 3.4781(10)
Ca7 Cd2 8_455 3.4436(9)
Ca7 Cd4 . 3.4664(10)
Ca7 Cd7 7_556 3.4224(10)
Ca7 Cd7 8_455 3.4111(9)
Ca7 Cd8 . 3.5861(9)
Ca7 Cd13 . 3.4225(9)
Ca7 Cd16 5_455 3.3172(9)
Ca7 Cd19a . 3.2723(12)
Ca7 Cd19b . 3.1032(13)
Ca7 Cd24a 6_556 3.2170(9)
Ca7 Cd24b 6_556 3.2170(9)
Ca7 Cu5a . 3.3435(13)
Ca7 Cu5b . 3.5937(12)
Ca8 Cd2 . 3.2846(6)
Ca8 Cd2 4_555 3.2846(6)
Ca8 Cd3 . 3.4445(10)
Ca8 Cd3 4_555 3.4445(10)
Ca8 Cd5 . 3.4920(6)
Ca8 Cd5 4_555 3.4920(6)
Ca8 Cd6 . 3.4472(7)
Ca8 Cd6 4_555 3.4472(7)
Ca8 Cd8 5_545 3.3475(11)
Ca8 Cd8 8_555 3.3475(11)
Ca8 Cd16 . 3.3034(11)
Ca8 Cd17 . 3.4160(12)
Ca8 Cd17 4_555 3.4160(12)
Ca8 Cd18 . 3.3218(14)
Ca9a Ca9b . 0.305(5)
Ca9a Ca10a 5_545 3.430(2)
Ca9a Ca10a 8_555 3.430(2)
Ca9a Ca10b 5_545 3.542(2)
Ca9a Ca10b 8_555 3.542(2)
Ca9a Cd3 2_655 3.499(3)
Ca9a Cd3 3_655 3.499(3)
Ca9a Cd8 5_545 3.496(3)
Ca9a Cd8 8_555 3.496(3)
Ca9a Cd11 5_545 3.174(2)
Ca9a Cd11 8_555 3.174(2)
Ca9a Cd12 5_545 3.270(2)
Ca9a Cd12 8_555 3.270(2)
Ca9a Cd15 5_545 3.605(4)
Ca9a Cd20a 5_545 3.241(3)
Ca9a Cd20b 5_545 2.970(3)
Ca9a Cu3a 5_545 3.315(3)
Ca9a Cu5b 5_545 3.553(3)
Ca9b Ca10a 5_545 3.290(2)
Ca9b Ca10a 8_555 3.290(2)
Ca9b Ca10b 5_545 3.437(2)
Ca9b Ca10b 8_555 3.437(2)
Ca9b Cd3 2_655 3.387(4)
Ca9b Cd3 3_655 3.387(4)
Ca9b Cd8 5_545 3.468(4)
Ca9b Cd8 8_555 3.468(4)
Ca9b Cd11 5_545 3.345(3)
Ca9b Cd11 8_555 3.345(3)
Ca9b Cd12 5_545 3.398(3)
Ca9b Cd12 8_555 3.398(3)
Ca9b Cd18 . 3.513(4)
Ca9b Cd18 2_655 3.437(4)
Ca9b Cd20a 5_545 3.521(4)
Ca9b Cd20b 5_545 3.265(4)
Ca10a Ca10a 2_555 3.474(2)
Ca10a Ca10b . 0.489(3)
Ca10a Cd3 7_555 3.4697(18)
Ca10a Cd6 7_555 3.4516(15)
Ca10a Cd6 8_455 3.4163(19)
Ca10a Cd8 . 3.4387(17)
Ca10a Cd9 7_555 3.3002(15)
Ca10a Cd9 8_455 3.3134(17)
Ca10a Cd10 . 3.4110(16)
Ca10a Cd11 . 3.5910(14)
Ca10a Cd12 . 3.6283(17)
Ca10b Cd10 . 3.054(2)
Cd1 Cd9 . 3.0062(4)
Cd1 Cd9 4_565 3.0062(4)
Cd1 Cd10 6_555 2.9569(5)
Cd1 Cd10 7_555 2.9569(5)
Cd1 Cd15 . 2.8048(6)
Cd1 Cd23a 5_555 2.9704(5)
Cd1 Cu1 5_555 2.8349(4)
Cd2 Cd5 . 3.1063(4)
Cd2 Cd6 . 3.1112(5)
Cd2 Cd7 . 2.8497(4)
Cd2 Cd8 8_555 3.1453(5)
Cd2 Cd17 . 3.1651(5)
Cd3 Cd3 4_555 2.9633(4)
Cd3 Cd5 . 3.0260(4)
Cd3 Cd6 . 2.8969(4)
Cd3 Cd12 7_555 3.0294(4)
Cd3 Cd15 6_545 2.9402(4)
Cd4 Cd11 . 2.9717(4)
Cd4 Cd13 . 2.8648(5)
Cd4 Cd14 . 3.0149(5)
Cd4 Cd19a 7_556 2.9270(7)
Cd4 Cd19b . 2.9589(10)
Cd4 Cd19b 7_556 2.7922(9)
Cd5 Cd6 . 2.9867(5)
Cd5 Cd12 . 2.9440(4)
Cd5 Cd14 . 3.0286(5)
Cd5 Cd17 . 2.9375(5)
Cd6 Cd8 8_555 2.8927(4)
Cd6 Cd9 . 2.8457(4)
Cd7 Cd7 2_656 2.9835(4)
Cd7 Cd13 7_556 2.9243(5)
Cd7 Cd13 8_555 3.0405(4)
Cd7 Cd21 . 3.0158(4)
Cd7 Cd22a 5_555 3.0385(4)
Cd7 Cu2 5_555 2.9221(3)
Cd8 Cd8 4_565 2.9572(4)
Cd8 Cd11 . 2.9200(4)
Cd8 Cd16 5_455 3.1337(6)
Cd8 Cu5a . 2.8365(12)
Cd8 Cu5b . 3.0633(10)
Cd9 Cd9 2_655 2.9603(4)
Cd9 Cd10 7_555 3.0099(4)
Cd9 Cd10 8_555 3.0381(4)
Cd9 Cd23a 5_555 2.9460(3)
Cd9 Cu1 5_555 2.8459(3)
Cd10 Cd10 4_555 2.9826(4)
Cd10 Cd14 . 2.8355(4)
Cd10 Cd23a . 2.9322(5)
Cd10 Cd23b . 2.9322(5)
Cd10 Cu1 . 2.8802(3)
Cd11 Cd12 . 3.1452(5)
Cd11 Cd14 . 2.9766(5)
Cd11 Cd19b . 3.1877(9)
Cd11 Cu3a . 2.7470(8)
Cd11 Cu5b . 2.7968(8)
Cd12 Cd14 . 2.9554(4)
Cd12 Cd15 . 2.9789(4)
Cd12 Cd20a . 3.0101(5)
Cd12 Cd20b . 3.0787(7)
Cd13 Cd13 4_555 3.1602(4)
Cd13 Cd21 6_546 3.0207(5)
Cd13 Cd22a . 2.9359(4)
Cd13 Cd22b . 2.9359(4)
Cd13 Cu2 . 2.8810(3)
Cd13 Cu4a 6_546 2.7667(14)
Cd13 Cu4b 6_546 3.0693(10)
Cd14 Cd17 . 2.9614(4)
Cd15 Cd20a . 2.8281(10)
Cd15 Cd20b . 3.1874(13)
Cd16 Cd16 2_656 3.1219(7)
Cd16 Cd24a . 2.7978(8)
Cd16 Cd24a 2_656 3.1089(6)
Cd16 Cd24b . 2.7978(8)
Cd16 Cu5a 5_545 2.7054(19)
Cd17 Cd17 4_555 3.0455(4)
Cd17 Cd19a 7_556 2.9644(8)
Cd17 Cd19b 7_556 2.9650(10)
Cd17 Cd24a . 2.8444(5)
Cd17 Cd24b . 2.8444(5)
Cd18 Cd18 2_655 2.9074(8)
Cd19a Cd19b . 0.3687(13)
Cd19a Cd24a 6_556 3.0132(9)
Cd19a Cu3a . 2.7229(15)
Cd19a Cu4a . 2.7770(17)
Cd19a Cu4b . 2.6061(13)
Cd19a Cu5b . 2.7852(11)
Cd19b Cd24a 6_556 3.1759(11)
Cd19b Cu4b . 2.8935(14)
Cd19b Cu5b . 2.9997(12)
Cd20a Cd20b . 0.5371(17)
Cd20a Cd21 . 2.7630(9)
Cd20a Cu3a . 2.507(2)
Cd20b Cd21 . 2.9847(12)
Cd20b Cu3a . 1.989(2)
Cd20b Cu4b . 2.9868(17)
Cd21 Cd22a 5_555 2.9173(7)
Cd21 Cd22b 5_555 2.9173(7)
Cd21 Cu2 5_555 2.8130(4)
Cd21 Cu4a . 2.759(2)
Cd21 Cu4b . 2.8427(15)
Cd22a Cd22b . 0
Cd22a Cd23a . 2.6948(6)
Cd22a Cd23b . 2.6948(6)
Cd22a Cu2 . 2.6973(4)
Cd22b Cd23a . 2.6948(6)
Cd23a Cd23b . 0
Cd23a Cu1 . 2.7105(4)
Cd24a Cd24b . 0
Cd24a Cu5a 6_546 2.7343(16)
Cd24a Cu5b 6_546 2.9601(13)
Cu3a Cu4a . 2.501(2)
Cu3a Cu4b . 2.1204(18)
Cu3a Cu5a . 2.409(3)
Cu3a Cu5b . 1.884(2)
Cu4a Cu4b . 0.3808(19)
Cu5a Cu5b . 0.525(2)
